data_2021639
loop_
_publ_author_name
'Novikova, Nataliya E.'
'Sorokin, Timofei A.'
'Antipin, Alexander M.'
'Bolotina, Nadezhda B.'
'Alekseeva, Olga A.'
'Sorokina, Nataliya I.'
'Voronkova, Valentina I.'

_publ_section_title
;
 Characteristic features of polytypism in compounds with the
 La~18~W~10~O~57~-type structure
;
_journal_coeditor_code SK3724
_journal_issue 6
_journal_name_full 'Acta Crystallographica Section C'
_journal_page_first
;
;
_journal_paper_doi 10.1107/S2053229619006107
_journal_volume 75
_journal_year 2019
_chemical_formula_iupac 'La30 W17 O96'
_chemical_formula_moiety 'La30 O96 W17'
_chemical_formula_sum 'La15 O48 W8.5'
_chemical_formula_weight 4414.3
_space_group_IT_number 150
_symmetry_cell_setting trigonal
_symmetry_space_group_name_Hall 'P 3 2"'
_symmetry_space_group_name_H-M 'P 3 2 1'
_cell_angle_alpha 90
_cell_angle_beta 90
_cell_angle_gamma 120
_cell_formula_units_Z 2
_cell_length_a 9.0363(3)
_cell_length_b 9.0363(3)
_cell_length_c 27.3412(3)
_cell_measurement_reflns_used 37067
_cell_measurement_temperature 293.00(10)
_cell_measurement_theta_max 53.22
_cell_measurement_theta_min 4.01
_cell_volume 1933.43(9)
_computing_cell_refinement
;
CrysAlis PRO (Rigaku OD, 2018)
;
_computing_data_collection
;
CrysAlis PRO (Rigaku OD, 2018)
;
_computing_data_reduction
;
SAINT (Bruker, 2012)
;
_computing_molecular_graphics
;
DIAMOND (Brandenburg, 2018)
;
_computing_publication_material
;
<i>JANA2006</i> (Petricek <i>et al.</i>, 2014)
;
_computing_structure_refinement
;
<i>JANA2006</i> (Petricek <i>et al.</i>, 2014)
;
_computing_structure_solution
;
<i>JANA2006</i> (Petricek <i>et al.</i>, 2014)
;
_diffrn_ambient_temperature 293
_diffrn_detector 'CCD plate'
_diffrn_detector_area_resol_mean 16.1745
_diffrn_measured_fraction_theta_full 0.99
_diffrn_measured_fraction_theta_max 0.99
_diffrn_measurement_device 'four-circle diffractometer'
_diffrn_measurement_device_type 'Xcalibur, EosS2 with high theta cut'
_diffrn_measurement_method '\w scans'
_diffrn_radiation_monochromator graphite
_diffrn_radiation_probe x-ray
_diffrn_radiation_source 'X-ray tube'
_diffrn_radiation_type 'Mo K\a'
_diffrn_radiation_wavelength 0.71073
_diffrn_reflns_av_R_equivalents 0.1896
_diffrn_reflns_av_unetI/netI 0.0426
_diffrn_reflns_limit_h_max 20
_diffrn_reflns_limit_h_min -20
_diffrn_reflns_limit_k_max 20
_diffrn_reflns_limit_k_min -19
_diffrn_reflns_limit_l_max 61
_diffrn_reflns_limit_l_min -61
_diffrn_reflns_number 195204
_diffrn_reflns_theta_full 53.47
_diffrn_reflns_theta_max 53.47
_diffrn_reflns_theta_min 3.43
_diffrn_source 'fine-focus sealed X-ray tube'
_exptl_absorpt_coefficient_mu 41.356
_exptl_absorpt_correction_T_max 0.074
_exptl_absorpt_correction_T_min 0.003
_exptl_absorpt_correction_type analytical
_exptl_absorpt_process_details
;
[CrysAlis PRO (Rigaku OD, 2018), based on crystal shape and size
(Clark & Reid, 1995)]
;
_exptl_crystal_colour colourless
_exptl_crystal_density_diffrn 7.5824
_exptl_crystal_description plate
_exptl_crystal_F_000 3736
_exptl_crystal_size_max 0.436
_exptl_crystal_size_mid 0.331
_exptl_crystal_size_min 0.156
_refine_diff_density_max 11.12
_refine_diff_density_min -9.39
_refine_ls_abs_structure_details
;
4435 of Friedel pairs used in the refinement (Flack, 1983)
;
_refine_ls_abs_structure_Flack 0.119(9)
_refine_ls_extinction_coef 48E2(2)
_refine_ls_extinction_method
;
B-C type 2 (Becker & Coppens, 1974)
;
_refine_ls_goodness_of_fit_gt 1.98
_refine_ls_goodness_of_fit_ref 1.95
_refine_ls_number_constraints 0
_refine_ls_number_parameters 159
_refine_ls_number_reflns 11140
_refine_ls_number_restraints 0
_refine_ls_R_factor_all 0.0766
_refine_ls_R_factor_gt 0.0694
_refine_ls_shift/su_max 0.0335
_refine_ls_shift/su_mean 0.0039
_refine_ls_structure_factor_coef F
_refine_ls_weighting_details w=1/(\s^2^(F)+0.0001F^2^)
_refine_ls_weighting_scheme sigma
_refine_ls_wR_factor_gt 0.0669
_refine_ls_wR_factor_ref 0.0694
_reflns_number_gt 10049
_reflns_number_total 11140
_reflns_threshold_expression I>3\s(I)
_cod_data_source_file sk3724sup1.cif
_cod_data_source_block II
_cod_database_code 2021639

loop_
_space_group_symop_id
_space_group_symop_operation_xyz
1 x,y,z
2 -y,x-y,z
3 -x+y,-x,z
4 y,x,-z
5 x-y,-y,-z
6 -x,-x+y,-z

loop_
_atom_site_type_symbol
_atom_site_label
_atom_site_fract_x
_atom_site_fract_y
_atom_site_fract_z
_atom_site_U_iso_or_equiv
_atom_site_adp_type
_atom_site_calc_flag
_atom_site_occupancy
_atom_site_site_symmetry_multiplicity
W W1 0 0 0 0.00644(11) Uani d 1 1
W W2 0 0 0.398093(15) 0.00324(5) Uani d 1 2
W W3 0 0 0.200867(15) 0.00231(5) Uani d 1 2
W W4 0.333333 0.666667 0.502967(19) 0.00654(8) Uani d 1 2
W W5 0.666667 0.333333 0.100901(16) 0.00384(7) Uani d 1 2
W W6 0.666667 0.333333 0.299714(16) 0.00312(6) Uani d 1 2
W W7 0.333333 0.666667 0.34723(6) 0.0143(2) Uani d 0.6496 2
W W7a 0.333333 0.666667 0.32591(6) 0.0019(2) Uani d 0.2618 2
W W7b 0.333333 0.666667 0.3968(3) 0.0056(10) Uiso d 0.0555 2
W W8 0.333333 0.666667 0.07483(11) 0.0030(3) Uani d 0.2687 2
W W8a 0.333333 0.666667 0.05858(10) 0.0022(3) Uani d 0.2395 2
W W8b 0.333333 0.666667 0.09308(6) 0.0070(2) Uani d 0.4584 2
W W9 0.333333 0.666667 0.24079(5) 0.0123(2) Uani d 0.6106 2
W W9a 0.333333 0.666667 0.27042(17) 0.0009(5) Uiso d 0.078 2
W W10 0.333333 0.666667 0.16580(6) 0.0033(2) Uani d 0.2647 2
W W10a 0.333333 0.666667 0.1145(8) 0.048(4) Uiso d 0.1122 2
La La1 0 0.25691(9) 0.5 0.0131(2) Uani d 1 3
La La2 0.72158(6) 0.75851(5) 0.299096(14) 0.00348(9) Uani d 1 6
La La3 0.94336(7) 0.57086(6) 0.198994(19) 0.00774(12) Uani d 1 6
La La4 0.72887(8) 0.75424(7) 0.101470(19) 0.01177(13) Uani d 1 6
La La5 0.95166(9) 0.57292(7) 0.400553(18) 0.01128(16) Uani d 1 6
La La6 0.38697(16) 0.42393(15) 0.99778(4) 0.0118(3) Uani d 0.5 6
O O1 0.8187(7) 0.3139(7) 0.25506(19) 0.0035(6) Uiso d 1 6
O O2 0.8544(7) 1.0350(7) 0.35418(18) 0.0031(6) Uiso d 1 6
O O3 0.9774(7) 0.8263(7) 0.24671(18) 0.0034(6) Uiso d 1 6
O O4 0.8518(10) 1.0292(10) 0.0452(3) 0.0092(9) Uiso d 1 6
O O5 0.8142(8) 0.3037(9) 0.1486(2) 0.0060(7) Uiso d 1 6
O O6 0.0218(12) 0.8473(12) 0.4424(3) 0.0122(10) Uiso d 1 6
O O7 0.1940(10) 0.4843(10) 0.5537(3) 0.0098(9) Uiso d 1 6
O O8 0.8422(9) 1.0049(9) 0.1561(2) 0.0072(7) Uiso d 1 6
O O9 0.8209(10) 0.3181(10) 0.3429(2) 0.0084(8) Uiso d 1 6
O O10 0.298(2) 0.817(2) 0.2017(7) 0.035(3) Uiso d 1 6
O O11 0.4336(17) 0.5667(17) 0.4686(4) 0.0205(15) Uiso d 1 6
O O12 0.6690(14) 0.4909(14) 0.0586(4) 0.0159(13) Uiso d 1 6
O O13 0.3761(15) 0.5160(15) 0.1142(4) 0.0179(15) Uiso d 1 6
O O14 0.3677(12) 0.5159(12) 0.2916(3) 0.0137(11) Uiso d 1 6
O O15 0.1861(11) 0.4780(11) 0.3703(3) 0.0121(10) Uiso d 1 6
O O16 0.1915(17) 0.4828(17) 0.0386(4) 0.0216(17) Uiso d 1 6

loop_
_atom_site_aniso_label
_atom_site_aniso_U_11
_atom_site_aniso_U_22
_atom_site_aniso_U_33
_atom_site_aniso_U_12
_atom_site_aniso_U_13
_atom_site_aniso_U_23
_atom_site_aniso_type_symbol
W1 0.00441(13) 0.00441(13) 0.0105(2) 0.00221(7) 0 0 W
W2 0.00352(8) 0.00352(8) 0.002671 0.00176(4) 0 0 W
W3 0.00300(8) 0.00300(8) 0.000923 0.00150(4) 0 0 W
W4 0.00736(11) 0.00736(11) 0.00490(14) 0.00368(5) 0 0 W
W5 0.00454(9) 0.00454(9) 0.00243(12) 0.00227(4) 0 0 W
W6 0.00374(8) 0.00374(8) 0.00187(10) 0.00187(4) 0 0 W
W7 0.00534(18) 0.00534(18) 0.0322(6) 0.00267(9) 0 0 W
W7a 0.0017(3) 0.0017(3) 0.0022(4) 0.00085(15) 0 0 W
W8 0.0023(4) 0.0023(4) 0.0043(7) 0.00117(18) 0 0 W
W8a 0.0019(4) 0.0019(4) 0.0027(6) 0.00095(19) 0 0 W
W8b 0.0076(3) 0.0076(3) 0.0057(4) 0.00382(13) 0 0 W
W9 0.00470(16) 0.00470(16) 0.0274(5) 0.00235(8) 0 0 W
W10 0.0046(3) 0.0046(3) 0.0006(4) 0.00229(15) 0 0 W
La1 0.0254(4) 0.01145(17) 0.0071(2) 0.0127(2) -0.0080(2) -0.00399(11) La
La2 0.00442(12) 0.00348(12) 0.00261(10) 0.00203(10) 0.00106(8) -0.00020(8) La
La3 0.00982(16) 0.00421(13) 0.00914(14) 0.00347(12) -0.00119(12) -0.00007(10) La
La4 0.01201(19) 0.00757(16) 0.00718(14) -0.00151(14) -0.00563(13) 0.00357(12) La
La5 0.0228(3) 0.00745(16) 0.00379(12) 0.00769(17) -0.00414(14) -0.00199(11) La
La6 0.0140(4) 0.0073(3) 0.0065(3) -0.0004(3) -0.0053(3) 0.0033(2) La

loop_
_atom_type_symbol
_atom_type_scat_dispersion_real
_atom_type_scat_dispersion_imag
_atom_type_scat_source
La -0.2871 2.4523 'International Tables Vol C tables 4.2.6.8 and 6.1.1.1'
O 0.0106 0.0060 'International Tables Vol C tables 4.2.6.8 and 6.1.1.1'
W -0.8490 6.8722 'International Tables Vol C tables 4.2.6.8 and 6.1.1.1'

loop_
_geom_angle_atom_site_label_1
_geom_angle_atom_site_label_2
_geom_angle_atom_site_label_3
_geom_angle_site_symmetry_1
_geom_angle_site_symmetry_3
_geom_angle
O4 W1 O4 1_445 2_655 83.6(4)
O4 W1 O4 1_445 3_565 83.6(4)
O4 W1 O4 1_445 4_445 147.7(3)
O4 W1 O4 1_445 5_565 81.0(4)
O4 W1 O4 1_445 6_655 122.3(5)
O4 W1 O4 2_655 3_565 83.6(3)
O4 W1 O4 2_655 4_445 81.0(4)
O4 W1 O4 2_655 5_565 122.3(3)
O4 W1 O4 2_655 6_655 147.7(5)
O4 W1 O4 3_565 4_445 122.3(5)
O4 W1 O4 3_565 5_565 147.7(5)
O4 W1 O4 3_565 6_655 81.0(3)
O4 W1 O4 4_445 5_565 83.6(4)
O4 W1 O4 4_445 6_655 83.6(4)
O4 W1 O4 5_565 6_655 83.6(3)
O2 W2 O2 1_445 2_655 85.1(3)
O2 W2 O2 1_445 3_565 85.1(3)
O2 W2 O6 1_445 1_545 146.9(3)
O2 W2 O6 1_445 2_665 122.0(5)
O2 W2 O6 1_445 3_455 79.4(4)
O2 W2 O2 2_655 3_565 85.1(2)
O2 W2 O6 2_655 1_545 79.4(4)
O2 W2 O6 2_655 2_665 146.9(5)
O2 W2 O6 2_655 3_455 122.0(3)
O2 W2 O6 3_565 1_545 122.0(4)
O2 W2 O6 3_565 2_665 79.4(3)
O2 W2 O6 3_565 3_455 146.9(4)
O6 W2 O6 1_545 2_665 84.4(5)
O6 W2 O6 1_545 3_455 84.4(5)
O6 W2 O6 2_665 3_455 84.4(4)
O3 W3 O3 1_445 2_655 82.7(3)
O3 W3 O3 1_445 3_565 82.7(3)
O3 W3 O8 1_445 1_445 131.3(2)
O3 W3 O8 1_445 2_655 80.7(3)
O3 W3 O8 1_445 3_565 139.0(4)
O3 W3 O3 2_655 3_565 82.7(3)
O3 W3 O8 2_655 1_445 139.0(4)
O3 W3 O8 2_655 2_655 131.3(4)
O3 W3 O8 2_655 3_565 80.7(3)
O3 W3 O8 3_565 1_445 80.7(3)
O3 W3 O8 3_565 2_655 139.0(3)
O3 W3 O8 3_565 3_565 131.3(4)
O8 W3 O8 1_445 2_655 82.8(4)
O8 W3 O8 1_445 3_565 82.8(4)
O8 W3 O8 2_655 3_565 82.8(3)
W7b W4 La1 . . 88.637(9)
W7b W4 La1 . 2_665 88.637(9)
W7b W4 La1 . 3_565 88.637(9)
W7b W4 O7 . . 132.9(2)
W7b W4 O7 . 2_665 132.9(2)
W7b W4 O7 . 3_565 132.9(3)
W7b W4 O11 . . 59.0(4)
W7b W4 O11 . 2_665 59.0(4)
W7b W4 O11 . 3_565 59.0(4)
La1 W4 La1 . 2_665 119.944(17)
La1 W4 La1 . 3_565 119.944(15)
La1 W4 O7 . . 44.4(2)
La1 W4 O7 . 2_665 114.5(3)
La1 W4 O7 . 3_565 110.4(2)
La1 W4 O11 . . 80.7(3)
La1 W4 O11 . 2_665 142.5(4)
La1 W4 O11 . 3_565 48.1(5)
La1 W4 La1 2_665 3_565 119.944(17)
La1 W4 O7 2_665 . 110.4(3)
La1 W4 O7 2_665 2_665 44.4(3)
La1 W4 O7 2_665 3_565 114.5(3)
La1 W4 O11 2_665 . 48.1(4)
La1 W4 O11 2_665 2_665 80.7(6)
La1 W4 O11 2_665 3_565 142.5(6)
La1 W4 O7 3_565 . 114.5(3)
La1 W4 O7 3_565 2_665 110.4(4)
La1 W4 O7 3_565 3_565 44.4(3)
La1 W4 O11 3_565 . 142.5(4)
La1 W4 O11 3_565 2_665 48.1(6)
La1 W4 O11 3_565 3_565 80.7(6)
O7 W4 O7 . 2_665 78.7(3)
O7 W4 O7 . 3_565 78.7(3)
O7 W4 O11 . . 102.1(5)
O7 W4 O11 . 2_665 162.0(7)
O7 W4 O11 . 3_565 83.7(4)
O7 W4 O7 2_665 3_565 78.7(5)
O7 W4 O11 2_665 . 83.7(5)
O7 W4 O11 2_665 2_665 102.1(5)
O7 W4 O11 2_665 3_565 162.0(5)
O7 W4 O11 3_565 . 162.0(5)
O7 W4 O11 3_565 2_665 83.7(6)
O7 W4 O11 3_565 3_565 102.1(7)
O11 W4 O11 . 2_665 95.9(7)
O11 W4 O11 . 3_565 95.9(7)
O11 W4 O11 2_665 3_565 95.9(6)
O5 W5 O5 . 2_655 81.2(4)
O5 W5 O5 . 3_665 81.2(3)
O5 W5 O12 . . 141.1(3)
O5 W5 O12 . 2_655 129.3(6)
O5 W5 O12 . 3_665 80.9(5)
O5 W5 O5 2_655 3_665 81.2(3)
O5 W5 O12 2_655 . 80.9(4)
O5 W5 O12 2_655 2_655 141.1(6)
O5 W5 O12 2_655 3_665 129.3(4)
O5 W5 O12 3_665 . 129.3(5)
O5 W5 O12 3_665 2_655 80.9(4)
O5 W5 O12 3_665 3_665 141.1(5)
O12 W5 O12 . 2_655 84.1(6)
O12 W5 O12 . 3_665 84.1(6)
O12 W5 O12 2_655 3_665 84.1(5)
O1 W6 O1 . 2_655 83.6(3)
O1 W6 O1 . 3_665 83.6(3)
O1 W6 O9 . . 78.5(3)
O1 W6 O9 . 2_655 135.4(3)
O1 W6 O9 . 3_665 133.5(4)
O1 W6 O1 2_655 3_665 83.6(3)
O1 W6 O9 2_655 . 133.5(3)
O1 W6 O9 2_655 2_655 78.5(4)
O1 W6 O9 2_655 3_665 135.4(4)
O1 W6 O9 3_665 . 135.4(4)
O1 W6 O9 3_665 2_655 133.5(4)
O1 W6 O9 3_665 3_665 78.5(3)
O9 W6 O9 . 2_655 84.9(4)
O9 W6 O9 . 3_665 84.9(4)
O9 W6 O9 2_655 3_665 84.9(3)
W7a W7 W7b . . 180.0(5)
W7a W7 W9 . . 0.0(5)
W7a W7 W9a . . 0.0(5)
W7a W7 La2 . . 67.49(3)
W7a W7 La2 . 2_665 67.49(3)
W7a W7 La2 . 3_565 67.49(3)
W7a W7 La5 . 1_455 115.10(3)
W7a W7 La5 . 2_655 115.10(3)
W7a W7 La5 . 3_675 115.10(3)
W7a W7 O14 . . 45.4(3)
W7a W7 O14 . 2_665 45.4(3)
W7a W7 O14 . 3_565 45.4(3)
W7a W7 O15 . . 112.1(3)
W7a W7 O15 . 2_665 112.1(3)
W7a W7 O15 . 3_565 112.1(3)
W7b W7 W9 . . 180.0(5)
W7b W7 W9a . . 180.0(5)
W7b W7 La2 . . 112.51(3)
W7b W7 La2 . 2_665 112.51(3)
W7b W7 La2 . 3_565 112.51(3)
W7b W7 La5 . 1_455 64.90(3)
W7b W7 La5 . 2_655 64.90(3)
W7b W7 La5 . 3_675 64.90(3)
W7b W7 O14 . . 134.6(3)
W7b W7 O14 . 2_665 134.6(3)
W7b W7 O14 . 3_565 134.6(3)
W7b W7 O15 . . 67.9(3)
W7b W7 O15 . 2_665 67.9(3)
W7b W7 O15 . 3_565 67.9(3)
W9 W7 W9a . . 0.0(5)
W9 W7 La2 . . 67.49(3)
W9 W7 La2 . 2_665 67.49(3)
W9 W7 La2 . 3_565 67.49(3)
W9 W7 La5 . 1_455 115.10(3)
W9 W7 La5 . 2_655 115.10(3)
W9 W7 La5 . 3_675 115.10(3)
W9 W7 O14 . . 45.4(3)
W9 W7 O14 . 2_665 45.4(3)
W9 W7 O14 . 3_565 45.4(3)
W9 W7 O15 . . 112.1(3)
W9 W7 O15 . 2_665 112.1(3)
W9 W7 O15 . 3_565 112.1(3)
W9a W7 La2 . . 67.49(3)
W9a W7 La2 . 2_665 67.49(3)
W9a W7 La2 . 3_565 67.49(3)
W9a W7 La5 . 1_455 115.10(3)
W9a W7 La5 . 2_655 115.10(3)
W9a W7 La5 . 3_675 115.10(3)
W9a W7 O14 . . 45.4(3)
W9a W7 O14 . 2_665 45.4(3)
W9a W7 O14 . 3_565 45.4(3)
W9a W7 O15 . . 112.1(3)
W9a W7 O15 . 2_665 112.1(3)
W9a W7 O15 . 3_565 112.1(3)
La2 W7 La2 . 2_665 106.27(3)
La2 W7 La2 . 3_565 106.27(3)
La2 W7 La5 . 1_455 177.36(5)
La2 W7 La5 . 2_655 74.758(13)
La2 W7 La5 . 3_675 75.585(19)
La2 W7 O14 . . 55.5(2)
La2 W7 O14 . 2_665 51.1(4)
La2 W7 O14 . 3_565 112.8(3)
La2 W7 O15 . . 125.8(4)
La2 W7 O15 . 2_665 44.6(3)
La2 W7 O15 . 3_565 124.0(3)
La2 W7 La2 2_665 3_565 106.27(3)
La2 W7 La5 2_665 1_455 75.585(14)
La2 W7 La5 2_665 2_655 177.36(5)
La2 W7 La5 2_665 3_675 74.759(19)
La2 W7 O14 2_665 . 112.8(3)
La2 W7 O14 2_665 2_665 55.5(4)
La2 W7 O14 2_665 3_565 51.1(3)
La2 W7 O15 2_665 . 124.0(4)
La2 W7 O15 2_665 2_665 125.8(4)
La2 W7 O15 2_665 3_565 44.6(3)
La2 W7 La5 3_565 1_455 74.758(14)
La2 W7 La5 3_565 2_655 75.585(15)
La2 W7 La5 3_565 3_675 177.36(5)
La2 W7 O14 3_565 . 51.1(2)
La2 W7 O14 3_565 2_665 112.8(3)
La2 W7 O14 3_565 3_565 55.5(3)
La2 W7 O15 3_565 . 44.6(3)
La2 W7 O15 3_565 2_665 124.0(5)
La2 W7 O15 3_565 3_565 125.8(4)
La5 W7 La5 1_455 2_655 103.31(3)
La5 W7 La5 1_455 3_675 103.31(4)
La5 W7 O14 1_455 . 125.8(2)
La5 W7 O14 1_455 2_665 130.9(4)
La5 W7 O14 1_455 3_565 69.8(3)
La5 W7 O15 1_455 . 53.2(4)
La5 W7 O15 1_455 2_665 132.8(3)
La5 W7 O15 1_455 3_565 56.0(3)
La5 W7 La5 2_655 3_675 103.31(4)
La5 W7 O14 2_655 . 69.8(3)
La5 W7 O14 2_655 2_665 125.8(4)
La5 W7 O14 2_655 3_565 130.9(3)
La5 W7 O15 2_655 . 56.0(4)
La5 W7 O15 2_655 2_665 53.2(4)
La5 W7 O15 2_655 3_565 132.8(3)
La5 W7 O14 3_675 . 130.9(2)
La5 W7 O14 3_675 2_665 69.8(3)
La5 W7 O14 3_675 3_565 125.8(3)
La5 W7 O15 3_675 . 132.8(3)
La5 W7 O15 3_675 2_665 56.0(5)
La5 W7 O15 3_675 3_565 53.2(4)
O14 W7 O14 . 2_665 76.1(5)
O14 W7 O14 . 3_565 76.1(5)
O14 W7 O15 . . 85.1(4)
O14 W7 O15 . 2_665 87.4(5)
O14 W7 O15 . 3_565 157.4(4)
O14 W7 O14 2_665 3_565 76.1(4)
O14 W7 O15 2_665 . 157.4(4)
O14 W7 O15 2_665 2_665 85.1(4)
O14 W7 O15 2_665 3_565 87.4(5)
O14 W7 O15 3_565 . 87.4(4)
O14 W7 O15 3_565 2_665 157.4(4)
O14 W7 O15 3_565 3_565 85.1(5)
O15 W7 O15 . 2_665 106.7(5)
O15 W7 O15 . 3_565 106.7(5)
O15 W7 O15 2_665 3_565 106.7(6)
W7 W7a W7b . . 0.0(5)
W7 W7a W9 . . 180.0(5)
W7 W7a W9a . . 180.0(5)
W7 W7a La2 . . 103.00(3)
W7 W7a La2 . 2_665 103.00(3)
W7 W7a La2 . 3_565 103.00(3)
W7 W7a O14 . . 121.3(3)
W7 W7a O14 . 2_665 121.3(3)
W7 W7a O14 . 3_565 121.3(4)
W7 W7a O15 . . 52.0(2)
W7 W7a O15 . 2_665 52.0(3)
W7 W7a O15 . 3_565 52.0(3)
W7b W7a W9 . . 180.0(5)
W7b W7a W9a . . 180.0(5)
W7b W7a La2 . . 103.00(3)
W7b W7a La2 . 2_665 103.00(3)
W7b W7a La2 . 3_565 103.00(3)
W7b W7a O14 . . 121.3(3)
W7b W7a O14 . 2_665 121.3(3)
W7b W7a O14 . 3_565 121.3(4)
W7b W7a O15 . . 52.0(2)
W7b W7a O15 . 2_665 52.0(3)
W7b W7a O15 . 3_565 52.0(3)
W9 W7a W9a . . 0.0(5)
W9 W7a La2 . . 77.00(3)
W9 W7a La2 . 2_665 77.00(3)
W9 W7a La2 . 3_565 77.00(3)
W9 W7a O14 . . 58.7(3)
W9 W7a O14 . 2_665 58.7(3)
W9 W7a O14 . 3_565 58.7(4)
W9 W7a O15 . . 128.0(2)
W9 W7a O15 . 2_665 128.0(3)
W9 W7a O15 . 3_565 128.0(3)
W9a W7a La2 . . 77.00(3)
W9a W7a La2 . 2_665 77.00(3)
W9a W7a La2 . 3_565 77.00(3)
W9a W7a O14 . . 58.7(3)
W9a W7a O14 . 2_665 58.7(3)
W9a W7a O14 . 3_565 58.7(4)
W9a W7a O15 . . 128.0(2)
W9a W7a O15 . 2_665 128.0(3)
W9a W7a O15 . 3_565 128.0(3)
La2 W7a La2 . 2_665 115.09(2)
La2 W7a La2 . 3_565 115.09(3)
La2 W7a O14 . . 60.4(3)
La2 W7a O14 . 2_665 55.2(5)
La2 W7a O14 . 3_565 135.6(4)
La2 W7a O15 . . 122.3(3)
La2 W7a O15 . 2_665 51.0(3)
La2 W7a O15 . 3_565 120.7(3)
La2 W7a La2 2_665 3_565 115.09(3)
La2 W7a O14 2_665 . 135.6(3)
La2 W7a O14 2_665 2_665 60.4(5)
La2 W7a O14 2_665 3_565 55.2(4)
La2 W7a O15 2_665 . 120.7(4)
La2 W7a O15 2_665 2_665 122.3(4)
La2 W7a O15 2_665 3_565 51.0(3)
La2 W7a O14 3_565 . 55.2(3)
La2 W7a O14 3_565 2_665 135.6(3)
La2 W7a O14 3_565 3_565 60.4(3)
La2 W7a O15 3_565 . 51.0(2)
La2 W7a O15 3_565 2_665 120.7(4)
La2 W7a O15 3_565 3_565 122.3(3)
O14 W7a O14 . 2_665 95.4(5)
O14 W7a O14 . 3_565 95.4(5)
O14 W7a O15 . . 87.9(4)
O14 W7a O15 . 2_665 90.3(5)
O14 W7a O15 . 3_565 173.1(4)
O14 W7a O14 2_665 3_565 95.4(5)
O14 W7a O15 2_665 . 173.1(4)
O14 W7a O15 2_665 2_665 87.9(4)
O14 W7a O15 2_665 3_565 90.3(5)
O14 W7a O15 3_565 . 90.3(4)
O14 W7a O15 3_565 2_665 173.1(5)
O14 W7a O15 3_565 3_565 87.9(5)
O15 W7a O15 . 2_665 86.1(4)
O15 W7a O15 . 3_565 86.1(4)
O15 W7a O15 2_665 3_565 86.1(5)
W4 W7b W7 . . 180.0(5)
W4 W7b W7a . . 180.0(5)
W4 W7b W9a . . 180.0(5)
W4 W7b La5 . 1_455 88.12(17)
W4 W7b La5 . 2_655 88.12(17)
W4 W7b La5 . 3_675 88.12(17)
W4 W7b O11 . . 38.6(4)
W4 W7b O11 . 2_665 38.6(4)
W4 W7b O11 . 3_565 38.6(4)
W4 W7b O14 . . 151.8(2)
W4 W7b O14 . 2_665 151.8(2)
W4 W7b O14 . 3_565 151.8(3)
W4 W7b O15 . . 115.1(4)
W4 W7b O15 . 2_665 115.1(4)
W4 W7b O15 . 3_565 115.1(4)
W7 W7b W7a . . 0.0(5)
W7 W7b W9a . . 0.0(5)
W7 W7b La5 . 1_455 91.88(17)
W7 W7b La5 . 2_655 91.88(17)
W7 W7b La5 . 3_675 91.88(17)
W7 W7b O11 . . 141.4(4)
W7 W7b O11 . 2_665 141.4(4)
W7 W7b O11 . 3_565 141.4(4)
W7 W7b O14 . . 28.2(2)
W7 W7b O14 . 2_665 28.2(2)
W7 W7b O14 . 3_565 28.2(3)
W7 W7b O15 . . 64.9(4)
W7 W7b O15 . 2_665 64.9(4)
W7 W7b O15 . 3_565 64.9(4)
W7a W7b W9a . . 0.0(5)
W7a W7b La5 . 1_455 91.88(17)
W7a W7b La5 . 2_655 91.88(17)
W7a W7b La5 . 3_675 91.88(17)
W7a W7b O11 . . 141.4(4)
W7a W7b O11 . 2_665 141.4(4)
W7a W7b O11 . 3_565 141.4(4)
W7a W7b O14 . . 28.2(2)
W7a W7b O14 . 2_665 28.2(2)
W7a W7b O14 . 3_565 28.2(3)
W7a W7b O15 . . 64.9(4)
W7a W7b O15 . 2_665 64.9(4)
W7a W7b O15 . 3_565 64.9(4)
W9a W7b La5 . 1_455 91.88(17)
W9a W7b La5 . 2_655 91.88(17)
W9a W7b La5 . 3_675 91.88(17)
W9a W7b O11 . . 141.4(4)
W9a W7b O11 . 2_665 141.4(4)
W9a W7b O11 . 3_565 141.4(4)
W9a W7b O14 . . 28.2(2)
W9a W7b O14 . 2_665 28.2(2)
W9a W7b O14 . 3_565 28.2(3)
W9a W7b O15 . . 64.9(4)
W9a W7b O15 . 2_665 64.9(4)
W9a W7b O15 . 3_565 64.9(4)
La5 W7b La5 1_455 2_655 119.89(2)
La5 W7b La5 1_455 3_675 119.89(3)
La5 W7b O11 1_455 . 115.2(4)
La5 W7b O11 1_455 2_665 96.9(4)
La5 W7b O11 1_455 3_565 51.4(4)
La5 W7b O14 1_455 . 103.8(3)
La5 W7b O14 1_455 2_665 106.9(3)
La5 W7b O14 1_455 3_565 63.8(3)
La5 W7b O15 1_455 . 62.6(4)
La5 W7b O15 1_455 2_665 156.8(5)
La5 W7b O15 1_455 3_565 65.3(4)
La5 W7b La5 2_655 3_675 119.89(3)
La5 W7b O11 2_655 . 51.4(4)
La5 W7b O11 2_655 2_665 115.2(6)
La5 W7b O11 2_655 3_565 96.9(5)
La5 W7b O14 2_655 . 63.8(2)
La5 W7b O14 2_655 2_665 103.8(3)
La5 W7b O14 2_655 3_565 106.9(3)
La5 W7b O15 2_655 . 65.3(4)
La5 W7b O15 2_655 2_665 62.6(5)
La5 W7b O15 2_655 3_565 156.8(5)
La5 W7b O11 3_675 . 96.9(3)
La5 W7b O11 3_675 2_665 51.4(3)
La5 W7b O11 3_675 3_565 115.2(4)
La5 W7b O14 3_675 . 106.9(2)
La5 W7b O14 3_675 2_665 63.8(2)
La5 W7b O14 3_675 3_565 103.8(2)
La5 W7b O15 3_675 . 156.8(5)
La5 W7b O15 3_675 2_665 65.3(4)
La5 W7b O15 3_675 3_565 62.6(3)
O11 W7b O11 . 2_665 65.4(6)
O11 W7b O11 . 3_565 65.4(6)
O11 W7b O14 . . 114.3(4)
O11 W7b O14 . 2_665 137.7(4)
O11 W7b O14 . 3_565 156.1(4)
O11 W7b O15 . . 102.3(5)
O11 W7b O15 . 2_665 84.9(5)
O11 W7b O15 . 3_565 150.3(6)
O11 W7b O11 2_665 3_565 65.4(4)
O11 W7b O14 2_665 . 156.1(3)
O11 W7b O14 2_665 2_665 114.3(4)
O11 W7b O14 2_665 3_565 137.7(6)
O11 W7b O15 2_665 . 150.3(5)
O11 W7b O15 2_665 2_665 102.3(5)
O11 W7b O15 2_665 3_565 84.9(6)
O11 W7b O14 3_565 . 137.7(3)
O11 W7b O14 3_565 2_665 156.1(6)
O11 W7b O14 3_565 3_565 114.3(5)
O11 W7b O15 3_565 . 84.9(4)
O11 W7b O15 3_565 2_665 150.3(7)
O11 W7b O15 3_565 3_565 102.3(6)
O14 W7b O14 . 2_665 48.3(3)
O14 W7b O14 . 3_565 48.3(4)
O14 W7b O15 . . 53.1(4)
O14 W7b O15 . 2_665 55.0(4)
O14 W7b O15 . 3_565 93.1(5)
O14 W7b O14 2_665 3_565 48.3(3)
O14 W7b O15 2_665 . 93.1(5)
O14 W7b O15 2_665 2_665 53.1(5)
O14 W7b O15 2_665 3_565 55.0(5)
O14 W7b O15 3_565 . 55.0(4)
O14 W7b O15 3_565 2_665 93.1(5)
O14 W7b O15 3_565 3_565 53.1(4)
O15 W7b O15 . 2_665 103.3(6)
O15 W7b O15 . 3_565 103.3(6)
O15 W7b O15 2_665 3_565 103.3(7)
W8a W8 W8b . . 180.0(5)
W8a W8 W10 . . 180.0(5)
W8a W8 W10a . . 180.0(5)
W8a W8 La4 . . 102.63(5)
W8a W8 La4 . 2_665 102.63(5)
W8a W8 La4 . 3_565 102.63(5)
W8a W8 La6 . 1_554 49.56(5)
W8a W8 La6 . 2_664 49.56(5)
W8a W8 La6 . 3_564 49.56(5)
W8a W8 O13 . . 124.1(4)
W8a W8 O13 . 2_665 124.1(4)
W8a W8 O13 . 3_565 124.1(4)
W8a W8 O16 . . 56.7(4)
W8a W8 O16 . 2_665 56.7(4)
W8a W8 O16 . 3_565 56.7(5)
W8b W8 W10 . . 0.0(5)
W8b W8 W10a . . 0.0(5)
W8b W8 La4 . . 77.37(5)
W8b W8 La4 . 2_665 77.37(5)
W8b W8 La4 . 3_565 77.37(5)
W8b W8 La6 . 1_554 130.44(5)
W8b W8 La6 . 2_664 130.44(5)
W8b W8 La6 . 3_564 130.44(5)
W8b W8 O13 . . 55.9(4)
W8b W8 O13 . 2_665 55.9(4)
W8b W8 O13 . 3_565 55.9(4)
W8b W8 O16 . . 123.3(4)
W8b W8 O16 . 2_665 123.3(4)
W8b W8 O16 . 3_565 123.3(5)
W10 W8 W10a . . 0.0(5)
W10 W8 La4 . . 77.37(5)
W10 W8 La4 . 2_665 77.37(5)
W10 W8 La4 . 3_565 77.37(5)
W10 W8 La6 . 1_554 130.44(5)
W10 W8 La6 . 2_664 130.44(5)
W10 W8 La6 . 3_564 130.44(5)
W10 W8 O13 . . 55.9(4)
W10 W8 O13 . 2_665 55.9(4)
W10 W8 O13 . 3_565 55.9(4)
W10 W8 O16 . . 123.3(4)
W10 W8 O16 . 2_665 123.3(4)
W10 W8 O16 . 3_565 123.3(5)
W10a W8 La4 . . 77.37(5)
W10a W8 La4 . 2_665 77.37(5)
W10a W8 La4 . 3_565 77.37(5)
W10a W8 La6 . 1_554 130.44(5)
W10a W8 La6 . 2_664 130.44(5)
W10a W8 La6 . 3_564 130.44(5)
W10a W8 O13 . . 55.9(4)
W10a W8 O13 . 2_665 55.9(4)
W10a W8 O13 . 3_565 55.9(4)
W10a W8 O16 . . 123.3(4)
W10a W8 O16 . 2_665 123.3(4)
W10a W8 O16 . 3_565 123.3(5)
La4 W8 La4 . 2_665 115.36(4)
La4 W8 La4 . 3_565 115.36(4)
La4 W8 La6 . 1_554 78.32(3)
La4 W8 La6 . 2_664 75.17(3)
La4 W8 La6 . 3_564 152.11(10)
La4 W8 O13 . . 58.2(3)
La4 W8 O13 . 2_665 58.2(5)
La4 W8 O13 . 3_565 133.3(4)
La4 W8 O16 . . 121.5(6)
La4 W8 O16 . 2_665 45.9(4)
La4 W8 O16 . 3_565 122.2(5)
La4 W8 La4 2_665 3_565 115.36(4)
La4 W8 La6 2_665 1_554 152.11(10)
La4 W8 La6 2_665 2_664 78.32(4)
La4 W8 La6 2_665 3_564 75.17(4)
La4 W8 O13 2_665 . 133.3(4)
La4 W8 O13 2_665 2_665 58.2(6)
La4 W8 O13 2_665 3_565 58.2(4)
La4 W8 O16 2_665 . 122.2(6)
La4 W8 O16 2_665 2_665 121.5(7)
La4 W8 O16 2_665 3_565 45.9(5)
La4 W8 La6 3_565 1_554 75.17(3)
La4 W8 La6 3_565 2_664 152.11(10)
La4 W8 La6 3_565 3_564 78.32(3)
La4 W8 O13 3_565 . 58.2(3)
La4 W8 O13 3_565 2_665 133.3(4)
La4 W8 O13 3_565 3_565 58.2(4)
La4 W8 O16 3_565 . 45.9(4)
La4 W8 O16 3_565 2_665 122.2(6)
La4 W8 O16 3_565 3_565 121.5(5)
La6 W8 La6 1_554 2_664 82.47(7)
La6 W8 La6 1_554 3_564 82.47(7)
La6 W8 O13 1_554 . 74.5(4)
La6 W8 O13 1_554 2_665 134.5(5)
La6 W8 O13 1_554 3_565 131.0(3)
La6 W8 O16 1_554 . 45.5(5)
La6 W8 O16 1_554 2_665 49.7(5)
La6 W8 O16 1_554 3_565 106.2(5)
La6 W8 La6 2_664 3_564 82.47(7)
La6 W8 O13 2_664 . 131.0(4)
La6 W8 O13 2_664 2_665 74.5(3)
La6 W8 O13 2_664 3_565 134.5(5)
La6 W8 O16 2_664 . 106.2(4)
La6 W8 O16 2_664 2_665 45.5(7)
La6 W8 O16 2_664 3_565 49.7(6)
La6 W8 O13 3_564 . 134.5(3)
La6 W8 O13 3_564 2_665 131.0(6)
La6 W8 O13 3_564 3_565 74.5(4)
La6 W8 O16 3_564 . 49.7(6)
La6 W8 O16 3_564 2_665 106.2(5)
La6 W8 O16 3_564 3_565 45.5(4)
O13 W8 O13 . 2_665 91.7(6)
O13 W8 O13 . 3_565 91.7(6)
O13 W8 O16 . . 87.5(6)
O13 W8 O16 . 2_665 88.0(7)
O13 W8 O16 . 3_565 179.1(7)
O13 W8 O13 2_665 3_565 91.7(5)
O13 W8 O16 2_665 . 179.1(7)
O13 W8 O16 2_665 2_665 87.5(6)
O13 W8 O16 2_665 3_565 88.0(7)
O13 W8 O16 3_565 . 88.0(6)
O13 W8 O16 3_565 2_665 179.1(5)
O13 W8 O16 3_565 3_565 87.5(8)
O16 W8 O16 . 2_665 92.8(7)
O16 W8 O16 . 3_565 92.8(7)
O16 W8 O16 2_665 3_565 92.8(9)
W8 W8a W8b . . 0.0(5)
W8 W8a W10 . . 0.0(5)
W8 W8a W10a . . 0.0(5)
W8 W8a La4 . . 70.17(4)
W8 W8a La4 . 2_665 70.17(4)
W8 W8a La4 . 3_565 70.17(4)
W8 W8a La6 . 1_554 123.92(5)
W8 W8a La6 . 2_664 123.92(5)
W8 W8a La6 . 3_564 123.92(5)
W8 W8a La6 . 4_556 117.02(4)
W8 W8a La6 . 5_566 117.02(4)
W8 W8a La6 . 6_666 117.02(4)
W8 W8a O13 . . 46.3(3)
W8 W8a O13 . 2_665 46.3(3)
W8 W8a O13 . 3_565 46.3(4)
W8 W8a O16 . . 109.9(4)
W8 W8a O16 . 2_665 109.9(5)
W8 W8a O16 . 3_565 109.9(5)
W8b W8a W10 . . 0.0(5)
W8b W8a W10a . . 0.0(5)
W8b W8a La4 . . 70.17(4)
W8b W8a La4 . 2_665 70.17(4)
W8b W8a La4 . 3_565 70.17(4)
W8b W8a La6 . 1_554 123.92(5)
W8b W8a La6 . 2_664 123.92(5)
W8b W8a La6 . 3_564 123.92(5)
W8b W8a La6 . 4_556 117.02(4)
W8b W8a La6 . 5_566 117.02(4)
W8b W8a La6 . 6_666 117.02(4)
W8b W8a O13 . . 46.3(3)
W8b W8a O13 . 2_665 46.3(3)
W8b W8a O13 . 3_565 46.3(4)
W8b W8a O16 . . 109.9(4)
W8b W8a O16 . 2_665 109.9(5)
W8b W8a O16 . 3_565 109.9(5)
W10 W8a W10a . . 0.0(5)
W10 W8a La4 . . 70.17(4)
W10 W8a La4 . 2_665 70.17(4)
W10 W8a La4 . 3_565 70.17(4)
W10 W8a La6 . 1_554 123.92(5)
W10 W8a La6 . 2_664 123.92(5)
W10 W8a La6 . 3_564 123.92(5)
W10 W8a La6 . 4_556 117.02(4)
W10 W8a La6 . 5_566 117.02(4)
W10 W8a La6 . 6_666 117.02(4)
W10 W8a O13 . . 46.3(3)
W10 W8a O13 . 2_665 46.3(3)
W10 W8a O13 . 3_565 46.3(4)
W10 W8a O16 . . 109.9(4)
W10 W8a O16 . 2_665 109.9(5)
W10 W8a O16 . 3_565 109.9(5)
W10a W8a La4 . . 70.17(4)
W10a W8a La4 . 2_665 70.17(4)
W10a W8a La4 . 3_565 70.17(4)
W10a W8a La6 . 1_554 123.92(5)
W10a W8a La6 . 2_664 123.92(5)
W10a W8a La6 . 3_564 123.92(5)
W10a W8a La6 . 4_556 117.02(4)
W10a W8a La6 . 5_566 117.02(4)
W10a W8a La6 . 6_666 117.02(4)
W10a W8a O13 . . 46.3(3)
W10a W8a O13 . 2_665 46.3(3)
W10a W8a O13 . 3_565 46.3(4)
W10a W8a O16 . . 109.9(4)
W10a W8a O16 . 2_665 109.9(5)
W10a W8a O16 . 3_565 109.9(5)
La4 W8a La4 . 2_665 109.11(4)
La4 W8a La4 . 3_565 109.11(5)
La4 W8a La6 . 1_554 80.07(3)
La4 W8a La6 . 2_664 76.77(3)
La4 W8a La6 . 3_564 165.75(9)
La4 W8a La6 . 4_556 73.59(2)
La4 W8a La6 . 5_566 172.69(8)
La4 W8a La6 . 6_666 75.71(3)
La4 W8a O13 . . 54.9(3)
La4 W8a O13 . 2_665 54.9(5)
La4 W8a O13 . 3_565 116.5(4)
La4 W8a O16 . . 123.5(6)
La4 W8a O16 . 2_665 39.7(5)
La4 W8a O16 . 3_565 124.3(5)
La4 W8a La4 2_665 3_565 109.11(5)
La4 W8a La6 2_665 1_554 165.75(9)
La4 W8a La6 2_665 2_664 80.07(4)
La4 W8a La6 2_665 3_564 76.77(3)
La4 W8a La6 2_665 4_556 172.69(8)
La4 W8a La6 2_665 5_566 75.71(3)
La4 W8a La6 2_665 6_666 73.59(3)
La4 W8a O13 2_665 . 116.5(4)
La4 W8a O13 2_665 2_665 54.9(5)
La4 W8a O13 2_665 3_565 54.9(4)
La4 W8a O16 2_665 . 124.3(6)
La4 W8a O16 2_665 2_665 123.5(7)
La4 W8a O16 2_665 3_565 39.7(5)
La4 W8a La6 3_565 1_554 76.77(2)
La4 W8a La6 3_565 2_664 165.75(9)
La4 W8a La6 3_565 3_564 80.07(3)
La4 W8a La6 3_565 4_556 75.71(2)
La4 W8a La6 3_565 5_566 73.59(2)
La4 W8a La6 3_565 6_666 172.69(8)
La4 W8a O13 3_565 . 54.9(3)
La4 W8a O13 3_565 2_665 116.5(3)
La4 W8a O13 3_565 3_565 54.9(3)
La4 W8a O16 3_565 . 39.7(4)
La4 W8a O16 3_565 2_665 124.3(7)
La4 W8a O16 3_565 3_565 123.5(6)
La6 W8a La6 1_554 2_664 91.88(7)
La6 W8a La6 1_554 3_564 91.88(7)
La6 W8a La6 1_554 4_556 7.63(3)
La6 W8a La6 1_554 5_566 94.18(6)
La6 W8a La6 1_554 6_666 99.07(7)
La6 W8a O13 1_554 . 77.6(3)
La6 W8a O13 1_554 2_665 135.0(5)
La6 W8a O13 1_554 3_565 131.6(3)
La6 W8a O16 1_554 . 52.2(6)
La6 W8a O16 1_554 2_665 56.9(6)
La6 W8a O16 1_554 3_565 126.1(5)
La6 W8a La6 2_664 3_564 91.88(7)
La6 W8a La6 2_664 4_556 94.18(7)
La6 W8a La6 2_664 5_566 99.07(6)
La6 W8a La6 2_664 6_666 7.63(4)
La6 W8a O13 2_664 . 131.6(3)
La6 W8a O13 2_664 2_665 77.6(3)
La6 W8a O13 2_664 3_565 135.0(4)
La6 W8a O16 2_664 . 126.1(4)
La6 W8a O16 2_664 2_665 52.2(7)
La6 W8a O16 2_664 3_565 56.9(6)
La6 W8a La6 3_564 4_556 99.07(7)
La6 W8a La6 3_564 5_566 7.63(3)
La6 W8a La6 3_564 6_666 94.18(6)
La6 W8a O13 3_564 . 135.0(3)
La6 W8a O13 3_564 2_665 131.6(5)
La6 W8a O13 3_564 3_565 77.6(4)
La6 W8a O16 3_564 . 56.9(6)
La6 W8a O16 3_564 2_665 126.1(5)
La6 W8a O16 3_564 3_565 52.2(5)
La6 W8a La6 4_556 5_566 100.97(6)
La6 W8a La6 4_556 6_666 100.97(6)
La6 W8a O13 4_556 . 70.7(3)
La6 W8a O13 4_556 2_665 128.5(5)
La6 W8a O13 4_556 3_565 130.5(3)
La6 W8a O16 4_556 . 55.9(6)
La6 W8a O16 4_556 2_665 54.2(7)
La6 W8a O16 4_556 3_565 133.1(5)
La6 W8a La6 5_566 6_666 100.97(6)
La6 W8a O13 5_566 . 128.5(3)
La6 W8a O13 5_566 2_665 130.5(5)
La6 W8a O13 5_566 3_565 70.7(4)
La6 W8a O16 5_566 . 54.2(6)
La6 W8a O16 5_566 2_665 133.1(5)
La6 W8a O16 5_566 3_565 55.9(5)
La6 W8a O13 6_666 . 130.5(3)
La6 W8a O13 6_666 2_665 70.7(3)
La6 W8a O13 6_666 3_565 128.5(4)
La6 W8a O16 6_666 . 133.1(5)
La6 W8a O16 6_666 2_665 55.9(7)
La6 W8a O16 6_666 3_565 54.2(6)
O13 W8a O13 . 2_665 77.5(5)
O13 W8a O13 . 3_565 77.5(6)
O13 W8a O16 . . 83.7(6)
O13 W8a O16 . 2_665 84.2(7)
O13 W8a O16 . 3_565 156.2(6)
O13 W8a O13 2_665 3_565 77.5(4)
O13 W8a O16 2_665 . 156.2(6)
O13 W8a O16 2_665 2_665 83.7(6)
O13 W8a O16 2_665 3_565 84.2(7)
O13 W8a O16 3_565 . 84.2(6)
O13 W8a O16 3_565 2_665 156.2(6)
O13 W8a O16 3_565 3_565 83.7(7)
O16 W8a O16 . 2_665 109.1(9)
O16 W8a O16 . 3_565 109.1(8)
O16 W8a O16 2_665 3_565 109.1(10)
W8 W8b W8a . . 0.0(5)
W8 W8b W10 . . 180.0(5)
W8 W8b W10a . . 180.0(5)
W8 W8b La4 . . 94.04(3)
W8 W8b La4 . 2_665 94.04(3)
W8 W8b La4 . 3_565 94.04(3)
W8 W8b O10 . . 152.5(4)
W8 W8b O10 . 2_665 152.5(4)
W8 W8b O10 . 3_565 152.5(5)
W8 W8b O13 . . 109.9(4)
W8 W8b O13 . 2_665 109.9(4)
W8 W8b O13 . 3_565 109.9(4)
W8 W8b O16 . . 45.4(3)
W8 W8b O16 . 2_665 45.4(4)
W8 W8b O16 . 3_565 45.4(5)
W8a W8b W10 . . 180.0(5)
W8a W8b W10a . . 180.0(5)
W8a W8b La4 . . 94.04(3)
W8a W8b La4 . 2_665 94.04(3)
W8a W8b La4 . 3_565 94.04(3)
W8a W8b O10 . . 152.5(4)
W8a W8b O10 . 2_665 152.5(4)
W8a W8b O10 . 3_565 152.5(5)
W8a W8b O13 . . 109.9(4)
W8a W8b O13 . 2_665 109.9(4)
W8a W8b O13 . 3_565 109.9(4)
W8a W8b O16 . . 45.4(3)
W8a W8b O16 . 2_665 45.4(4)
W8a W8b O16 . 3_565 45.4(5)
W10 W8b W10a . . 0.0(5)
W10 W8b La4 . . 85.96(3)
W10 W8b La4 . 2_665 85.96(3)
W10 W8b La4 . 3_565 85.96(3)
W10 W8b O10 . . 27.5(4)
W10 W8b O10 . 2_665 27.5(4)
W10 W8b O10 . 3_565 27.5(5)
W10 W8b O13 . . 70.1(4)
W10 W8b O13 . 2_665 70.1(4)
W10 W8b O13 . 3_565 70.1(4)
W10 W8b O16 . . 134.6(3)
W10 W8b O16 . 2_665 134.6(4)
W10 W8b O16 . 3_565 134.6(5)
W10a W8b La4 . . 85.96(3)
W10a W8b La4 . 2_665 85.96(3)
W10a W8b La4 . 3_565 85.96(3)
W10a W8b O10 . . 27.5(4)
W10a W8b O10 . 2_665 27.5(4)
W10a W8b O10 . 3_565 27.5(5)
W10a W8b O13 . . 70.1(4)
W10a W8b O13 . 2_665 70.1(4)
W10a W8b O13 . 3_565 70.1(4)
W10a W8b O16 . . 134.6(3)
W10a W8b O16 . 2_665 134.6(4)
W10a W8b O16 . 3_565 134.6(5)
La4 W8b La4 . 2_665 119.510(16)
La4 W8b La4 . 3_565 119.51(2)
La4 W8b O10 . . 98.9(4)
La4 W8b O10 . 2_665 100.4(4)
La4 W8b O10 . 3_565 58.5(5)
La4 W8b O13 . . 60.5(4)
La4 W8b O13 . 2_665 60.5(6)
La4 W8b O13 . 3_565 156.1(4)
La4 W8b O16 . . 113.6(5)
La4 W8b O16 . 2_665 48.7(4)
La4 W8b O16 . 3_565 114.1(5)
La4 W8b La4 2_665 3_565 119.51(2)
La4 W8b O10 2_665 . 58.5(4)
La4 W8b O10 2_665 2_665 98.9(6)
La4 W8b O10 2_665 3_565 100.4(5)
La4 W8b O13 2_665 . 156.1(4)
La4 W8b O13 2_665 2_665 60.5(6)
La4 W8b O13 2_665 3_565 60.5(5)
La4 W8b O16 2_665 . 114.1(5)
La4 W8b O16 2_665 2_665 113.6(6)
La4 W8b O16 2_665 3_565 48.7(5)
La4 W8b O10 3_565 . 100.4(3)
La4 W8b O10 3_565 2_665 58.5(4)
La4 W8b O10 3_565 3_565 98.9(3)
La4 W8b O13 3_565 . 60.5(3)
La4 W8b O13 3_565 2_665 156.1(4)
La4 W8b O13 3_565 3_565 60.5(4)
La4 W8b O16 3_565 . 48.7(3)
La4 W8b O16 3_565 2_665 114.1(5)
La4 W8b O16 3_565 3_565 113.6(4)
O10 W8b O10 . 2_665 47.1(6)
O10 W8b O10 . 3_565 47.1(7)
O10 W8b O13 . . 97.5(6)
O10 W8b O13 . 2_665 58.0(5)
O10 W8b O13 . 3_565 59.5(5)
O10 W8b O16 . . 143.0(5)
O10 W8b O16 . 2_665 140.9(5)
O10 W8b O16 . 3_565 107.2(6)
O10 W8b O10 2_665 3_565 47.1(5)
O10 W8b O13 2_665 . 59.5(7)
O10 W8b O13 2_665 2_665 97.5(5)
O10 W8b O13 2_665 3_565 58.0(7)
O10 W8b O16 2_665 . 107.2(5)
O10 W8b O16 2_665 2_665 143.0(8)
O10 W8b O16 2_665 3_565 140.9(8)
O10 W8b O13 3_565 . 58.0(6)
O10 W8b O13 3_565 2_665 59.5(6)
O10 W8b O13 3_565 3_565 97.5(6)
O10 W8b O16 3_565 . 140.9(6)
O10 W8b O16 3_565 2_665 107.2(6)
O10 W8b O16 3_565 3_565 143.0(5)
O13 W8b O13 . 2_665 109.0(7)
O13 W8b O13 . 3_565 109.0(6)
O13 W8b O16 . . 84.3(6)
O13 W8b O16 . 2_665 84.8(7)
O13 W8b O16 . 3_565 155.3(6)
O13 W8b O13 2_665 3_565 109.0(7)
O13 W8b O16 2_665 . 155.3(5)
O13 W8b O16 2_665 2_665 84.3(6)
O13 W8b O16 2_665 3_565 84.8(6)
O13 W8b O16 3_565 . 84.8(5)
O13 W8b O16 3_565 2_665 155.3(6)
O13 W8b O16 3_565 3_565 84.3(7)
O16 W8b O16 . 2_665 76.1(5)
O16 W8b O16 . 3_565 76.1(5)
O16 W8b O16 2_665 3_565 76.1(8)
W7 W9 W7a . . 0.0(5)
W7 W9 W9a . . 0.0(5)
W7 W9 W10 . . 180.0(5)
W7 W9 W10a . . 180.0(5)
W7 W9 La3 . 1_455 109.76(2)
W7 W9 La3 . 2_655 109.76(2)
W7 W9 La3 . 3_675 109.76(2)
W7 W9 O10 . . 124.7(7)
W7 W9 O10 . 2_665 124.7(6)
W7 W9 O10 . 3_565 124.7(7)
W7 W9 O14 . . 48.0(3)
W7 W9 O14 . 2_665 48.0(3)
W7 W9 O14 . 3_565 48.0(3)
W7a W9 W9a . . 0.0(5)
W7a W9 W10 . . 180.0(5)
W7a W9 W10a . . 180.0(5)
W7a W9 La3 . 1_455 109.76(2)
W7a W9 La3 . 2_655 109.76(2)
W7a W9 La3 . 3_675 109.76(2)
W7a W9 O10 . . 124.7(7)
W7a W9 O10 . 2_665 124.7(6)
W7a W9 O10 . 3_565 124.7(7)
W7a W9 O14 . . 48.0(3)
W7a W9 O14 . 2_665 48.0(3)
W7a W9 O14 . 3_565 48.0(3)
W9a W9 W10 . . 180.0(5)
W9a W9 W10a . . 180.0(5)
W9a W9 La3 . 1_455 109.76(2)
W9a W9 La3 . 2_655 109.76(2)
W9a W9 La3 . 3_675 109.76(2)
W9a W9 O10 . . 124.7(7)
W9a W9 O10 . 2_665 124.7(6)
W9a W9 O10 . 3_565 124.7(7)
W9a W9 O14 . . 48.0(3)
W9a W9 O14 . 2_665 48.0(3)
W9a W9 O14 . 3_565 48.0(3)
W10 W9 W10a . . 0.0(5)
W10 W9 La3 . 1_455 70.24(2)
W10 W9 La3 . 2_655 70.24(2)
W10 W9 La3 . 3_675 70.24(2)
W10 W9 O10 . . 55.3(7)
W10 W9 O10 . 2_665 55.3(6)
W10 W9 O10 . 3_565 55.3(7)
W10 W9 O14 . . 132.0(3)
W10 W9 O14 . 2_665 132.0(3)
W10 W9 O14 . 3_565 132.0(3)
W10a W9 La3 . 1_455 70.24(2)
W10a W9 La3 . 2_655 70.24(2)
W10a W9 La3 . 3_675 70.24(2)
W10a W9 O10 . . 55.3(7)
W10a W9 O10 . 2_665 55.3(6)
W10a W9 O10 . 3_565 55.3(7)
W10a W9 O14 . . 132.0(3)
W10a W9 O14 . 2_665 132.0(3)
W10a W9 O14 . 3_565 132.0(3)
La3 W9 La3 1_455 2_655 109.18(3)
La3 W9 La3 1_455 3_675 109.18(3)
La3 W9 O10 1_455 . 57.3(5)
La3 W9 O10 1_455 2_665 51.9(10)
La3 W9 O10 1_455 3_565 125.5(7)
La3 W9 O14 1_455 . 122.5(2)
La3 W9 O14 1_455 2_665 127.8(4)
La3 W9 O14 1_455 3_565 61.9(3)
La3 W9 La3 2_655 3_675 109.18(3)
La3 W9 O10 2_655 . 125.5(7)
La3 W9 O10 2_655 2_665 57.3(10)
La3 W9 O10 2_655 3_565 51.9(7)
La3 W9 O14 2_655 . 61.9(3)
La3 W9 O14 2_655 2_665 122.5(4)
La3 W9 O14 2_655 3_565 127.8(3)
La3 W9 O10 3_675 . 51.9(5)
La3 W9 O10 3_675 2_665 125.5(6)
La3 W9 O10 3_675 3_565 57.3(7)
La3 W9 O14 3_675 . 127.8(2)
La3 W9 O14 3_675 2_665 61.9(3)
La3 W9 O14 3_675 3_565 122.5(3)
O10 W9 O10 . 2_665 90.8(11)
O10 W9 O10 . 3_565 90.8(10)
O10 W9 O14 . . 172.7(7)
O10 W9 O14 . 2_665 94.5(7)
O10 W9 O14 . 3_565 94.1(8)
O10 W9 O10 2_665 3_565 90.8(9)
O10 W9 O14 2_665 . 94.1(9)
O10 W9 O14 2_665 2_665 172.7(7)
O10 W9 O14 2_665 3_565 94.5(7)
O10 W9 O14 3_565 . 94.5(9)
O10 W9 O14 3_565 2_665 94.1(6)
O10 W9 O14 3_565 3_565 172.7(8)
O14 W9 O14 . 2_665 80.1(5)
O14 W9 O14 . 3_565 80.1(5)
O14 W9 O14 2_665 3_565 80.1(4)
W7 W9a W7a . . 0.0(5)
W7 W9a W7b . . 0.0(5)
W7 W9a W9 . . 180.0(5)
W7 W9a W10 . . 180.0(5)
W7 W9a La2 . . 76.13(8)
W7 W9a La2 . 2_665 76.13(8)
W7 W9a La2 . 3_565 76.13(8)
W7 W9a O10 . . 140.6(6)
W7 W9a O10 . 2_665 140.6(5)
W7 W9a O10 . 3_565 140.6(6)
W7 W9a O14 . . 69.4(4)
W7 W9a O14 . 2_665 69.4(4)
W7 W9a O14 . 3_565 69.4(4)
W7 W9a O15 . . 29.62(14)
W7 W9a O15 . 2_665 29.62(19)
W7 W9a O15 . 3_565 29.6(2)
W7a W9a W7b . . 0.0(5)
W7a W9a W9 . . 180.0(5)
W7a W9a W10 . . 180.0(5)
W7a W9a La2 . . 76.13(8)
W7a W9a La2 . 2_665 76.13(8)
W7a W9a La2 . 3_565 76.13(8)
W7a W9a O10 . . 140.6(6)
W7a W9a O10 . 2_665 140.6(5)
W7a W9a O10 . 3_565 140.6(6)
W7a W9a O14 . . 69.4(4)
W7a W9a O14 . 2_665 69.4(4)
W7a W9a O14 . 3_565 69.4(4)
W7a W9a O15 . . 29.62(14)
W7a W9a O15 . 2_665 29.62(19)
W7a W9a O15 . 3_565 29.6(2)
W7b W9a W9 . . 180.0(5)
W7b W9a W10 . . 180.0(5)
W7b W9a La2 . . 76.13(8)
W7b W9a La2 . 2_665 76.13(8)
W7b W9a La2 . 3_565 76.13(8)
W7b W9a O10 . . 140.6(6)
W7b W9a O10 . 2_665 140.6(5)
W7b W9a O10 . 3_565 140.6(6)
W7b W9a O14 . . 69.4(4)
W7b W9a O14 . 2_665 69.4(4)
W7b W9a O14 . 3_565 69.4(4)
W7b W9a O15 . . 29.62(14)
W7b W9a O15 . 2_665 29.62(19)
W7b W9a O15 . 3_565 29.6(2)
W9 W9a W10 . . 0.0(5)
W9 W9a La2 . . 103.87(8)
W9 W9a La2 . 2_665 103.87(8)
W9 W9a La2 . 3_565 103.87(8)
W9 W9a O10 . . 39.4(6)
W9 W9a O10 . 2_665 39.4(5)
W9 W9a O10 . 3_565 39.4(6)
W9 W9a O14 . . 110.6(4)
W9 W9a O14 . 2_665 110.6(4)
W9 W9a O14 . 3_565 110.6(4)
W9 W9a O15 . . 150.38(14)
W9 W9a O15 . 2_665 150.38(19)
W9 W9a O15 . 3_565 150.4(2)
W10 W9a La2 . . 103.87(8)
W10 W9a La2 . 2_665 103.87(8)
W10 W9a La2 . 3_565 103.87(8)
W10 W9a O10 . . 39.4(6)
W10 W9a O10 . 2_665 39.4(5)
W10 W9a O10 . 3_565 39.4(6)
W10 W9a O14 . . 110.6(4)
W10 W9a O14 . 2_665 110.6(4)
W10 W9a O14 . 3_565 110.6(4)
W10 W9a O15 . . 150.38(14)
W10 W9a O15 . 2_665 150.38(19)
W10 W9a O15 . 3_565 150.4(2)
La2 W9a La2 . 2_665 114.45(6)
La2 W9a La2 . 3_565 114.45(6)
La2 W9a O10 . . 117.9(5)
La2 W9a O10 . 2_665 121.2(7)
La2 W9a O10 . 3_565 64.5(6)
La2 W9a O14 . . 60.2(3)
La2 W9a O14 . 2_665 54.6(6)
La2 W9a O14 . 3_565 145.4(4)
La2 W9a O15 . . 92.2(2)
La2 W9a O15 . 2_665 46.52(19)
La2 W9a O15 . 3_565 91.4(3)
La2 W9a La2 2_665 3_565 114.45(6)
La2 W9a O10 2_665 . 64.5(6)
La2 W9a O10 2_665 2_665 117.9(8)
La2 W9a O10 2_665 3_565 121.2(6)
La2 W9a O14 2_665 . 145.4(4)
La2 W9a O14 2_665 2_665 60.2(5)
La2 W9a O14 2_665 3_565 54.6(4)
La2 W9a O15 2_665 . 91.4(2)
La2 W9a O15 2_665 2_665 92.2(3)
La2 W9a O15 2_665 3_565 46.5(2)
La2 W9a O10 3_565 . 121.2(4)
La2 W9a O10 3_565 2_665 64.5(5)
La2 W9a O10 3_565 3_565 117.9(5)
La2 W9a O14 3_565 . 54.6(3)
La2 W9a O14 3_565 2_665 145.4(4)
La2 W9a O14 3_565 3_565 60.2(4)
La2 W9a O15 3_565 . 46.52(14)
La2 W9a O15 3_565 2_665 91.4(2)
La2 W9a O15 3_565 3_565 92.22(18)
O10 W9a O10 . 2_665 66.7(8)
O10 W9a O10 . 3_565 66.7(9)
O10 W9a O14 . . 150.0(7)
O10 W9a O14 . 2_665 88.7(6)
O10 W9a O14 . 3_565 88.4(7)
O10 W9a O15 . . 146.8(6)
O10 W9a O15 . 2_665 145.1(5)
O10 W9a O15 . 3_565 111.0(6)
O10 W9a O10 2_665 3_565 66.7(7)
O10 W9a O14 2_665 . 88.4(8)
O10 W9a O14 2_665 2_665 150.0(6)
O10 W9a O14 2_665 3_565 88.7(6)
O10 W9a O15 2_665 . 111.0(5)
O10 W9a O15 2_665 2_665 146.8(8)
O10 W9a O15 2_665 3_565 145.1(6)
O10 W9a O14 3_565 . 88.7(8)
O10 W9a O14 3_565 2_665 88.4(6)
O10 W9a O14 3_565 3_565 150.0(8)
O10 W9a O15 3_565 . 145.1(7)
O10 W9a O15 3_565 2_665 111.0(7)
O10 W9a O15 3_565 3_565 146.8(5)
O14 W9a O14 . 2_665 108.3(6)
O14 W9a O14 . 3_565 108.3(5)
O14 W9a O15 . . 56.6(4)
O14 W9a O15 . 2_665 58.5(4)
O14 W9a O15 . 3_565 99.0(4)
O14 W9a O14 2_665 3_565 108.3(6)
O14 W9a O15 2_665 . 99.0(4)
O14 W9a O15 2_665 2_665 56.6(5)
O14 W9a O15 2_665 3_565 58.5(4)
O14 W9a O15 3_565 . 58.5(5)
O14 W9a O15 3_565 2_665 99.0(4)
O14 W9a O15 3_565 3_565 56.6(4)
O15 W9a O15 . 2_665 50.7(2)
O15 W9a O15 . 3_565 50.7(3)
O15 W9a O15 2_665 3_565 50.7(4)
W8 W10 W8a . . 0.0(5)
W8 W10 W8b . . 0.0(5)
W8 W10 W9 . . 180.0(5)
W8 W10 W9a . . 180.0(5)
W8 W10 W10a . . 0.0(5)
W8 W10 La3 . 1_455 105.93(3)
W8 W10 La3 . 2_655 105.93(3)
W8 W10 La3 . 3_675 105.93(3)
W8 W10 O10 . . 122.4(7)
W8 W10 O10 . 2_665 122.4(6)
W8 W10 O10 . 3_565 122.4(7)
W8 W10 O13 . . 48.4(4)
W8 W10 O13 . 2_665 48.4(3)
W8 W10 O13 . 3_565 48.4(4)
W8a W10 W8b . . 0.0(5)
W8a W10 W9 . . 180.0(5)
W8a W10 W9a . . 180.0(5)
W8a W10 W10a . . 0.0(5)
W8a W10 La3 . 1_455 105.93(3)
W8a W10 La3 . 2_655 105.93(3)
W8a W10 La3 . 3_675 105.93(3)
W8a W10 O10 . . 122.4(7)
W8a W10 O10 . 2_665 122.4(6)
W8a W10 O10 . 3_565 122.4(7)
W8a W10 O13 . . 48.4(4)
W8a W10 O13 . 2_665 48.4(3)
W8a W10 O13 . 3_565 48.4(4)
W8b W10 W9 . . 180.0(5)
W8b W10 W9a . . 180.0(5)
W8b W10 W10a . . 0.0(5)
W8b W10 La3 . 1_455 105.93(3)
W8b W10 La3 . 2_655 105.93(3)
W8b W10 La3 . 3_675 105.93(3)
W8b W10 O10 . . 122.4(7)
W8b W10 O10 . 2_665 122.4(6)
W8b W10 O10 . 3_565 122.4(7)
W8b W10 O13 . . 48.4(4)
W8b W10 O13 . 2_665 48.4(3)
W8b W10 O13 . 3_565 48.4(4)
W9 W10 W9a . . 0.0(5)
W9 W10 W10a . . 180.0(5)
W9 W10 La3 . 1_455 74.07(3)
W9 W10 La3 . 2_655 74.07(3)
W9 W10 La3 . 3_675 74.07(3)
W9 W10 O10 . . 57.6(7)
W9 W10 O10 . 2_665 57.6(6)
W9 W10 O10 . 3_565 57.6(7)
W9 W10 O13 . . 131.6(4)
W9 W10 O13 . 2_665 131.6(3)
W9 W10 O13 . 3_565 131.6(4)
W9a W10 W10a . . 180.0(5)
W9a W10 La3 . 1_455 74.07(3)
W9a W10 La3 . 2_655 74.07(3)
W9a W10 La3 . 3_675 74.07(3)
W9a W10 O10 . . 57.6(7)
W9a W10 O10 . 2_665 57.6(6)
W9a W10 O10 . 3_565 57.6(7)
W9a W10 O13 . . 131.6(4)
W9a W10 O13 . 2_665 131.6(3)
W9a W10 O13 . 3_565 131.6(4)
W10a W10 La3 . 1_455 105.93(3)
W10a W10 La3 . 2_655 105.93(3)
W10a W10 La3 . 3_675 105.93(3)
W10a W10 O10 . . 122.4(7)
W10a W10 O10 . 2_665 122.4(6)
W10a W10 O10 . 3_565 122.4(7)
W10a W10 O13 . . 48.4(4)
W10a W10 O13 . 2_665 48.4(3)
W10a W10 O13 . 3_565 48.4(4)
La3 W10 La3 1_455 2_655 112.77(3)
La3 W10 La3 1_455 3_675 112.77(3)
La3 W10 O10 1_455 . 59.2(5)
La3 W10 O10 1_455 2_665 53.7(10)
La3 W10 O10 1_455 3_565 131.5(7)
La3 W10 O13 1_455 . 121.7(3)
La3 W10 O13 1_455 2_665 123.9(5)
La3 W10 O13 1_455 3_565 57.5(4)
La3 W10 La3 2_655 3_675 112.77(3)
La3 W10 O10 2_655 . 131.5(7)
La3 W10 O10 2_655 2_665 59.2(10)
La3 W10 O10 2_655 3_565 53.7(7)
La3 W10 O13 2_655 . 57.5(4)
La3 W10 O13 2_655 2_665 121.7(5)
La3 W10 O13 2_655 3_565 123.9(4)
La3 W10 O10 3_675 . 53.7(5)
La3 W10 O10 3_675 2_665 131.5(6)
La3 W10 O10 3_675 3_565 59.2(7)
La3 W10 O13 3_675 . 123.9(3)
La3 W10 O13 3_675 2_665 57.5(3)
La3 W10 O13 3_675 3_565 121.7(3)
O10 W10 O10 . 2_665 93.9(11)
O10 W10 O10 . 3_565 93.9(11)
O10 W10 O13 . . 170.7(7)
O10 W10 O13 . 2_665 91.4(7)
O10 W10 O13 . 3_565 93.3(8)
O10 W10 O10 2_665 3_565 93.9(9)
O10 W10 O13 2_665 . 93.3(9)
O10 W10 O13 2_665 2_665 170.7(7)
O10 W10 O13 2_665 3_565 91.4(7)
O10 W10 O13 3_565 . 91.4(9)
O10 W10 O13 3_565 2_665 93.3(7)
O10 W10 O13 3_565 3_565 170.7(9)
O13 W10 O13 . 2_665 80.7(6)
O13 W10 O13 . 3_565 80.7(6)
O13 W10 O13 2_665 3_565 80.7(4)
W8 W10a W8a . . 0.0(5)
W8 W10a W8b . . 0.0(5)
W8 W10a W9 . . 180.0(5)
W8 W10a W10 . . 180.0(5)
W8 W10a La4 . . 83.8(4)
W8 W10a La4 . 2_665 83.8(4)
W8 W10a La4 . 3_565 83.8(4)
W8 W10a O10 . . 147.1(5)
W8 W10a O10 . 2_665 147.1(5)
W8 W10a O10 . 3_565 147.1(6)
W8 W10a O13 . . 89.7(9)
W8 W10a O13 . 2_665 89.7(9)
W8 W10a O13 . 3_565 89.7(9)
W8 W10a O16 . . 36.0(4)
W8 W10a O16 . 2_665 36.0(5)
W8 W10a O16 . 3_565 36.0(5)
W8a W10a W8b . . 0.0(5)
W8a W10a W9 . . 180.0(5)
W8a W10a W10 . . 180.0(5)
W8a W10a La4 . . 83.8(4)
W8a W10a La4 . 2_665 83.8(4)
W8a W10a La4 . 3_565 83.8(4)
W8a W10a O10 . . 147.1(5)
W8a W10a O10 . 2_665 147.1(5)
W8a W10a O10 . 3_565 147.1(6)
W8a W10a O13 . . 89.7(9)
W8a W10a O13 . 2_665 89.7(9)
W8a W10a O13 . 3_565 89.7(9)
W8a W10a O16 . . 36.0(4)
W8a W10a O16 . 2_665 36.0(5)
W8a W10a O16 . 3_565 36.0(5)
W8b W10a W9 . . 180.0(5)
W8b W10a W10 . . 180.0(5)
W8b W10a La4 . . 83.8(4)
W8b W10a La4 . 2_665 83.8(4)
W8b W10a La4 . 3_565 83.8(4)
W8b W10a O10 . . 147.1(5)
W8b W10a O10 . 2_665 147.1(5)
W8b W10a O10 . 3_565 147.1(6)
W8b W10a O13 . . 89.7(9)
W8b W10a O13 . 2_665 89.7(9)
W8b W10a O13 . 3_565 89.7(9)
W8b W10a O16 . . 36.0(4)
W8b W10a O16 . 2_665 36.0(5)
W8b W10a O16 . 3_565 36.0(5)
W9 W10a W10 . . 0.0(5)
W9 W10a La4 . . 96.2(4)
W9 W10a La4 . 2_665 96.2(4)
W9 W10a La4 . 3_565 96.2(4)
W9 W10a O10 . . 32.9(5)
W9 W10a O10 . 2_665 32.9(5)
W9 W10a O10 . 3_565 32.9(6)
W9 W10a O13 . . 90.3(9)
W9 W10a O13 . 2_665 90.3(9)
W9 W10a O13 . 3_565 90.3(9)
W9 W10a O16 . . 144.0(4)
W9 W10a O16 . 2_665 144.0(5)
W9 W10a O16 . 3_565 144.0(5)
W10 W10a La4 . . 96.2(4)
W10 W10a La4 . 2_665 96.2(4)
W10 W10a La4 . 3_565 96.2(4)
W10 W10a O10 . . 32.9(5)
W10 W10a O10 . 2_665 32.9(5)
W10 W10a O10 . 3_565 32.9(6)
W10 W10a O13 . . 90.3(9)
W10 W10a O13 . 2_665 90.3(9)
W10 W10a O13 . 3_565 90.3(9)
W10 W10a O16 . . 144.0(4)
W10 W10a O16 . 2_665 144.0(5)
W10 W10a O16 . 3_565 144.0(5)
La4 W10a La4 . 2_665 118.83(15)
La4 W10a La4 . 3_565 118.83(15)
La4 W10a O10 . . 110.3(6)
La4 W10a O10 . 2_665 112.1(7)
La4 W10a O10 . 3_565 63.3(6)
La4 W10a O13 . . 60.2(4)
La4 W10a O13 . 2_665 60.1(7)
La4 W10a O13 . 3_565 173.4(13)
La4 W10a O16 . . 101.6(6)
La4 W10a O16 . 2_665 47.7(3)
La4 W10a O16 . 3_565 102.0(7)
La4 W10a La4 2_665 3_565 118.83(15)
La4 W10a O10 2_665 . 63.3(5)
La4 W10a O10 2_665 2_665 110.3(8)
La4 W10a O10 2_665 3_565 112.1(7)
La4 W10a O13 2_665 . 173.4(13)
La4 W10a O13 2_665 2_665 60.2(7)
La4 W10a O13 2_665 3_565 60.1(5)
La4 W10a O16 2_665 . 102.0(6)
La4 W10a O16 2_665 2_665 101.6(7)
La4 W10a O16 2_665 3_565 47.7(4)
La4 W10a O10 3_565 . 112.1(6)
La4 W10a O10 3_565 2_665 63.3(5)
La4 W10a O10 3_565 3_565 110.3(6)
La4 W10a O13 3_565 . 60.1(4)
La4 W10a O13 3_565 2_665 173.4(13)
La4 W10a O13 3_565 3_565 60.2(5)
La4 W10a O16 3_565 . 47.7(3)
La4 W10a O16 3_565 2_665 102.0(6)
La4 W10a O16 3_565 3_565 101.6(6)
O10 W10a O10 . 2_665 56.2(8)
O10 W10a O10 . 3_565 56.2(9)
O10 W10a O13 . . 123.2(13)
O10 W10a O13 . 2_665 73.7(8)
O10 W10a O13 . 3_565 75.4(9)
O10 W10a O16 . . 148.1(5)
O10 W10a O16 . 2_665 145.9(5)
O10 W10a O16 . 3_565 111.1(6)
O10 W10a O10 2_665 3_565 56.2(7)
O10 W10a O13 2_665 . 75.4(10)
O10 W10a O13 2_665 2_665 123.2(12)
O10 W10a O13 2_665 3_565 73.7(9)
O10 W10a O16 2_665 . 111.1(5)
O10 W10a O16 2_665 2_665 148.1(8)
O10 W10a O16 2_665 3_565 145.9(7)
O10 W10a O13 3_565 . 73.7(9)
O10 W10a O13 3_565 2_665 75.4(9)
O10 W10a O13 3_565 3_565 123.2(13)
O10 W10a O16 3_565 . 145.9(7)
O10 W10a O16 3_565 2_665 111.1(7)
O10 W10a O16 3_565 3_565 148.1(5)
O13 W10a O13 . 2_665 120.0(8)
O13 W10a O13 . 3_565 120.0(6)
O13 W10a O16 . . 72.4(8)
O13 W10a O16 . 2_665 72.9(9)
O13 W10a O16 . 3_565 125.7(13)
O13 W10a O13 2_665 3_565 120.0(8)
O13 W10a O16 2_665 . 125.7(12)
O13 W10a O16 2_665 2_665 72.4(8)
O13 W10a O16 2_665 3_565 72.9(8)
O13 W10a O16 3_565 . 72.9(8)
O13 W10a O16 3_565 2_665 125.7(12)
O13 W10a O16 3_565 3_565 72.4(8)
O16 W10a O16 . 2_665 61.2(6)
O16 W10a O16 . 3_565 61.2(7)
O16 W10a O16 2_665 3_565 61.2(8)
W4 La1 W4 . 4_456 99.83(2)
W4 La1 O6 . 2_665 91.1(2)
W4 La1 O6 . 3_455 144.15(19)
W4 La1 O6 . 4_456 137.48(18)
W4 La1 O6 . 5_666 90.68(18)
W4 La1 O7 . . 36.08(17)
W4 La1 O7 . 6_556 100.4(2)
W4 La1 O11 . 3_565 31.8(4)
W4 La1 O11 . 5_566 75.7(3)
W4 La1 O6 4_456 2_665 137.5(2)
W4 La1 O6 4_456 3_455 90.7(3)
W4 La1 O6 4_456 4_456 91.1(3)
W4 La1 O6 4_456 5_666 144.1(2)
W4 La1 O7 4_456 . 100.4(3)
W4 La1 O7 4_456 6_556 36.1(2)
W4 La1 O11 4_456 3_565 75.7(5)
W4 La1 O11 4_456 5_566 31.8(3)
O6 La1 O6 2_665 3_455 59.8(4)
O6 La1 O6 2_665 4_456 108.1(4)
O6 La1 O6 2_665 5_666 75.7(4)
O6 La1 O7 2_665 . 111.7(3)
O6 La1 O7 2_665 6_556 101.6(3)
O6 La1 O11 2_665 3_565 95.0(5)
O6 La1 O11 2_665 5_566 155.9(4)
O6 La1 O6 3_455 4_456 75.7(3)
O6 La1 O6 3_455 5_666 100.6(4)
O6 La1 O7 3_455 . 168.7(4)
O6 La1 O7 3_455 6_556 69.0(4)
O6 La1 O11 3_455 3_565 123.6(3)
O6 La1 O11 3_455 5_566 122.3(5)
O6 La1 O6 4_456 5_666 59.8(3)
O6 La1 O7 4_456 . 101.6(3)
O6 La1 O7 4_456 6_556 111.7(3)
O6 La1 O11 4_456 3_565 155.9(4)
O6 La1 O11 4_456 5_566 95.0(4)
O6 La1 O7 5_666 . 69.0(3)
O6 La1 O7 5_666 6_556 168.7(3)
O6 La1 O11 5_666 3_565 122.3(5)
O6 La1 O11 5_666 5_566 123.6(4)
O7 La1 O7 . 6_556 121.7(4)
O7 La1 O11 . 3_565 62.2(3)
O7 La1 O11 . 5_566 68.7(4)
O7 La1 O11 6_556 3_565 68.7(5)
O7 La1 O11 6_556 5_566 62.2(4)
O11 La1 O11 3_565 5_566 63.2(5)
W7 La2 W7a . . 9.51(4)
W7 La2 W9a . . 36.38(9)
W7 La2 O1 . 2_655 108.68(13)
W7 La2 O2 . . 86.34(14)
W7 La2 O2 . 2_765 120.27(14)
W7 La2 O3 . . 167.79(14)
W7 La2 O3 . 3_675 112.0(2)
W7 La2 O9 . 2_655 86.3(2)
W7 La2 O10 . 3_565 81.0(5)
W7 La2 O14 . . 38.9(2)
W7 La2 O14 . 2_665 39.0(2)
W7 La2 O15 . 2_665 27.6(2)
W7a La2 W9a . . 26.87(9)
W7a La2 O1 . 2_655 104.50(14)
W7a La2 O2 . . 91.99(15)
W7a La2 O2 . 2_765 129.78(14)
W7a La2 O3 . . 158.32(14)
W7a La2 O3 . 3_675 107.0(2)
W7a La2 O9 . 2_655 91.1(2)
W7a La2 O10 . 3_565 71.5(5)
W7a La2 O14 . . 33.5(2)
W7a La2 O14 . 2_665 33.6(2)
W7a La2 O15 . 2_665 37.2(2)
W9a La2 O1 . 2_655 91.31(17)
W9a La2 O2 . . 107.43(17)
W9a La2 O2 . 2_765 156.64(16)
W9a La2 O3 . . 131.48(15)
W9a La2 O3 . 3_675 91.6(2)
W9a La2 O9 . 2_655 104.11(19)
W9a La2 O10 . 3_565 44.6(5)
W9a La2 O14 . . 30.2(3)
W9a La2 O14 . 2_665 30.1(2)
W9a La2 O15 . 2_665 64.0(2)
O1 La2 O2 2_655 . 161.2(2)
O1 La2 O2 2_655 2_765 101.0(3)
O1 La2 O3 2_655 . 67.99(18)
O1 La2 O3 2_655 3_675 112.9(2)
O1 La2 O9 2_655 2_655 58.3(2)
O1 La2 O10 2_655 3_565 68.8(5)
O1 La2 O14 2_655 . 71.0(3)
O1 La2 O14 2_655 2_665 120.2(3)
O1 La2 O15 2_655 2_665 117.3(3)
O2 La2 O2 . 2_765 60.8(3)
O2 La2 O3 . . 99.60(17)
O2 La2 O3 . 3_675 69.55(17)
O2 La2 O9 . 2_655 113.3(2)
O2 La2 O10 . 3_565 126.4(5)
O2 La2 O14 . . 125.2(3)
O2 La2 O14 . 2_665 78.6(3)
O2 La2 O15 . 2_665 71.2(3)
O2 La2 O3 2_765 . 71.85(18)
O2 La2 O3 2_765 3_675 101.6(2)
O2 La2 O9 2_765 2_655 67.1(2)
O2 La2 O10 2_765 3_565 158.7(5)
O2 La2 O14 2_765 . 138.1(2)
O2 La2 O14 2_765 2_665 137.4(3)
O2 La2 O15 2_765 2_665 92.6(3)
O3 La2 O3 . 3_675 61.1(3)
O3 La2 O9 . 2_655 100.9(3)
O3 La2 O10 . 3_565 86.9(5)
O3 La2 O14 . . 133.5(2)
O3 La2 O14 . 2_665 131.5(3)
O3 La2 O15 . 2_665 164.5(2)
O3 La2 O9 3_675 2_655 161.7(3)
O3 La2 O10 3_675 3_565 67.8(4)
O3 La2 O14 3_675 . 119.7(3)
O3 La2 O14 3_675 2_665 73.5(3)
O3 La2 O15 3_675 2_665 123.7(4)
O9 La2 O10 2_655 3_565 117.6(4)
O9 La2 O14 2_655 . 74.4(3)
O9 La2 O14 2_655 2_665 124.7(3)
O9 La2 O15 2_655 2_665 72.6(4)
O10 La2 O14 3_565 . 58.1(4)
O10 La2 O14 3_565 2_665 59.3(6)
O10 La2 O15 3_565 2_665 108.6(6)
O14 La2 O14 . 2_665 57.8(4)
O14 La2 O15 . 2_665 59.4(3)
O14 La2 O15 2_665 2_665 60.3(4)
W9 La3 W10 1_655 1_655 35.69(3)
W9 La3 O1 1_655 . 87.64(15)
W9 La3 O1 1_655 2_655 123.99(13)
W9 La3 O3 1_655 . 87.50(15)
W9 La3 O5 1_655 . 110.9(2)
W9 La3 O5 1_655 2_655 165.40(16)
W9 La3 O8 1_655 2_765 104.05(17)
W9 La3 O10 1_655 1_655 33.7(5)
W9 La3 O10 1_655 2_765 33.6(5)
W9 La3 O13 1_655 3_665 75.3(3)
W9 La3 O14 1_655 3_665 37.3(3)
W10 La3 O1 1_655 . 109.49(17)
W10 La3 O1 1_655 2_655 159.67(14)
W10 La3 O3 1_655 . 105.95(13)
W10 La3 O5 1_655 . 91.33(18)
W10 La3 O5 1_655 2_655 129.71(16)
W10 La3 O8 1_655 2_765 87.6(2)
W10 La3 O10 1_655 1_655 33.5(5)
W10 La3 O10 1_655 2_765 33.5(5)
W10 La3 O13 1_655 3_665 39.6(3)
W10 La3 O14 1_655 3_665 73.0(3)
O1 La3 O1 . 2_655 59.6(3)
O1 La3 O3 . . 108.66(18)
O1 La3 O5 . . 70.70(19)
O1 La3 O5 . 2_655 101.5(2)
O1 La3 O8 . 2_765 161.9(3)
O1 La3 O10 . 1_655 120.8(5)
O1 La3 O10 . 2_765 76.1(5)
O1 La3 O13 . 3_665 127.6(4)
O1 La3 O14 . 3_665 67.1(2)
O1 La3 O3 2_655 . 65.9(2)
O1 La3 O5 2_655 . 99.9(2)
O1 La3 O5 2_655 2_655 70.6(2)
O1 La3 O8 2_655 2_765 102.3(3)
O1 La3 O10 2_655 1_655 133.9(5)
O1 La3 O10 2_655 2_765 133.2(5)
O1 La3 O13 2_655 3_665 160.7(4)
O1 La3 O14 2_655 3_665 86.7(3)
O3 La3 O5 . . 161.4(2)
O3 La3 O5 . 2_655 100.1(3)
O3 La3 O8 . 2_765 59.1(2)
O3 La3 O10 . 1_655 72.4(5)
O3 La3 O10 . 2_765 121.1(5)
O3 La3 O13 . 3_665 119.4(3)
O3 La3 O14 . 3_665 67.5(3)
O5 La3 O5 . 2_655 62.7(3)
O5 La3 O8 . 2_765 116.2(2)
O5 La3 O10 . 1_655 124.6(5)
O5 La3 O10 . 2_765 77.2(5)
O5 La3 O13 . 3_665 70.1(3)
O5 La3 O14 . 3_665 125.9(3)
O5 La3 O8 2_655 2_765 70.1(3)
O5 La3 O10 2_655 1_655 137.4(5)
O5 La3 O10 2_655 2_765 137.6(5)
O5 La3 O13 2_655 3_665 90.1(4)
O5 La3 O14 2_655 3_665 157.3(3)
O8 La3 O10 2_765 1_655 70.4(5)
O8 La3 O10 2_765 2_765 121.1(5)
O8 La3 O13 2_765 3_665 69.6(4)
O8 La3 O14 2_765 3_665 114.4(2)
O10 La3 O10 1_655 2_765 58.0(7)
O10 La3 O13 1_655 3_665 61.3(5)
O10 La3 O14 1_655 3_665 59.1(4)
O10 La3 O13 2_765 3_665 62.3(6)
O10 La3 O14 2_765 3_665 61.1(5)
O13 La3 O14 3_665 3_665 112.5(4)
W8 La4 W8a . . 7.20(7)
W8 La4 W8b . . 8.59(6)
W8 La4 W10a . . 18.9(4)
W8 La4 O4 . . 89.6(2)
W8 La4 O4 . 2_765 129.0(2)
W8 La4 O5 . 2_655 105.68(17)
W8 La4 O8 . . 104.7(2)
W8 La4 O8 . 2_765 157.07(19)
W8 La4 O10 . 3_565 70.7(5)
W8 La4 O12 . . 88.6(3)
W8 La4 O13 . . 35.1(3)
W8 La4 O13 . 2_665 35.1(2)
W8 La4 O16 . 2_665 31.9(3)
W8a La4 W8b . . 15.80(5)
W8a La4 W10a . . 26.1(4)
W8a La4 O4 . . 85.31(19)
W8a La4 O4 . 2_765 121.8(2)
W8a La4 O5 . 2_655 109.17(16)
W8a La4 O8 . . 108.8(2)
W8a La4 O8 . 2_765 164.1(2)
W8a La4 O10 . 3_565 77.9(5)
W8a La4 O12 . . 85.1(3)
W8a La4 O13 . . 39.4(3)
W8a La4 O13 . 2_665 39.4(2)
W8a La4 O16 . 2_665 24.7(3)
W8b La4 W10a . . 10.3(4)
W8b La4 O4 . . 94.7(2)
W8b La4 O4 . 2_765 137.6(2)
W8b La4 O5 . 2_655 101.27(17)
W8b La4 O8 . . 99.6(2)
W8b La4 O8 . 2_765 148.62(18)
W8b La4 O10 . 3_565 62.1(5)
W8b La4 O12 . . 92.7(3)
W8b La4 O13 . . 31.2(3)
W8b La4 O13 . 2_665 31.2(3)
W8b La4 O16 . 2_665 40.5(3)
W10a La4 O4 . . 100.7(3)
W10a La4 O4 . 2_765 147.8(4)
W10a La4 O5 . 2_655 95.7(3)
W10a La4 O8 . . 93.3(3)
W10a La4 O8 . 2_765 138.4(4)
W10a La4 O10 . 3_565 51.8(6)
W10a La4 O12 . . 97.6(3)
W10a La4 O13 . . 29.1(3)
W10a La4 O13 . 2_665 29.1(3)
W10a La4 O16 . 2_665 50.8(5)
O4 La4 O4 . 2_765 60.2(4)
O4 La4 O5 . 2_655 163.5(3)
O4 La4 O8 . . 72.7(2)
O4 La4 O8 . 2_765 99.7(3)
O4 La4 O10 . 3_565 124.7(5)
O4 La4 O12 . . 114.6(3)
O4 La4 O13 . . 124.6(3)
O4 La4 O13 . 2_665 77.7(3)
O4 La4 O16 . 2_665 71.1(4)
O4 La4 O5 2_765 2_655 104.2(4)
O4 La4 O8 2_765 . 103.7(3)
O4 La4 O8 2_765 2_765 73.3(2)
O4 La4 O10 2_765 3_565 160.2(5)
O4 La4 O12 2_765 . 71.7(3)
O4 La4 O13 2_765 . 141.1(3)
O4 La4 O13 2_765 2_665 136.8(4)
O4 La4 O16 2_765 2_665 97.1(4)
O5 La4 O8 2_655 . 108.5(2)
O5 La4 O8 2_655 2_765 68.5(3)
O5 La4 O10 2_655 3_565 67.9(5)
O5 La4 O12 2_655 . 60.6(3)
O5 La4 O13 2_655 . 70.6(3)
O5 La4 O13 2_655 2_665 118.5(3)
O5 La4 O16 2_655 2_665 119.2(4)
O8 La4 O8 . 2_765 59.3(3)
O8 La4 O10 . 3_565 64.2(3)
O8 La4 O12 . . 165.2(4)
O8 La4 O13 . . 114.6(3)
O8 La4 O13 . 2_665 69.6(3)
O8 La4 O16 . 2_665 120.6(6)
O8 La4 O10 2_765 3_565 86.9(5)
O8 La4 O12 2_765 . 106.1(4)
O8 La4 O13 2_765 . 132.4(3)
O8 La4 O13 2_765 2_665 126.7(3)
O8 La4 O16 2_765 2_665 169.4(3)
O10 La4 O12 3_565 . 115.8(4)
O10 La4 O13 3_565 . 55.3(4)
O10 La4 O13 3_565 2_665 56.3(6)
O10 La4 O16 3_565 2_665 102.6(6)
O12 La4 O13 . . 72.8(4)
O12 La4 O13 . 2_665 123.6(4)
O12 La4 O16 . 2_665 74.2(6)
O13 La4 O13 . 2_665 58.1(4)
O13 La4 O16 . 2_665 58.1(4)
O13 La4 O16 2_665 2_665 57.8(5)
W7 La5 W7b 1_655 1_655 23.21(17)
W7 La5 O2 1_655 2_765 88.28(15)
W7 La5 O6 1_655 1_655 102.9(2)
W7 La5 O7 1_655 5_666 172.8(2)
W7 La5 O7 1_655 6_656 114.1(3)
W7 La5 O9 1_655 . 85.11(19)
W7 La5 O9 1_655 2_655 119.16(17)
W7 La5 O11 1_655 3_665 74.5(4)
W7 La5 O14 1_655 3_665 37.1(2)
W7 La5 O15 1_655 1_655 28.85(16)
W7 La5 O15 1_655 3_665 29.0(3)
W7b La5 O2 1_655 2_765 100.75(16)
W7b La5 O6 1_655 1_655 92.8(3)
W7b La5 O7 1_655 5_666 149.6(3)
W7b La5 O7 1_655 6_656 103.7(3)
W7b La5 O9 1_655 . 100.1(2)
W7b La5 O9 1_655 2_655 142.4(2)
W7b La5 O11 1_655 3_665 51.7(4)
W7b La5 O14 1_655 3_665 60.3(3)
W7b La5 O15 1_655 1_655 33.18(17)
W7b La5 O15 1_655 3_665 33.0(3)
O2 La5 O6 2_765 1_655 58.5(3)
O2 La5 O7 2_765 5_666 95.2(3)
O2 La5 O7 2_765 6_656 155.5(3)
O2 La5 O9 2_765 . 106.5(2)
O2 La5 O9 2_765 2_655 63.3(3)
O2 La5 O11 2_765 3_665 130.9(3)
O2 La5 O14 2_765 3_665 68.0(3)
O2 La5 O15 2_765 1_655 114.6(2)
O2 La5 O15 2_765 3_665 67.8(3)
O6 La5 O7 1_655 5_666 73.8(3)
O6 La5 O7 1_655 6_656 121.1(3)
O6 La5 O9 1_655 . 162.1(3)
O6 La5 O9 1_655 2_655 104.5(4)
O6 La5 O11 1_655 3_665 80.7(5)
O6 La5 O14 1_655 3_665 113.2(2)
O6 La5 O15 1_655 1_655 125.9(3)
O6 La5 O15 1_655 3_665 74.7(3)
O7 La5 O7 5_666 6_656 63.8(4)
O7 La5 O9 5_666 . 99.9(3)
O7 La5 O9 5_666 2_655 68.0(3)
O7 La5 O11 5_666 3_665 98.5(5)
O7 La5 O14 5_666 3_665 150.1(3)
O7 La5 O15 5_666 1_655 149.6(3)
O7 La5 O15 5_666 3_665 148.5(3)
O7 La5 O9 6_656 . 67.8(2)
O7 La5 O9 6_656 2_655 95.6(3)
O7 La5 O11 6_656 3_665 68.1(3)
O7 La5 O14 6_656 3_665 124.2(3)
O7 La5 O15 6_656 1_655 85.9(3)
O7 La5 O15 6_656 3_665 136.6(4)
O9 La5 O9 . 2_655 57.9(3)
O9 La5 O11 . 3_665 117.0(4)
O9 La5 O14 . 3_665 64.2(2)
O9 La5 O15 . 1_655 67.4(3)
O9 La5 O15 . 3_665 110.2(3)
O9 La5 O11 2_655 3_665 162.8(3)
O9 La5 O14 2_655 3_665 82.1(3)
O9 La5 O15 2_655 1_655 119.5(3)
O9 La5 O15 2_655 3_665 120.7(3)
O11 La5 O14 3_665 3_665 111.2(5)
O11 La5 O15 3_665 1_655 66.7(5)
O11 La5 O15 3_665 3_665 76.4(4)
O14 La5 O15 3_665 1_655 50.5(3)
O14 La5 O15 3_665 3_665 48.9(2)
O15 La5 O15 1_655 3_665 56.9(3)
W8 La6 W8a 1_556 1_556 6.52(6)
W8 La6 W8a 1_556 4_556 147.00(4)
W8 La6 La6 1_556 4_557 124.46(16)
W8 La6 O4 1_556 3_566 92.3(2)
W8 La6 O4 1_556 6_656 123.7(3)
W8 La6 O12 1_556 1_556 84.1(3)
W8 La6 O12 1_556 2_656 109.5(2)
W8 La6 O12 1_556 4_556 85.2(3)
W8 La6 O12 1_556 5_566 79.9(3)
W8 La6 O13 1_556 1_556 34.1(3)
W8 La6 O13 1_556 4_556 148.4(2)
W8 La6 O16 1_556 1_556 33.0(3)
W8 La6 O16 1_556 2_666 33.5(3)
W8 La6 O16 1_556 4_556 159.4(3)
W8 La6 O16 1_556 5_666 121.0(3)
W8a La6 W8a 1_556 4_556 147.85(4)
W8a La6 La6 1_556 4_557 130.36(16)
W8a La6 O4 1_556 3_566 96.8(2)
W8a La6 O4 1_556 6_656 122.4(3)
W8a La6 O12 1_556 1_556 88.6(3)
W8a La6 O12 1_556 2_656 115.9(2)
W8a La6 O12 1_556 4_556 79.4(3)
W8a La6 O12 1_556 5_566 74.1(3)
W8a La6 O13 1_556 1_556 40.6(3)
W8a La6 O13 1_556 4_556 142.5(2)
W8a La6 O16 1_556 1_556 32.4(3)
W8a La6 O16 1_556 2_666 32.6(4)
W8a La6 O16 1_556 4_556 165.5(3)
W8a La6 O16 1_556 5_666 120.5(3)
W8a La6 La6 4_556 4_557 42.01(15)
W8a La6 O4 4_556 3_566 105.6(3)
W8a La6 O4 4_556 6_656 89.2(3)
W8a La6 O12 4_556 1_556 67.7(3)
W8a La6 O12 4_556 2_656 62.4(2)
W8a La6 O12 4_556 4_556 86.4(3)
W8a La6 O12 4_556 5_566 119.9(3)
W8a La6 O13 4_556 1_556 128.2(3)
W8a La6 O13 4_556 4_556 37.9(3)
W8a La6 O16 4_556 1_556 178.6(3)
W8a La6 O16 4_556 2_666 115.4(4)
W8a La6 O16 4_556 4_556 28.0(2)
W8a La6 O16 4_556 5_666 27.9(3)
La6 La6 O4 4_557 3_566 72.7(3)
La6 La6 O4 4_557 6_656 94.2(3)
La6 La6 O12 4_557 1_556 45.6(3)
La6 La6 O12 4_557 2_656 20.4(2)
La6 La6 O12 4_557 4_556 124.5(4)
La6 La6 O12 4_557 5_566 155.4(3)
La6 La6 O13 4_557 1_556 92.3(3)
La6 La6 O13 4_557 4_556 77.6(3)
La6 La6 O16 4_557 1_556 136.6(4)
La6 La6 O16 4_557 2_666 112.5(5)
La6 La6 O16 4_557 4_556 35.1(3)
La6 La6 O16 4_557 5_666 56.2(4)
O4 La6 O4 3_566 6_656 59.2(2)
O4 La6 O12 3_566 1_556 93.3(3)
O4 La6 O12 3_566 2_656 56.2(3)
O4 La6 O12 3_566 4_556 160.1(4)
O4 La6 O12 3_566 5_566 105.5(4)
O4 La6 O13 3_566 1_556 70.2(2)
O4 La6 O13 3_566 4_556 117.5(3)
O4 La6 O16 3_566 1_556 73.3(4)
O4 La6 O16 3_566 2_666 120.5(3)
O4 La6 O16 3_566 4_556 79.1(4)
O4 La6 O16 3_566 5_666 128.3(5)
O4 La6 O12 6_656 1_556 138.6(4)
O4 La6 O12 6_656 2_656 93.8(3)
O4 La6 O12 6_656 4_556 106.2(3)
O4 La6 O12 6_656 5_566 65.7(4)
O4 La6 O13 6_656 1_556 124.0(2)
O4 La6 O13 6_656 4_556 70.0(2)
O4 La6 O16 6_656 1_556 90.8(4)
O4 La6 O16 6_656 2_666 152.3(5)
O4 La6 O16 6_656 4_556 67.6(4)
O4 La6 O16 6_656 5_666 114.2(4)
O12 La6 O12 1_556 2_656 45.4(3)
O12 La6 O12 1_556 4_556 106.0(3)
O12 La6 O12 1_556 5_566 155.6(3)
O12 La6 O13 1_556 1_556 61.3(3)
O12 La6 O13 1_556 4_556 103.1(3)
O12 La6 O16 1_556 1_556 111.5(4)
O12 La6 O16 1_556 2_666 66.9(5)
O12 La6 O16 1_556 4_556 77.8(4)
O12 La6 O16 1_556 5_666 56.9(4)
O12 La6 O12 2_656 4_556 142.8(4)
O12 La6 O12 2_656 5_566 158.7(3)
O12 La6 O13 2_656 1_556 75.6(3)
O12 La6 O13 2_656 4_556 96.6(3)
O12 La6 O16 2_656 1_556 116.3(4)
O12 La6 O16 2_656 2_666 108.5(5)
O12 La6 O16 2_656 4_556 50.2(3)
O12 La6 O16 2_656 5_666 74.9(4)
O12 La6 O12 4_556 5_566 54.6(4)
O12 La6 O13 4_556 1_556 114.9(3)
O12 La6 O13 4_556 4_556 63.1(4)
O12 La6 O16 4_556 1_556 94.9(5)
O12 La6 O16 4_556 2_666 65.3(4)
O12 La6 O16 4_556 4_556 109.1(4)
O12 La6 O16 4_556 5_666 68.4(5)
O12 La6 O13 5_566 1_556 110.4(4)
O12 La6 O13 5_566 4_556 82.0(4)
O12 La6 O16 5_566 1_556 61.3(4)
O12 La6 O16 5_566 2_666 89.9(5)
O12 La6 O16 5_566 4_556 120.4(4)
O12 La6 O16 5_566 5_666 117.6(4)
O13 La6 O13 1_556 4_556 163.8(3)
O13 La6 O16 1_556 1_556 50.8(4)
O13 La6 O16 1_556 2_666 50.7(4)
O13 La6 O16 1_556 4_556 125.9(4)
O13 La6 O16 1_556 5_666 115.3(3)
O13 La6 O16 4_556 1_556 143.2(4)
O13 La6 O16 4_556 2_666 121.5(3)
O13 La6 O16 4_556 4_556 48.1(4)
O13 La6 O16 4_556 5_666 48.5(3)
O16 La6 O16 1_556 2_666 65.0(5)
O16 La6 O16 1_556 4_556 151.1(4)
O16 La6 O16 1_556 5_666 152.6(4)
O16 La6 O16 2_666 4_556 139.7(5)
O16 La6 O16 2_666 5_666 88.0(5)
O16 La6 O16 4_556 5_666 55.6(4)
W6 O1 La2 . 3_665 111.0(2)
W6 O1 La3 . . 108.3(3)
W6 O1 La3 . 3_665 105.8(2)
W6 O1 O1 . 2_655 48.2(2)
W6 O1 O1 . 3_665 48.22(19)
W6 O1 O3 . 3_665 123.6(3)
W6 O1 O5 . . 130.0(4)
W6 O1 O9 . . 50.2(3)
W6 O1 O9 . 3_665 23.07(18)
W6 O1 O10 . 2_765 149.8(6)
W6 O1 O14 . 3_665 96.3(3)
La2 O1 La3 3_665 . 113.4(2)
La2 O1 La3 3_665 3_665 113.0(3)
La2 O1 O1 3_665 2_655 140.0(3)
La2 O1 O1 3_665 3_665 138.1(3)
La2 O1 O3 3_665 3_665 57.0(2)
La2 O1 O5 3_665 . 118.9(3)
La2 O1 O9 3_665 . 60.8(3)
La2 O1 O9 3_665 3_665 101.5(2)
La2 O1 O10 3_665 2_765 65.4(5)
La2 O1 O14 3_665 3_665 60.2(3)
La3 O1 La3 . 3_665 104.84(19)
La3 O1 O1 . 2_655 61.4(2)
La3 O1 O1 . 3_665 108.1(3)
La3 O1 O3 . 3_665 127.5(3)
La3 O1 O5 . . 54.26(17)
La3 O1 O9 . . 126.5(3)
La3 O1 O9 . 3_665 130.5(3)
La3 O1 O10 . 2_765 53.9(6)
La3 O1 O14 . 3_665 64.0(2)
La3 O1 O1 3_665 2_655 106.2(3)
La3 O1 O1 3_665 3_665 58.95(19)
La3 O1 O3 3_665 3_665 56.0(2)
La3 O1 O5 3_665 . 52.28(15)
La3 O1 O9 3_665 . 127.0(3)
La3 O1 O9 3_665 3_665 91.64(18)
La3 O1 O10 3_665 2_765 102.7(5)
La3 O1 O14 3_665 3_665 157.6(3)
O1 O1 O1 2_655 3_665 60.0(3)
O1 O1 O3 2_655 3_665 160.3(3)
O1 O1 O5 2_655 . 91.0(3)
O1 O1 O9 2_655 . 89.5(4)
O1 O1 O9 2_655 3_665 69.2(3)
O1 O1 O10 2_655 2_765 113.7(6)
O1 O1 O14 2_655 3_665 86.0(4)
O1 O1 O3 3_665 3_665 100.8(3)
O1 O1 O5 3_665 . 89.5(2)
O1 O1 O9 3_665 . 90.3(3)
O1 O1 O9 3_665 3_665 43.5(2)
O1 O1 O10 3_665 2_765 152.8(4)
O1 O1 O14 3_665 3_665 141.5(4)
O3 O1 O5 3_665 . 84.0(3)
O3 O1 O9 3_665 . 95.3(3)
O3 O1 O9 3_665 3_665 100.6(3)
O3 O1 O10 3_665 2_765 81.1(6)
O3 O1 O14 3_665 3_665 113.7(4)
O5 O1 O9 . . 179.2(4)
O5 O1 O9 . 3_665 133.0(3)
O5 O1 O10 . 2_765 63.6(4)
O5 O1 O14 . 3_665 110.1(2)
O9 O1 O9 . 3_665 46.8(3)
O9 O1 O10 . 2_765 116.7(4)
O9 O1 O14 . 3_665 70.5(3)
O9 O1 O10 3_665 2_765 163.4(4)
O9 O1 O14 3_665 3_665 110.4(3)
O10 O1 O14 2_765 3_665 54.9(5)
W2 O2 La2 1_665 . 103.0(3)
W2 O2 La2 1_665 3_675 108.5(2)
W2 O2 La5 1_665 3_675 110.6(2)
W2 O2 O2 1_665 2_765 47.5(2)
W2 O2 O2 1_665 3_675 47.47(19)
W2 O2 O3 1_665 3_675 128.2(4)
W2 O2 O6 1_665 2_775 29.0(3)
W2 O2 O6 1_665 3_565 50.3(4)
W2 O2 O9 1_665 1_565 129.0(3)
W2 O2 O14 1_665 2_665 146.2(4)
W2 O2 O15 1_665 2_665 100.2(3)
La2 O2 La2 . 3_675 106.16(18)
La2 O2 La5 . 3_675 109.78(18)
La2 O2 O2 . 2_765 56.81(18)
La2 O2 O2 . 3_675 104.8(3)
La2 O2 O3 . 3_675 53.28(15)
La2 O2 O6 . 2_775 131.7(4)
La2 O2 O6 . 3_565 114.4(3)
La2 O2 O9 . 1_565 127.6(3)
La2 O2 O14 . 2_665 51.2(3)
La2 O2 O15 . 2_665 52.8(2)
La2 O2 La5 3_675 3_675 117.6(3)
La2 O2 O2 3_675 2_765 109.2(3)
La2 O2 O2 3_675 3_675 62.40(18)
La2 O2 O3 3_675 3_675 54.56(14)
La2 O2 O6 3_675 2_775 92.9(2)
La2 O2 O6 3_675 3_565 137.2(3)
La2 O2 O9 3_675 1_565 56.0(2)
La2 O2 O14 3_675 2_665 100.6(3)
La2 O2 O15 3_675 2_665 148.2(3)
La5 O2 O2 3_675 2_765 133.0(2)
La5 O2 O2 3_675 3_675 143.0(2)
La5 O2 O3 3_675 3_675 120.5(3)
La5 O2 O6 3_675 2_775 98.9(3)
La5 O2 O6 3_675 3_565 60.6(4)
La5 O2 O9 3_675 1_565 61.7(2)
La5 O2 O14 3_675 2_665 68.2(3)
La5 O2 O15 3_675 2_665 61.6(3)
O2 O2 O2 2_765 3_675 60.0(3)
O2 O2 O3 2_765 3_675 88.7(3)
O2 O2 O6 2_765 2_775 75.1(3)
O2 O2 O6 2_765 3_565 83.3(4)
O2 O2 O9 2_765 1_565 164.6(3)
O2 O2 O14 2_765 2_665 107.0(3)
O2 O2 O15 2_765 2_665 80.4(3)
O2 O2 O3 3_675 3_675 90.5(3)
O2 O2 O6 3_675 2_775 46.5(2)
O2 O2 O6 3_675 3_565 93.6(4)
O2 O2 O9 3_675 1_565 105.9(3)
O2 O2 O14 3_675 2_665 147.9(3)
O2 O2 O15 3_675 2_665 139.6(4)
O3 O2 O6 3_675 2_775 136.7(3)
O3 O2 O6 3_675 3_565 167.7(3)
O3 O2 O9 3_675 1_565 85.1(3)
O3 O2 O14 3_675 2_665 58.6(2)
O3 O2 O15 3_675 2_665 96.8(2)
O6 O2 O6 2_775 3_565 49.7(3)
O6 O2 O9 2_775 1_565 100.0(3)
O6 O2 O14 2_775 2_665 164.6(3)
O6 O2 O15 2_775 2_665 118.9(3)
O6 O2 O9 3_565 1_565 104.8(4)
O6 O2 O14 3_565 2_665 114.9(4)
O6 O2 O15 3_565 2_665 72.6(3)
O9 O2 O14 1_565 2_665 81.7(4)
O9 O2 O15 1_565 2_665 114.3(4)
O14 O2 O15 2_665 2_665 48.2(3)
W3 O3 La2 1_665 . 106.1(3)
W3 O3 La2 1_665 2_765 106.3(2)
W3 O3 La3 1_665 . 108.7(2)
W3 O3 O1 1_665 2_655 124.0(3)
W3 O3 O2 1_665 2_765 130.6(4)
W3 O3 O3 1_665 2_765 48.66(19)
W3 O3 O3 1_665 3_675 48.7(2)
W3 O3 O8 1_665 . 24.06(14)
W3 O3 O8 1_665 2_765 49.0(3)
W3 O3 O10 1_665 1_655 92.4(4)
W3 O3 O14 1_665 3_665 146.2(3)
La2 O3 La2 . 2_765 108.99(19)
La2 O3 La3 . . 113.12(18)
La2 O3 O1 . 2_655 55.0(2)
La2 O3 O2 . 2_765 53.59(16)
La2 O3 O3 . 2_765 107.7(3)
La2 O3 O3 . 3_675 59.3(2)
La2 O3 O8 . . 91.4(3)
La2 O3 O8 . 2_765 127.6(3)
La2 O3 O10 . 1_655 161.5(5)
La2 O3 O14 . 3_665 107.0(3)
La2 O3 La3 2_765 . 113.2(3)
La2 O3 O1 2_765 2_655 129.4(3)
La2 O3 O2 2_765 2_765 57.17(15)
La2 O3 O3 2_765 2_765 59.5(2)
La2 O3 O3 2_765 3_675 107.9(3)
La2 O3 O8 2_765 . 129.9(2)
La2 O3 O8 2_765 2_765 121.5(3)
La2 O3 O10 2_765 1_655 65.2(4)
La2 O3 O14 2_765 3_665 55.6(2)
La3 O3 O1 . 2_655 58.1(2)
La3 O3 O2 . 2_765 120.6(3)
La3 O3 O3 . 2_765 138.0(3)
La3 O3 O3 . 3_675 137.8(3)
La3 O3 O8 . . 98.3(2)
La3 O3 O8 . 2_765 59.9(3)
La3 O3 O10 . 1_655 58.3(3)
La3 O3 O14 . 3_665 63.8(2)
O1 O3 O2 2_655 2_765 83.7(2)
O1 O3 O3 2_655 2_765 161.2(4)
O1 O3 O3 2_655 3_675 101.7(3)
O1 O3 O8 2_655 . 100.0(2)
O1 O3 O8 2_655 2_765 97.6(3)
O1 O3 O10 2_655 1_655 113.7(5)
O1 O3 O14 2_655 3_665 81.8(3)
O2 O3 O3 2_765 2_765 91.2(2)
O2 O3 O3 2_765 3_675 89.4(3)
O2 O3 O8 2_765 . 134.4(3)
O2 O3 O8 2_765 2_765 178.6(3)
O2 O3 O10 2_765 1_655 114.3(4)
O2 O3 O14 2_765 3_665 67.5(3)
O3 O3 O3 2_765 3_675 60.0(3)
O3 O3 O8 2_765 . 70.9(2)
O3 O3 O8 2_765 2_765 87.7(3)
O3 O3 O10 2_765 1_655 85.0(4)
O3 O3 O14 2_765 3_665 113.0(3)
O3 O3 O8 3_675 . 45.2(2)
O3 O3 O8 3_675 2_765 90.8(4)
O3 O3 O10 3_675 1_655 138.7(4)
O3 O3 O14 3_675 3_665 156.3(3)
O8 O3 O8 . 2_765 45.9(3)
O8 O3 O10 . 1_655 105.7(4)
O8 O3 O14 . 3_665 158.0(3)
O8 O3 O10 2_765 1_655 64.8(5)
O8 O3 O14 2_765 3_665 112.1(4)
O10 O3 O14 1_655 3_665 54.8(5)
W1 O4 La4 1_665 . 103.7(4)
W1 O4 La4 1_665 3_675 109.9(3)
W1 O4 La6 1_665 2_664 107.4(3)
W1 O4 La6 1_665 6_666 111.8(3)
W1 O4 O4 1_665 2_765 48.2(3)
W1 O4 O4 1_665 3_675 48.2(3)
W1 O4 O4 1_665 5_675 49.5(4)
W1 O4 O4 1_665 6_765 28.9(3)
W1 O4 O8 1_665 . 128.6(5)
W1 O4 O12 1_665 3_675 127.3(4)
W1 O4 O13 1_665 2_665 150.4(5)
W1 O4 O16 1_665 2_665 105.4(5)
W1 O4 O16 1_665 6_665 89.6(4)
La4 O4 La4 . 3_675 104.4(3)
La4 O4 La6 . 2_664 99.8(2)
La4 O4 La6 . 6_666 109.8(3)
La4 O4 O4 . 2_765 56.8(3)
La4 O4 O4 . 3_675 104.3(4)
La4 O4 O4 . 5_675 115.0(3)
La4 O4 O4 . 6_765 132.2(4)
La4 O4 O8 . . 50.87(19)
La4 O4 O12 . 3_675 128.1(4)
La4 O4 O13 . 2_665 53.6(3)
La4 O4 O16 . 2_665 51.3(4)
La4 O4 O16 . 6_665 152.9(4)
La4 O4 La6 3_675 2_664 128.5(4)
La4 O4 La6 3_675 6_666 116.3(4)
La4 O4 O4 3_675 2_765 109.2(4)
La4 O4 O4 3_675 3_675 63.0(3)
La4 O4 O4 3_675 5_675 138.4(3)
La4 O4 O4 3_675 6_765 94.4(2)
La4 O4 O8 3_675 . 55.14(18)
La4 O4 O12 3_675 3_675 53.7(3)
La4 O4 O13 3_675 2_665 95.5(3)
La4 O4 O16 3_675 2_665 141.5(4)
La4 O4 O16 3_675 6_665 92.6(4)
La6 O4 La6 2_664 6_666 13.11(7)
La6 O4 O4 2_664 2_765 122.2(3)
La6 O4 O4 2_664 3_675 149.2(3)
La6 O4 O4 2_664 5_675 58.2(3)
La6 O4 O4 2_664 6_765 101.8(3)
La6 O4 O8 2_664 . 119.4(3)
La6 O4 O12 2_664 3_675 75.5(4)
La6 O4 O13 2_664 2_665 64.5(3)
La6 O4 O16 2_664 2_665 49.7(4)
La6 O4 O16 2_664 6_665 53.3(3)
La6 O4 O4 6_666 2_765 134.6(3)
La6 O4 O4 6_666 3_675 144.4(4)
La6 O4 O4 6_666 5_675 62.6(4)
La6 O4 O4 6_666 6_765 99.8(3)
La6 O4 O8 6_666 . 118.6(4)
La6 O4 O12 6_666 3_675 62.8(4)
La6 O4 O13 6_666 2_665 67.2(3)
La6 O4 O16 6_666 2_665 61.6(4)
La6 O4 O16 6_666 6_665 43.2(3)
O4 O4 O4 2_765 3_675 60.0(4)
O4 O4 O4 2_765 5_675 83.4(4)
O4 O4 O4 2_765 6_765 75.7(4)
O4 O4 O8 2_765 . 87.4(4)
O4 O4 O12 2_765 3_675 162.0(4)
O4 O4 O13 2_765 2_665 109.8(4)
O4 O4 O16 2_765 2_665 83.3(5)
O4 O4 O16 2_765 6_665 136.7(4)
O4 O4 O4 3_675 5_675 93.8(4)
O4 O4 O4 3_675 6_765 47.4(2)
O4 O4 O8 3_675 . 90.9(3)
O4 O4 O12 3_675 3_675 103.4(4)
O4 O4 O13 3_675 2_665 146.3(4)
O4 O4 O16 3_675 2_665 143.2(6)
O4 O4 O16 3_675 6_665 102.2(4)
O4 O4 O4 5_675 6_765 49.1(3)
O4 O4 O8 5_675 . 165.9(4)
O4 O4 O12 5_675 3_675 105.8(5)
O4 O4 O13 5_675 2_665 117.9(4)
O4 O4 O16 5_675 2_665 77.7(3)
O4 O4 O16 5_675 6_665 57.0(4)
O4 O4 O8 6_765 . 138.1(3)
O4 O4 O12 6_765 3_675 98.5(4)
O4 O4 O13 6_765 2_665 166.3(4)
O4 O4 O16 6_765 2_665 124.1(4)
O4 O4 O16 6_765 6_665 65.4(4)
O8 O4 O12 . 3_675 85.9(3)
O8 O4 O13 . 2_665 55.6(3)
O8 O4 O16 . 2_665 90.6(3)
O8 O4 O16 . 6_665 134.6(5)
O12 O4 O13 3_675 2_665 79.9(5)
O12 O4 O16 3_675 2_665 113.4(6)
O12 O4 O16 3_675 6_665 48.9(4)
O13 O4 O16 2_665 2_665 46.7(4)
O13 O4 O16 2_665 6_665 104.6(5)
O16 O4 O16 2_665 6_665 102.7(5)
W5 O5 La3 . . 104.7(4)
W5 O5 La3 . 3_665 106.9(3)
W5 O5 La4 . 3_665 106.8(3)
W5 O5 O1 . . 130.9(4)
W5 O5 O5 . 2_655 49.4(2)
W5 O5 O5 . 3_665 49.4(2)
W5 O5 O8 . 1_545 124.2(3)
W5 O5 O10 . 2_765 145.9(6)
W5 O5 O12 . 2_655 24.3(3)
W5 O5 O12 . 3_665 46.9(5)
W5 O5 O13 . 3_665 93.7(4)
La3 O5 La3 . 3_665 110.3(2)
La3 O5 La4 . 3_665 113.0(2)
La3 O5 O1 . . 55.04(17)
La3 O5 O5 . 2_655 57.5(2)
La3 O5 O5 . 3_665 106.5(4)
La3 O5 O8 . 1_545 131.0(3)
La3 O5 O10 . 2_765 53.6(6)
La3 O5 O12 . 2_655 128.5(5)
La3 O5 O12 . 3_665 118.4(4)
La3 O5 O13 . 3_665 59.6(3)
La3 O5 La4 3_665 3_665 114.4(3)
La3 O5 O1 3_665 . 57.11(16)
La3 O5 O5 3_665 2_655 108.4(3)
La3 O5 O5 3_665 3_665 59.9(2)
La3 O5 O8 3_665 1_545 55.9(2)
La3 O5 O10 3_665 2_765 105.6(5)
La3 O5 O12 3_665 2_655 91.6(3)
La3 O5 O12 3_665 3_665 128.7(3)
La3 O5 O13 3_665 3_665 159.1(4)
La4 O5 O1 3_665 . 122.2(3)
La4 O5 O5 3_665 2_655 136.1(3)
La4 O5 O5 3_665 3_665 138.5(3)
La4 O5 O8 3_665 1_545 58.5(2)
La4 O5 O10 3_665 2_765 67.8(5)
La4 O5 O12 3_665 2_655 97.4(3)
La4 O5 O12 3_665 3_665 60.1(5)
La4 O5 O13 3_665 3_665 60.8(4)
O1 O5 O5 . 2_655 88.9(3)
O1 O5 O5 . 3_665 90.5(3)
O1 O5 O8 . 1_545 87.2(3)
O1 O5 O10 . 2_765 62.6(4)
O1 O5 O12 . 2_655 136.2(3)
O1 O5 O12 . 3_665 173.3(4)
O1 O5 O13 . 3_665 106.6(3)
O5 O5 O5 2_655 3_665 60.0(3)
O5 O5 O8 2_655 1_545 162.9(3)
O5 O5 O10 2_655 2_765 109.8(6)
O5 O5 O12 2_655 2_655 71.6(4)
O5 O5 O12 2_655 3_665 85.9(5)
O5 O5 O13 2_655 3_665 82.2(4)
O5 O5 O8 3_665 1_545 103.4(3)
O5 O5 O10 3_665 2_765 152.3(5)
O5 O5 O12 3_665 2_655 45.8(3)
O5 O5 O12 3_665 3_665 90.6(5)
O5 O5 O13 3_665 3_665 138.5(5)
O8 O5 O10 1_545 2_765 83.0(6)
O8 O5 O12 1_545 2_655 100.1(4)
O8 O5 O12 1_545 3_665 98.9(5)
O8 O5 O13 1_545 3_665 114.8(5)
O10 O5 O12 2_765 2_655 160.7(4)
O10 O5 O12 2_765 3_665 115.3(5)
O10 O5 O13 2_765 3_665 53.5(5)
O12 O5 O12 2_655 3_665 45.4(4)
O12 O5 O13 2_655 3_665 108.9(4)
O12 O5 O13 3_665 3_665 68.5(4)
W2 O6 La1 1_565 2_565 101.8(5)
W2 O6 La1 1_565 3_565 111.9(4)
W2 O6 La5 1_565 1_455 110.9(3)
W2 O6 O2 1_565 2_665 50.3(3)
W2 O6 O2 1_565 3_575 29.0(2)
W2 O6 O6 1_565 2_675 47.8(3)
W2 O6 O6 1_565 3_465 47.8(3)
W2 O6 O6 1_565 6_556 128.2(6)
W2 O6 O7 1_565 5_566 111.6(4)
W2 O6 O11 1_565 3_565 152.3(5)
W2 O6 O15 1_565 3_565 92.0(4)
La1 O6 La1 2_565 3_565 102.5(3)
La1 O6 La5 2_565 1_455 101.0(3)
La1 O6 O2 2_565 2_665 115.2(4)
La1 O6 O2 2_565 3_575 130.3(5)
La1 O6 O6 2_565 2_675 102.3(5)
La1 O6 O6 2_565 3_465 55.0(3)
La1 O6 O6 2_565 6_556 48.3(2)
La1 O6 O7 2_565 5_566 50.8(3)
La1 O6 O11 2_565 3_565 101.4(4)
La1 O6 O15 2_565 3_565 157.9(4)
La1 O6 La5 3_565 1_455 124.8(5)
La1 O6 O2 3_565 2_665 140.4(4)
La1 O6 O2 3_565 3_575 96.2(3)
La1 O6 O6 3_565 2_675 65.2(3)
La1 O6 O6 3_565 3_465 110.1(4)
La1 O6 O6 3_565 6_556 55.9(2)
La1 O6 O7 3_565 5_566 132.7(4)
La1 O6 O11 3_565 3_565 77.1(4)
La1 O6 O15 3_565 3_565 87.9(4)
La5 O6 O2 1_455 2_665 60.9(3)
La5 O6 O2 1_455 3_575 105.2(3)
La5 O6 O6 1_455 2_675 151.4(4)
La5 O6 O6 1_455 3_465 124.2(4)
La5 O6 O6 1_455 6_556 115.5(4)
La5 O6 O7 1_455 5_566 50.5(3)
La5 O6 O11 1_455 3_565 49.5(3)
La5 O6 O15 1_455 3_565 57.6(3)
O2 O6 O2 2_665 3_575 50.2(2)
O2 O6 O6 2_665 2_675 94.0(4)
O2 O6 O6 2_665 3_465 83.7(4)
O2 O6 O6 2_665 6_556 163.4(4)
O2 O6 O7 2_665 5_566 83.4(3)
O2 O6 O11 2_665 3_565 105.5(5)
O2 O6 O15 2_665 3_565 61.6(3)
O2 O6 O6 3_575 2_675 46.5(3)
O2 O6 O6 3_575 3_465 75.4(4)
O2 O6 O6 3_575 6_556 138.9(4)
O2 O6 O7 3_575 5_566 131.1(4)
O2 O6 O11 3_575 3_565 127.7(5)
O2 O6 O15 3_575 3_565 66.5(3)
O6 O6 O6 2_675 3_465 60.0(4)
O6 O6 O6 2_675 6_556 92.4(4)
O6 O6 O7 2_675 5_566 146.4(6)
O6 O6 O11 2_675 3_565 138.9(5)
O6 O6 O15 2_675 3_565 99.8(4)
O6 O6 O6 3_465 6_556 86.3(4)
O6 O6 O7 3_465 5_566 86.4(4)
O6 O6 O11 3_465 3_565 155.9(5)
O6 O6 O15 3_465 3_565 139.4(4)
O6 O6 O7 6_556 5_566 82.7(3)
O6 O6 O11 6_556 3_565 79.0(4)
O6 O6 O15 6_556 3_565 132.0(5)
O7 O6 O11 5_566 3_565 72.9(4)
O7 O6 O15 5_566 3_565 108.1(4)
O11 O6 O15 3_565 3_565 61.5(4)
W4 O7 La1 . . 99.6(3)
W4 O7 La5 . 5_566 108.8(4)
W4 O7 La5 . 6_666 101.7(4)
W4 O7 O6 . 5_666 123.5(5)
W4 O7 O7 . 2_665 50.6(3)
W4 O7 O7 . 3_565 50.6(3)
W4 O7 O9 . 6_666 132.0(4)
W4 O7 O11 . . 36.5(4)
W4 O7 O11 . 3_565 44.7(4)
W4 O7 O11 . 5_566 99.1(4)
La1 O7 La5 . 5_566 115.5(4)
La1 O7 La5 . 6_666 112.4(3)
La1 O7 O6 . 5_666 60.2(3)
La1 O7 O7 . 2_665 136.2(4)
La1 O7 O7 . 3_565 130.5(4)
La1 O7 O9 . 6_666 127.7(3)
La1 O7 O11 . . 82.3(3)
La1 O7 O11 . 3_565 61.9(3)
La1 O7 O11 . 5_566 58.3(3)
La5 O7 La5 5_566 6_666 116.4(3)
La5 O7 O6 5_566 5_666 55.7(3)
La5 O7 O7 5_566 2_665 61.9(3)
La5 O7 O7 5_566 3_565 111.9(4)
La5 O7 O9 5_566 6_666 62.0(3)
La5 O7 O11 5_566 . 87.9(4)
La5 O7 O11 5_566 3_565 145.3(6)
La5 O7 O11 5_566 5_566 152.1(4)
La5 O7 O6 6_666 5_666 134.7(3)
La5 O7 O7 6_666 2_665 105.6(4)
La5 O7 O7 6_666 3_565 54.4(3)
La5 O7 O9 6_666 6_666 56.1(3)
La5 O7 O11 6_666 . 138.1(5)
La5 O7 O11 6_666 3_565 93.8(6)
La5 O7 O11 6_666 5_566 55.3(4)
O6 O7 O7 5_666 2_665 106.0(5)
O6 O7 O7 5_666 3_565 165.9(5)
O6 O7 O9 5_666 6_666 91.5(4)
O6 O7 O11 5_666 . 87.1(5)
O6 O7 O11 5_666 3_565 114.6(5)
O6 O7 O11 5_666 5_566 108.7(4)
O7 O7 O7 2_665 3_565 60.0(5)
O7 O7 O9 2_665 6_666 91.5(3)
O7 O7 O11 2_665 . 54.4(3)
O7 O7 O11 2_665 3_565 95.2(5)
O7 O7 O11 2_665 5_566 143.4(6)
O7 O7 O9 3_565 6_666 87.1(4)
O7 O7 O11 3_565 . 85.7(4)
O7 O7 O11 3_565 3_565 71.2(4)
O7 O7 O11 3_565 5_566 85.4(5)
O9 O7 O11 6_666 . 143.6(4)
O9 O7 O11 6_666 3_565 149.9(7)
O9 O7 O11 6_666 5_566 98.9(4)
O11 O7 O11 . 3_565 57.5(6)
O11 O7 O11 . 5_566 116.0(4)
O11 O7 O11 3_565 5_566 59.7(5)
W3 O8 La3 1_665 3_675 111.3(3)
W3 O8 La4 1_665 . 109.9(4)
W3 O8 La4 1_665 3_675 104.7(3)
W3 O8 O3 1_665 . 24.61(14)
W3 O8 O3 1_665 3_675 50.4(3)
W3 O8 O4 1_665 . 130.7(4)
W3 O8 O5 1_665 1_565 119.6(3)
W3 O8 O8 1_665 2_765 48.6(3)
W3 O8 O8 1_665 3_675 48.6(2)
W3 O8 O10 1_665 3_565 96.1(6)
W3 O8 O13 1_665 2_665 152.0(4)
La3 O8 La4 3_675 . 116.8(3)
La3 O8 La4 3_675 3_675 106.9(3)
La3 O8 O3 3_675 . 103.7(2)
La3 O8 O3 3_675 3_675 61.0(3)
La3 O8 O4 3_675 . 116.8(4)
La3 O8 O5 3_675 1_565 53.9(2)
La3 O8 O8 3_675 2_765 145.6(3)
La3 O8 O8 3_675 3_675 133.3(3)
La3 O8 O10 3_675 3_565 60.0(6)
La3 O8 O13 3_675 2_665 60.0(3)
La4 O8 La4 . 3_675 106.4(2)
La4 O8 O3 . . 94.9(3)
La4 O8 O3 . 3_675 130.4(3)
La4 O8 O4 . . 56.4(2)
La4 O8 O5 . 1_565 129.5(3)
La4 O8 O8 . 2_765 63.1(3)
La4 O8 O8 . 3_675 109.9(4)
La4 O8 O10 . 3_565 70.0(4)
La4 O8 O13 . 2_665 60.9(4)
La4 O8 O3 3_675 . 128.8(3)
La4 O8 O3 3_675 3_675 121.9(3)
La4 O8 O4 3_675 . 51.60(17)
La4 O8 O5 3_675 1_565 53.0(2)
La4 O8 O8 3_675 2_765 105.7(3)
La4 O8 O8 3_675 3_675 57.7(2)
La4 O8 O10 3_675 3_565 158.6(7)
La4 O8 O13 3_675 2_665 103.3(4)
O3 O8 O3 . 3_675 47.1(3)
O3 O8 O4 . . 137.5(4)
O3 O8 O5 . 1_565 135.0(3)
O3 O8 O8 . 2_765 45.3(2)
O3 O8 O8 . 3_675 71.4(3)
O3 O8 O10 . 3_565 72.5(6)
O3 O8 O13 . 2_665 127.6(4)
O3 O8 O4 3_675 . 173.1(4)
O3 O8 O5 3_675 1_565 91.2(3)
O3 O8 O8 3_675 2_765 92.1(4)
O3 O8 O8 3_675 3_675 88.9(3)
O3 O8 O10 3_675 3_565 68.7(4)
O3 O8 O13 3_675 2_665 113.0(4)
O4 O8 O5 . 1_565 82.7(3)
O4 O8 O8 . 2_765 92.2(3)
O4 O8 O8 . 3_675 88.7(3)
O4 O8 O10 . 3_565 116.5(4)
O4 O8 O13 . 2_665 69.0(3)
O5 O8 O8 1_565 2_765 155.6(3)
O5 O8 O8 1_565 3_675 95.9(3)
O5 O8 O10 1_565 3_565 112.1(7)
O5 O8 O13 1_565 2_665 78.5(5)
O8 O8 O8 2_765 3_675 60.0(3)
O8 O8 O10 2_765 3_565 91.6(7)
O8 O8 O13 2_765 2_665 121.9(5)
O8 O8 O10 3_675 3_565 143.7(7)
O8 O8 O13 3_675 2_665 157.4(4)
O10 O8 O13 3_565 2_665 56.1(6)
W6 O9 La2 . 3_665 112.0(3)
W6 O9 La5 . . 110.4(4)
W6 O9 La5 . 3_665 104.3(3)
W6 O9 O1 . . 51.2(2)
W6 O9 O1 . 2_655 23.43(15)
W6 O9 O2 . 1_545 124.8(3)
W6 O9 O7 . 6_656 128.8(5)
W6 O9 O9 . 2_655 47.6(3)
W6 O9 O9 . 3_665 47.6(3)
W6 O9 O14 . 3_665 92.8(4)
W6 O9 O15 . 1_655 143.9(4)
La2 O9 La5 3_665 . 113.0(3)
La2 O9 La5 3_665 3_665 111.9(4)
La2 O9 O1 3_665 . 60.8(3)
La2 O9 O1 3_665 2_655 103.3(2)
La2 O9 O2 3_665 1_545 56.9(2)
La2 O9 O7 3_665 6_656 118.5(4)
La2 O9 O9 3_665 2_655 141.6(3)
La2 O9 O9 3_665 3_665 136.7(4)
La2 O9 O14 3_665 3_665 58.1(3)
La2 O9 O15 3_665 1_655 54.8(3)
La5 O9 La5 . 3_665 104.7(2)
La5 O9 O1 . . 129.1(3)
La5 O9 O1 . 2_655 96.1(3)
La5 O9 O2 . 1_545 123.9(3)
La5 O9 O7 . 6_656 56.1(3)
La5 O9 O9 . 2_655 64.1(3)
La5 O9 O9 . 3_665 110.3(4)
La5 O9 O14 . 3_665 70.5(2)
La5 O9 O15 . 1_655 60.1(2)
La5 O9 O1 3_665 . 125.0(3)
La5 O9 O1 3_665 2_655 127.0(3)
La5 O9 O2 3_665 1_545 55.0(2)
La5 O9 O7 3_665 6_656 50.0(2)
La5 O9 O9 3_665 2_655 105.4(3)
La5 O9 O9 3_665 3_665 57.9(2)
La5 O9 O14 3_665 3_665 162.7(4)
La5 O9 O15 3_665 1_655 111.8(3)
O1 O9 O1 . 2_655 46.9(3)
O1 O9 O2 . 1_545 95.8(4)
O1 O9 O7 . 6_656 174.8(4)
O1 O9 O9 . 2_655 90.4(4)
O1 O9 O9 . 3_665 89.6(3)
O1 O9 O14 . 3_665 64.9(2)
O1 O9 O15 . 1_655 105.0(3)
O1 O9 O2 2_655 1_545 139.3(3)
O1 O9 O7 2_655 6_656 135.8(5)
O1 O9 O9 2_655 2_655 43.5(2)
O1 O9 O9 2_655 3_665 69.2(3)
O1 O9 O14 2_655 3_665 70.3(3)
O1 O9 O15 2_655 1_655 120.8(3)
O2 O9 O7 1_545 6_656 80.1(4)
O2 O9 O9 1_545 2_655 159.2(3)
O2 O9 O9 1_545 3_665 100.1(3)
O2 O9 O14 1_545 3_665 113.0(4)
O2 O9 O15 1_545 1_655 79.1(4)
O7 O9 O9 6_656 2_655 92.3(4)
O7 O9 O9 6_656 3_665 87.9(3)
O7 O9 O14 6_656 3_665 119.6(3)
O7 O9 O15 6_656 1_655 77.5(3)
O9 O9 O9 2_655 3_665 60.0(4)
O9 O9 O14 2_655 3_665 87.6(4)
O9 O9 O15 2_655 1_655 118.4(4)
O9 O9 O14 3_665 3_665 139.3(5)
O9 O9 O15 3_665 1_655 165.4(4)
O14 O9 O15 3_665 1_655 51.1(3)
W8b O10 W9 . . 97.2(9)
W8b O10 W9a . . 113.1(9)
W8b O10 W10 . . 30.1(4)
W8b O10 W10a . . 5.5(3)
W8b O10 La2 . 2_665 175.2(9)
W8b O10 La3 . 1_455 87.6(5)
W8b O10 La3 . 3_675 90.6(6)
W8b O10 La4 . 2_665 59.4(3)
W8b O10 O1 . 3_675 134.7(6)
W8b O10 O3 . 1_455 128.8(6)
W8b O10 O5 . 3_675 84.8(5)
W8b O10 O8 . 2_665 86.2(5)
W8b O10 O10 . 2_665 66.5(6)
W8b O10 O10 . 3_565 66.5(7)
W8b O10 O13 . 2_665 30.3(3)
W8b O10 O13 . 3_565 30.4(4)
W8b O10 O14 . 2_665 128.8(9)
W8b O10 O14 . 3_565 129.1(7)
W9 O10 W9a . . 15.9(2)
W9 O10 W10 . . 67.1(9)
W9 O10 W10a . . 91.8(10)
W9 O10 La2 . 2_665 86.8(7)
W9 O10 La3 . 1_455 89.0(6)
W9 O10 La3 . 3_675 94.4(9)
W9 O10 La4 . 2_665 156.5(11)
W9 O10 O1 . 3_675 106.0(7)
W9 O10 O3 . 1_455 106.6(7)
W9 O10 O5 . 3_675 143.5(9)
W9 O10 O8 . 2_665 138.5(8)
W9 O10 O10 . 2_665 44.6(6)
W9 O10 O10 . 3_565 44.6(7)
W9 O10 O13 . 2_665 106.0(11)
W9 O10 O13 . 3_565 104.3(9)
W9 O10 O14 . 2_665 45.4(5)
W9 O10 O14 . 3_565 45.6(5)
W9a O10 W10 . . 83.0(9)
W9a O10 W10a . . 107.7(10)
W9a O10 La2 . 2_665 70.9(5)
W9a O10 La3 . 1_455 89.7(5)
W9a O10 La3 . 3_675 94.0(7)
W9a O10 La4 . 2_665 172.3(9)
W9a O10 O1 . 3_675 93.5(6)
W9a O10 O3 . 1_455 95.3(6)
W9a O10 O5 . 3_675 140.4(7)
W9a O10 O8 . 2_665 135.4(7)
W9a O10 O10 . 2_665 56.6(6)
W9a O10 O10 . 3_565 56.6(7)
W9a O10 O13 . 2_665 119.6(11)
W9a O10 O13 . 3_565 117.8(8)
W9a O10 O14 . 2_665 34.5(4)
W9a O10 O14 . 3_565 34.6(4)
W10 O10 W10a . . 24.6(4)
W10 O10 La2 . 2_665 153.8(11)
W10 O10 La3 . 1_455 87.3(6)
W10 O10 La3 . 3_675 92.8(9)
W10 O10 La4 . 2_665 89.5(7)
W10 O10 O1 . 3_675 142.4(9)
W10 O10 O3 . 1_455 136.6(7)
W10 O10 O5 . 3_675 108.8(8)
W10 O10 O8 . 2_665 108.4(8)
W10 O10 O10 . 2_665 43.0(6)
W10 O10 O10 . 3_565 43.0(7)
W10 O10 O13 . 2_665 48.5(6)
W10 O10 O13 . 3_565 47.4(6)
W10 O10 O14 . 2_665 103.1(11)
W10 O10 O14 . 3_565 103.4(9)
W10a O10 La2 . 2_665 176.9(6)
W10a O10 La3 . 1_455 87.5(5)
W10a O10 La3 . 3_675 91.0(6)
W10a O10 La4 . 2_665 64.8(5)
W10a O10 O1 . 3_675 137.3(6)
W10a O10 O3 . 1_455 131.2(7)
W10a O10 O5 . 3_675 89.1(5)
W10a O10 O8 . 2_665 90.3(6)
W10a O10 O10 . 2_665 61.9(7)
W10a O10 O10 . 3_565 61.9(7)
W10a O10 O13 . 2_665 32.5(4)
W10a O10 O13 . 3_565 32.2(4)
W10a O10 O14 . 2_665 124.3(10)
W10a O10 O14 . 3_565 124.6(8)
La2 O10 La3 2_665 1_455 89.7(6)
La2 O10 La3 2_665 3_675 91.9(5)
La2 O10 La4 2_665 2_665 116.5(8)
La2 O10 O1 2_665 3_675 45.8(3)
La2 O10 O3 2_665 1_455 47.0(4)
La2 O10 O5 2_665 3_675 93.7(6)
La2 O10 O8 2_665 2_665 89.0(7)
La2 O10 O10 2_665 2_665 115.3(7)
La2 O10 O10 2_665 3_565 118.4(8)
La2 O10 O13 2_665 2_665 150.6(7)
La2 O10 O13 2_665 3_565 145.8(9)
La2 O10 O14 2_665 2_665 56.0(5)
La2 O10 O14 2_665 3_565 52.6(4)
La3 O10 La3 1_455 3_675 176.3(9)
La3 O10 La4 1_455 2_665 88.1(6)
La3 O10 O1 1_455 3_675 130.2(9)
La3 O10 O3 1_455 1_455 49.3(4)
La3 O10 O5 1_455 3_675 127.5(9)
La3 O10 O8 1_455 2_665 49.7(4)
La3 O10 O10 1_455 2_665 57.8(6)
La3 O10 O10 1_455 3_565 117.7(8)
La3 O10 O13 1_455 2_665 116.4(7)
La3 O10 O13 1_455 3_565 58.8(4)
La3 O10 O14 1_455 2_665 118.2(6)
La3 O10 O14 1_455 3_565 63.5(4)
La3 O10 La4 3_675 2_665 88.2(5)
La3 O10 O1 3_675 3_675 50.0(3)
La3 O10 O3 3_675 1_455 130.5(8)
La3 O10 O5 3_675 3_675 49.1(3)
La3 O10 O8 3_675 2_665 127.0(8)
La3 O10 O10 3_675 2_665 124.3(11)
La3 O10 O10 3_675 3_565 64.3(6)
La3 O10 O13 3_675 2_665 61.3(5)
La3 O10 O13 3_675 3_565 118.8(8)
La3 O10 O14 3_675 2_665 65.4(5)
La3 O10 O14 3_675 3_565 120.1(7)
La4 O10 O1 2_665 3_675 93.6(6)
La4 O10 O3 2_665 1_455 88.9(7)
La4 O10 O5 2_665 3_675 44.3(3)
La4 O10 O8 2_665 2_665 45.9(4)
La4 O10 O10 2_665 2_665 116.2(7)
La4 O10 O10 2_665 3_565 118.2(8)
La4 O10 O13 2_665 2_665 55.3(5)
La4 O10 O13 2_665 3_565 54.9(4)
La4 O10 O14 2_665 2_665 150.9(6)
La4 O10 O14 2_665 3_565 147.7(9)
O1 O10 O3 3_675 1_455 81.0(6)
O1 O10 O5 3_675 3_675 53.8(3)
O1 O10 O8 3_675 2_665 100.2(8)
O1 O10 O10 3_675 2_665 150.1(9)
O1 O10 O10 3_675 3_565 105.0(7)
O1 O10 O13 3_675 2_665 104.8(6)
O1 O10 O13 3_675 3_565 148.4(8)
O1 O10 O14 3_675 2_665 60.6(5)
O1 O10 O14 3_675 3_565 93.7(6)
O3 O10 O5 1_455 3_675 99.9(8)
O3 O10 O8 1_455 2_665 46.6(4)
O3 O10 O10 1_455 2_665 100.9(7)
O3 O10 O10 1_455 3_565 151.2(8)
O3 O10 O13 1_455 2_665 143.7(9)
O3 O10 O13 1_455 3_565 98.9(7)
O3 O10 O14 1_455 2_665 98.9(6)
O3 O10 O14 1_455 3_565 61.3(5)
O5 O10 O8 3_675 2_665 78.0(6)
O5 O10 O10 3_675 2_665 151.0(9)
O5 O10 O10 3_675 3_565 106.3(7)
O5 O10 O13 3_675 2_665 60.3(5)
O5 O10 O13 3_675 3_565 95.7(6)
O5 O10 O14 3_675 2_665 106.6(6)
O5 O10 O14 3_675 3_565 146.1(8)
O8 O10 O10 2_665 2_665 102.4(7)
O8 O10 O10 2_665 3_565 151.4(9)
O8 O10 O13 2_665 2_665 97.6(7)
O8 O10 O13 2_665 3_565 61.1(6)
O8 O10 O14 2_665 2_665 144.7(9)
O8 O10 O14 2_665 3_565 101.8(7)
O10 O10 O10 2_665 3_565 60.0(9)
O10 O10 O13 2_665 2_665 91.3(9)
O10 O10 O13 2_665 3_565 61.3(6)
O10 O10 O14 2_665 2_665 89.9(9)
O10 O10 O14 2_665 3_565 62.7(6)
O10 O10 O13 3_565 2_665 63.0(8)
O10 O10 O13 3_565 3_565 90.3(9)
O10 O10 O14 3_565 2_665 62.4(7)
O10 O10 O14 3_565 3_565 90.0(9)
O13 O10 O13 2_665 3_565 57.5(5)
O13 O10 O14 2_665 2_665 115.3(8)
O13 O10 O14 2_665 3_565 150.2(11)
O13 O10 O14 3_565 2_665 148.4(11)
O13 O10 O14 3_565 3_565 114.1(6)
O14 O10 O14 2_665 3_565 54.8(5)
W4 O11 W7b . . 82.3(7)
W4 O11 La1 . 2_665 100.1(5)
W4 O11 La5 . 2_655 150.4(7)
W4 O11 O6 . 2_665 110.1(6)
W4 O11 O7 . . 41.5(3)
W4 O11 O7 . 2_665 51.6(4)
W4 O11 O7 . 5_666 152.8(6)
W4 O11 O11 . 2_665 42.0(4)
W4 O11 O11 . 3_565 42.0(4)
W4 O11 O11 . 4_556 109.5(6)
W4 O11 O15 . . 95.5(6)
W4 O11 O15 . 2_665 110.7(8)
W7b O11 La1 . 2_665 120.9(4)
W7b O11 La5 . 2_655 76.9(3)
W7b O11 O6 . 2_665 89.7(4)
W7b O11 O7 . . 110.4(6)
W7b O11 O7 . 2_665 126.1(8)
W7b O11 O7 . 5_666 113.4(5)
W7b O11 O11 . 2_665 57.3(4)
W7b O11 O11 . 3_565 57.3(4)
W7b O11 O11 . 4_556 168.1(8)
W7b O11 O15 . . 30.2(2)
W7b O11 O15 . 2_665 35.9(3)
La1 O11 La5 2_665 2_655 108.5(6)
La1 O11 O6 2_665 2_665 139.8(7)
La1 O11 O7 2_665 . 108.6(4)
La1 O11 O7 2_665 2_665 55.9(3)
La1 O11 O7 2_665 5_666 53.0(3)
La1 O11 O11 2_665 2_665 85.7(5)
La1 O11 O11 2_665 3_565 140.9(7)
La1 O11 O11 2_665 4_556 58.4(4)
La1 O11 O15 2_665 . 144.0(4)
La1 O11 O15 2_665 2_665 93.5(4)
La5 O11 O6 2_655 2_665 49.7(3)
La5 O11 O7 2_655 . 129.7(5)
La5 O11 O7 2_655 2_665 156.0(8)
La5 O11 O7 2_655 5_666 56.7(4)
La5 O11 O11 2_655 2_665 131.9(5)
La5 O11 O11 2_655 3_565 108.4(5)
La5 O11 O11 2_655 4_556 92.0(7)
La5 O11 O15 2_655 . 56.7(3)
La5 O11 O15 2_655 2_665 61.3(4)
O6 O11 O7 2_665 . 80.1(3)
O6 O11 O7 2_665 2_665 128.1(5)
O6 O11 O7 2_665 5_666 92.7(5)
O6 O11 O11 2_665 2_665 134.5(7)
O6 O11 O11 2_665 3_565 76.3(5)
O6 O11 O11 2_665 4_556 86.2(5)
O6 O11 O15 2_665 . 59.6(3)
O6 O11 O15 2_665 2_665 99.7(4)
O7 O11 O7 . 2_665 54.4(3)
O7 O11 O7 . 5_666 135.5(6)
O7 O11 O11 . 2_665 83.5(5)
O7 O11 O11 . 3_565 53.4(4)
O7 O11 O11 . 4_556 79.8(5)
O7 O11 O15 . . 104.6(5)
O7 O11 O15 . 2_665 146.0(8)
O7 O11 O7 2_665 5_666 102.7(6)
O7 O11 O11 2_665 2_665 69.1(5)
O7 O11 O11 2_665 3_565 92.1(6)
O7 O11 O11 2_665 4_556 64.5(5)
O7 O11 O15 2_665 . 147.0(8)
O7 O11 O15 2_665 2_665 131.7(6)
O7 O11 O11 5_666 2_665 127.3(5)
O7 O11 O11 5_666 3_565 165.0(5)
O7 O11 O11 5_666 4_556 55.8(5)
O7 O11 O15 5_666 . 109.2(5)
O7 O11 O15 5_666 2_665 78.5(5)
O11 O11 O11 2_665 3_565 60.0(6)
O11 O11 O11 2_665 4_556 131.9(6)
O11 O11 O15 2_665 . 84.5(5)
O11 O11 O15 2_665 2_665 72.4(5)
O11 O11 O11 3_565 4_556 131.9(6)
O11 O11 O15 3_565 . 56.5(4)
O11 O11 O15 3_565 2_665 93.2(6)
O11 O11 O15 4_556 . 143.3(6)
O11 O11 O15 4_556 2_665 134.2(7)
O15 O11 O15 . 2_665 50.5(3)
W5 O12 La4 . . 111.3(4)
W5 O12 La6 . 1_554 123.0(4)
W5 O12 La6 . 3_664 101.1(6)
W5 O12 La6 . 4_556 116.2(4)
W5 O12 La6 . 5_666 101.6(6)
W5 O12 O4 . 2_765 121.7(5)
W5 O12 O5 . 2_655 52.2(4)
W5 O12 O5 . 3_665 26.4(3)
W5 O12 O12 . 2_655 47.9(4)
W5 O12 O12 . 3_665 47.9(4)
W5 O12 O13 . . 93.9(4)
W5 O12 O16 . 2_665 143.8(6)
W5 O12 O16 . 5_665 130.3(8)
La4 O12 La6 . 1_554 103.0(5)
La4 O12 La6 . 3_664 102.4(3)
La4 O12 La6 . 4_556 112.8(6)
La4 O12 La6 . 5_666 105.9(3)
La4 O12 O4 . 2_765 54.6(3)
La4 O12 O5 . 2_655 59.3(4)
La4 O12 O5 . 3_665 102.8(3)
La4 O12 O12 . 2_655 146.6(5)
La4 O12 O12 . 3_665 130.9(5)
La4 O12 O13 . . 59.2(3)
La4 O12 O16 . 2_665 52.8(4)
La4 O12 O16 . 5_665 115.7(5)
La6 O12 La6 1_554 3_664 114.5(3)
La6 O12 La6 1_554 4_556 9.87(8)
La6 O12 La6 1_554 5_666 111.1(3)
La6 O12 O4 1_554 2_765 115.3(5)
La6 O12 O5 1_554 2_655 130.1(5)
La6 O12 O5 1_554 3_665 103.6(3)
La6 O12 O12 1_554 2_655 78.8(4)
La6 O12 O12 1_554 3_665 125.8(5)
La6 O12 O13 1_554 . 66.6(3)
La6 O12 O16 1_554 2_665 50.9(3)
La6 O12 O16 1_554 5_665 60.3(5)
La6 O12 La6 3_664 4_556 111.6(3)
La6 O12 La6 3_664 5_666 4.19(4)
La6 O12 O4 3_664 2_765 48.3(3)
La6 O12 O5 3_664 2_655 114.9(4)
La6 O12 O5 3_664 3_665 127.5(5)
La6 O12 O12 3_664 2_655 107.1(6)
La6 O12 O12 3_664 3_665 55.8(3)
La6 O12 O13 3_664 . 159.9(5)
La6 O12 O16 3_664 2_665 113.6(4)
La6 O12 O16 3_664 5_665 54.2(5)
La6 O12 La6 4_556 5_666 107.8(3)
La6 O12 O4 4_556 2_765 121.1(5)
La6 O12 O5 4_556 2_655 133.5(5)
La6 O12 O5 4_556 3_665 99.7(3)
La6 O12 O12 4_556 2_655 70.2(4)
La6 O12 O12 4_556 3_665 116.1(5)
La6 O12 O13 4_556 . 72.7(4)
La6 O12 O16 4_556 2_665 60.8(4)
La6 O12 O16 4_556 5_665 57.9(5)
La6 O12 O4 5_666 2_765 51.5(3)
La6 O12 O5 5_666 2_655 118.5(5)
La6 O12 O5 5_666 3_665 127.7(5)
La6 O12 O12 5_666 2_655 104.3(6)
La6 O12 O12 5_666 3_665 55.2(4)
La6 O12 O13 5_666 . 162.0(5)
La6 O12 O16 5_666 2_665 113.8(4)
La6 O12 O16 5_666 5_665 50.8(5)
O4 O12 O5 2_765 2_655 92.5(4)
O4 O12 O5 2_765 3_665 138.0(4)
O4 O12 O12 2_765 2_655 154.4(7)
O4 O12 O12 2_765 3_665 95.4(5)
O4 O12 O13 2_765 . 112.1(5)
O4 O12 O16 2_765 2_665 78.3(5)
O4 O12 O16 2_765 5_665 76.5(4)
O5 O12 O5 2_655 3_665 48.3(3)
O5 O12 O12 2_655 2_655 93.6(5)
O5 O12 O12 2_655 3_665 88.7(5)
O5 O12 O13 2_655 . 64.7(4)
O5 O12 O16 2_655 2_665 101.4(6)
O5 O12 O16 2_655 5_665 168.1(6)
O5 O12 O12 3_665 2_655 45.9(3)
O5 O12 O12 3_665 3_665 72.9(4)
O5 O12 O13 3_665 . 68.7(4)
O5 O12 O16 3_665 2_665 118.4(5)
O5 O12 O16 3_665 5_665 140.4(5)
O12 O12 O12 2_655 3_665 60.0(5)
O12 O12 O13 2_655 . 92.9(5)
O12 O12 O16 2_655 2_665 124.5(6)
O12 O12 O16 2_655 5_665 94.5(5)
O12 O12 O13 3_665 . 141.6(5)
O12 O12 O16 3_665 2_665 168.2(5)
O12 O12 O16 3_665 5_665 87.8(7)
O13 O12 O16 . 2_665 50.0(4)
O13 O12 O16 . 5_665 123.5(7)
O16 O12 O16 2_665 5_665 81.0(6)
W8 O13 W8a . . 9.63(11)
W8 O13 W8b . . 14.15(14)
W8 O13 W10 . . 75.7(6)
W8 O13 W10a . . 34.4(9)
W8 O13 La3 . 2_655 158.4(6)
W8 O13 La4 . . 86.7(3)
W8 O13 La4 . 3_565 86.7(5)
W8 O13 La6 . 1_554 71.4(3)
W8 O13 La6 . 4_556 81.0(3)
W8 O13 O4 . 3_565 100.7(4)
W8 O13 O5 . 2_655 135.2(5)
W8 O13 O8 . 3_565 136.0(6)
W8 O13 O10 . 2_665 102.6(9)
W8 O13 O10 . 3_565 104.2(8)
W8 O13 O12 . . 104.8(5)
W8 O13 O13 . 2_665 44.2(4)
W8 O13 O13 . 3_565 44.2(4)
W8 O13 O16 . . 44.4(4)
W8 O13 O16 . 2_665 44.1(5)
W8a O13 W8b . . 23.78(18)
W8a O13 W10 . . 85.3(6)
W8a O13 W10a . . 44.0(9)
W8a O13 La3 . 2_655 168.0(6)
W8a O13 La4 . . 85.7(3)
W8a O13 La4 . 3_565 85.7(4)
W8a O13 La6 . 1_554 61.8(3)
W8a O13 La6 . 4_556 71.4(3)
W8a O13 O4 . 3_565 92.9(4)
W8a O13 O5 . 2_655 132.9(4)
W8a O13 O8 . 3_565 134.8(5)
W8a O13 O10 . 2_665 111.0(9)
W8a O13 O10 . 3_565 112.6(7)
W8a O13 O12 . . 97.2(4)
W8a O13 O13 . 2_665 51.2(4)
W8a O13 O13 . 3_565 51.2(4)
W8a O13 O16 . . 38.2(4)
W8a O13 O16 . 2_665 38.0(5)
W8b O13 W10 . . 61.5(5)
W8b O13 W10a . . 20.2(9)
W8b O13 La3 . 2_655 144.3(6)
W8b O13 La4 . . 88.3(4)
W8b O13 La4 . 3_565 88.3(5)
W8b O13 La6 . 1_554 85.5(4)
W8b O13 La6 . 4_556 95.1(4)
W8b O13 O4 . 3_565 111.8(5)
W8b O13 O5 . 2_655 135.6(5)
W8b O13 O8 . 3_565 134.9(6)
W8b O13 O10 . 2_665 90.1(9)
W8b O13 O10 . 3_565 91.7(8)
W8b O13 O12 . . 115.5(5)
W8b O13 O13 . 2_665 35.5(4)
W8b O13 O13 . 3_565 35.5(4)
W8b O13 O16 . . 54.9(5)
W8b O13 O16 . 2_665 54.6(6)
W10 O13 W10a . . 41.3(9)
W10 O13 La3 . 2_655 82.8(3)
W10 O13 La4 . . 95.2(3)
W10 O13 La4 . 3_565 95.2(5)
W10 O13 La6 . 1_554 147.0(6)
W10 O13 La6 . 4_556 156.6(6)
W10 O13 O4 . 3_565 143.8(5)
W10 O13 O5 . 2_655 106.4(4)
W10 O13 O8 . 3_565 102.1(4)
W10 O13 O10 . 2_665 39.3(6)
W10 O13 O10 . 3_565 40.1(7)
W10 O13 O12 . . 142.5(4)
W10 O13 O13 . 2_665 49.6(4)
W10 O13 O13 . 3_565 49.6(4)
W10 O13 O16 . . 107.0(7)
W10 O13 O16 . 2_665 106.5(7)
W10a O13 La3 . 2_655 124.1(10)
W10a O13 La4 . . 90.7(4)
W10a O13 La4 . 3_565 90.8(6)
W10a O13 La6 . 1_554 105.8(10)
W10a O13 La6 . 4_556 115.4(10)
W10a O13 O4 . 3_565 126.6(8)
W10a O13 O5 . 2_655 130.3(6)
W10a O13 O8 . 3_565 127.7(8)
W10a O13 O10 . 2_665 72.4(11)
W10a O13 O10 . 3_565 73.8(10)
W10a O13 O12 . . 129.5(7)
W10a O13 O13 . 2_665 30.0(4)
W10a O13 O13 . 3_565 30.0(4)
W10a O13 O16 . . 71.6(9)
W10a O13 O16 . 2_665 71.2(10)
La3 O13 La4 2_655 . 93.7(4)
La3 O13 La4 2_655 3_565 97.0(3)
La3 O13 La6 2_655 1_554 130.2(5)
La3 O13 La6 2_655 4_556 120.5(5)
La3 O13 O4 2_655 3_565 97.7(4)
La3 O13 O5 2_655 2_655 50.2(3)
La3 O13 O8 2_655 3_565 50.4(3)
La3 O13 O10 2_655 2_665 59.9(6)
La3 O13 O10 2_655 3_565 56.3(5)
La3 O13 O12 2_655 . 91.2(5)
La3 O13 O13 2_655 2_665 118.3(4)
La3 O13 O13 2_655 3_565 120.3(5)
La3 O13 O16 2_655 . 149.0(5)
La3 O13 O16 2_655 2_665 145.9(6)
La4 O13 La4 . 3_565 165.9(4)
La4 O13 La6 . 1_554 84.8(3)
La4 O13 La6 . 4_556 82.1(3)
La4 O13 O4 . 3_565 120.7(5)
La4 O13 O5 . 2_655 48.6(3)
La4 O13 O8 . 3_565 136.6(6)
La4 O13 O10 . 2_665 125.0(5)
La4 O13 O10 . 3_565 69.4(5)
La4 O13 O12 . . 48.1(3)
La4 O13 O13 . 2_665 60.9(4)
La4 O13 O13 . 3_565 120.4(5)
La4 O13 O16 . . 114.0(4)
La4 O13 O16 . 2_665 53.4(4)
La4 O13 La6 3_565 1_554 81.3(2)
La4 O13 La6 3_565 4_556 84.6(3)
La4 O13 O4 3_565 3_565 48.7(3)
La4 O13 O5 3_565 2_655 136.1(5)
La4 O13 O8 3_565 3_565 49.5(3)
La4 O13 O10 3_565 2_665 68.7(4)
La4 O13 O10 3_565 3_565 124.4(7)
La4 O13 O12 3_565 . 122.3(4)
La4 O13 O13 3_565 2_665 120.5(6)
La4 O13 O13 3_565 3_565 61.0(4)
La4 O13 O16 3_565 . 53.5(3)
La4 O13 O16 3_565 2_665 114.2(5)
La6 O13 La6 1_554 4_556 10.07(5)
La6 O13 O4 1_554 3_565 45.26(19)
La6 O13 O5 1_554 2_655 98.3(4)
La6 O13 O8 1_554 3_565 100.2(3)
La6 O13 O10 1_554 2_665 149.8(5)
La6 O13 O10 1_554 3_565 154.1(6)
La6 O13 O12 1_554 . 52.2(3)
La6 O13 O13 1_554 2_665 104.2(4)
La6 O13 O13 1_554 3_565 102.4(4)
La6 O13 O16 1_554 . 45.4(4)
La6 O13 O16 1_554 2_665 48.3(4)
La6 O13 O4 4_556 3_565 42.8(2)
La6 O13 O5 4_556 2_655 89.3(4)
La6 O13 O8 4_556 3_565 95.5(4)
La6 O13 O10 4_556 2_665 152.7(5)
La6 O13 O10 4_556 3_565 150.4(7)
La6 O13 O12 4_556 . 44.2(2)
La6 O13 O13 4_556 2_665 110.8(4)
La6 O13 O13 4_556 3_565 112.2(4)
La6 O13 O16 4_556 . 54.6(4)
La6 O13 O16 4_556 2_665 53.5(5)
O4 O13 O5 3_565 2_655 101.2(5)
O4 O13 O8 3_565 3_565 55.4(2)
O4 O13 O10 3_565 2_665 110.7(6)
O4 O13 O10 3_565 3_565 153.8(7)
O4 O13 O12 3_565 . 73.6(4)
O4 O13 O13 3_565 2_665 144.0(5)
O4 O13 O13 3_565 3_565 102.7(5)
O4 O13 O16 3_565 . 56.9(4)
O4 O13 O16 3_565 2_665 93.2(5)
O5 O13 O8 2_655 3_565 88.2(5)
O5 O13 O10 2_655 2_665 105.5(6)
O5 O13 O10 2_655 3_565 66.2(7)
O5 O13 O12 2_655 . 46.8(3)
O5 O13 O13 2_655 2_665 102.4(5)
O5 O13 O13 2_655 3_565 155.5(5)
O5 O13 O16 2_655 . 143.7(6)
O5 O13 O16 2_655 2_665 96.0(6)
O8 O13 O10 3_565 2_665 62.9(6)
O8 O13 O10 3_565 3_565 99.9(5)
O8 O13 O12 3_565 . 102.3(5)
O8 O13 O13 3_565 2_665 151.5(6)
O8 O13 O13 3_565 3_565 100.7(5)
O8 O13 O16 3_565 . 98.6(4)
O8 O13 O16 3_565 2_665 148.5(6)
O10 O13 O10 2_665 3_565 55.7(7)
O10 O13 O12 2_665 . 150.9(8)
O10 O13 O13 2_665 2_665 88.7(8)
O10 O13 O13 2_665 3_565 60.4(7)
O10 O13 O16 2_665 . 109.4(7)
O10 O13 O16 2_665 2_665 143.5(10)
O10 O13 O12 3_565 . 107.4(8)
O10 O13 O13 3_565 2_665 62.1(6)
O10 O13 O13 3_565 3_565 89.7(8)
O10 O13 O16 3_565 . 145.2(10)
O10 O13 O16 3_565 2_665 110.4(6)
O12 O13 O13 . 2_665 104.2(5)
O12 O13 O13 . 3_565 148.4(5)
O12 O13 O16 . . 97.1(5)
O12 O13 O16 . 2_665 61.0(6)
O13 O13 O13 2_665 3_565 60.0(5)
O13 O13 O16 2_665 . 88.5(6)
O13 O13 O16 2_665 2_665 57.5(6)
O13 O13 O16 3_565 . 58.0(5)
O13 O13 O16 3_565 2_665 88.3(7)
O16 O13 O16 . 2_665 60.8(5)
W7 O14 W7a . . 13.29(10)
W7 O14 W7b . . 17.20(13)
W7 O14 W9 . . 86.6(5)
W7 O14 W9a . . 65.2(4)
W7 O14 La2 . . 85.6(3)
W7 O14 La2 . 3_565 89.8(4)
W7 O14 La3 . 2_655 166.9(5)
W7 O14 La5 . 2_655 73.1(2)
W7 O14 O1 . 2_655 132.5(4)
W7 O14 O2 . 3_565 96.3(3)
W7 O14 O3 . 2_655 139.7(4)
W7 O14 O9 . 2_655 97.1(3)
W7 O14 O10 . 2_665 114.1(8)
W7 O14 O10 . 3_565 113.8(7)
W7 O14 O14 . 2_665 51.9(3)
W7 O14 O14 . 3_565 51.9(3)
W7 O14 O15 . . 39.5(3)
W7 O14 O15 . 2_665 38.7(3)
W7a O14 W7b . . 30.49(19)
W7a O14 W9 . . 73.4(5)
W7a O14 W9a . . 51.9(4)
W7a O14 La2 . . 86.1(3)
W7a O14 La2 . 3_565 91.2(4)
W7a O14 La3 . 2_655 153.9(5)
W7a O14 La5 . 2_655 86.4(3)
W7a O14 O1 . 2_655 134.9(4)
W7a O14 O2 . 3_565 107.2(4)
W7a O14 O3 . 2_655 141.9(5)
W7a O14 O9 . 2_655 106.8(4)
W7a O14 O10 . 2_665 102.5(8)
W7a O14 O10 . 3_565 102.2(7)
W7a O14 O14 . 2_665 42.3(3)
W7a O14 O14 . 3_565 42.3(3)
W7a O14 O15 . . 48.7(3)
W7a O14 O15 . 2_665 47.4(4)
W7b O14 W9 . . 103.8(5)
W7b O14 W9a . . 82.4(5)
W7b O14 La2 . . 85.4(2)
W7b O14 La2 . 3_565 88.0(3)
W7b O14 La3 . 2_655 174.0(4)
W7b O14 La5 . 2_655 55.97(16)
W7b O14 O1 . 2_655 125.6(3)
W7b O14 O2 . 3_565 82.0(2)
W7b O14 O3 . 2_655 132.0(3)
W7b O14 O9 . 2_655 84.3(3)
W7b O14 O10 . 2_665 128.6(8)
W7b O14 O10 . 3_565 128.3(6)
W7b O14 O14 . 2_665 65.9(3)
W7b O14 O14 . 3_565 65.9(3)
W7b O14 O15 . . 31.5(2)
W7b O14 O15 . 2_665 31.6(2)
W9 O14 W9a . . 21.4(2)
W9 O14 La2 . . 91.3(3)
W9 O14 La2 . 3_565 96.0(4)
W9 O14 La3 . 2_655 80.8(3)
W9 O14 La5 . 2_655 159.5(5)
W9 O14 O1 . 2_655 104.6(4)
W9 O14 O2 . 3_565 145.9(4)
W9 O14 O3 . 2_655 104.0(3)
W9 O14 O9 . 2_655 137.7(4)
W9 O14 O10 . 2_665 40.3(6)
W9 O14 O10 . 3_565 40.1(7)
W9 O14 O14 . 2_665 50.0(3)
W9 O14 O14 . 3_565 50.0(3)
W9 O14 O15 . . 110.2(6)
W9 O14 O15 . 2_665 108.2(5)
W9a O14 La2 . . 89.5(3)
W9a O14 La2 . 3_565 95.4(5)
W9a O14 La3 . 2_655 102.2(4)
W9a O14 La5 . 2_655 138.2(5)
W9a O14 O1 . 2_655 118.4(4)
W9a O14 O2 . 3_565 142.4(5)
W9a O14 O3 . 2_655 119.9(5)
W9a O14 O9 . 2_655 135.9(4)
W9a O14 O10 . 2_665 57.0(7)
W9a O14 O10 . 3_565 56.8(7)
W9a O14 O14 . 2_665 35.8(3)
W9a O14 O14 . 3_565 35.8(3)
W9a O14 O15 . . 91.8(6)
W9a O14 O15 . 2_665 89.9(5)
La2 O14 La2 . 3_565 171.2(4)
La2 O14 La3 . 2_655 90.8(3)
La2 O14 La5 . 2_655 84.0(3)
La2 O14 O1 . 2_655 48.8(2)
La2 O14 O2 . 3_565 122.9(4)
La2 O14 O3 . 2_655 131.9(5)
La2 O14 O9 . 2_655 47.5(2)
La2 O14 O10 . 2_665 120.7(5)
La2 O14 O10 . 3_565 65.9(5)
La2 O14 O14 . 2_665 58.0(3)
La2 O14 O14 . 3_565 117.9(4)
La2 O14 O15 . . 115.5(3)
La2 O14 O15 . 2_665 54.6(2)
La2 O14 La3 3_565 2_655 95.2(3)
La2 O14 La5 3_565 2_655 87.5(2)
La2 O14 O1 3_565 2_655 133.0(4)
La2 O14 O2 3_565 3_565 50.2(2)
La2 O14 O3 3_565 2_655 50.86(19)
La2 O14 O9 3_565 2_655 126.0(4)
La2 O14 O10 3_565 2_665 68.1(4)
La2 O14 O10 3_565 3_565 122.9(6)
La2 O14 O14 3_565 2_665 124.0(6)
La2 O14 O14 3_565 3_565 64.2(3)
La2 O14 O15 3_565 . 57.1(2)
La2 O14 O15 3_565 2_665 118.0(4)
La3 O14 La5 2_655 2_655 119.1(4)
La3 O14 O1 2_655 2_655 48.9(2)
La3 O14 O2 2_655 3_565 96.2(3)
La3 O14 O3 2_655 2_655 48.79(19)
La3 O14 O9 2_655 2_655 89.7(4)
La3 O14 O10 2_655 2_665 57.4(6)
La3 O14 O10 2_655 3_565 53.5(5)
La3 O14 O14 2_655 2_665 115.8(4)
La3 O14 O14 2_655 3_565 120.1(4)
La3 O14 O15 2_655 . 150.4(4)
La3 O14 O15 2_655 2_665 143.5(5)
La5 O14 O1 2_655 2_655 87.2(3)
La5 O14 O2 2_655 3_565 43.80(16)
La5 O14 O3 2_655 2_655 93.9(3)
La5 O14 O9 2_655 2_655 45.29(19)
La5 O14 O10 2_655 2_665 153.9(5)
La5 O14 O10 2_655 3_565 147.7(7)
La5 O14 O14 2_655 2_665 111.9(3)
La5 O14 O14 2_655 3_565 115.5(4)
La5 O14 O15 2_655 . 55.3(3)
La5 O14 O15 2_655 2_665 53.2(3)
O1 O14 O2 2_655 3_565 98.3(4)
O1 O14 O3 2_655 2_655 83.0(4)
O1 O14 O9 2_655 2_655 44.6(2)
O1 O14 O10 2_655 2_665 102.5(6)
O1 O14 O10 2_655 3_565 64.5(7)
O1 O14 O14 2_655 2_665 101.1(4)
O1 O14 O14 2_655 3_565 154.0(4)
O1 O14 O15 2_655 . 142.4(5)
O1 O14 O15 2_655 2_665 95.1(4)
O2 O14 O3 3_565 2_655 53.8(2)
O2 O14 O9 3_565 2_655 75.9(3)
O2 O14 O10 3_565 2_665 110.3(5)
O2 O14 O10 3_565 3_565 149.7(6)
O2 O14 O14 3_565 2_665 147.9(4)
O2 O14 O14 3_565 3_565 106.8(4)
O2 O14 O15 3_565 . 58.8(3)
O2 O14 O15 3_565 2_665 94.4(4)
O3 O14 O9 2_655 2_655 100.0(4)
O3 O14 O10 2_655 2_665 63.9(6)
O3 O14 O10 2_655 3_565 97.7(5)
O3 O14 O14 2_655 2_665 153.9(5)
O3 O14 O14 2_655 3_565 106.4(4)
O3 O14 O15 2_655 . 101.6(3)
O3 O14 O15 2_655 2_665 147.1(5)
O9 O14 O10 2_655 2_665 146.6(7)
O9 O14 O10 2_655 3_565 102.8(7)
O9 O14 O14 2_655 2_665 100.9(4)
O9 O14 O14 2_655 3_565 148.9(4)
O9 O14 O15 2_655 . 98.2(4)
O9 O14 O15 2_655 2_665 59.4(4)
O10 O14 O10 2_665 3_565 54.9(6)
O10 O14 O14 2_665 2_665 90.1(7)
O10 O14 O14 2_665 3_565 62.8(7)
O10 O14 O15 2_665 . 113.1(6)
O10 O14 O15 2_665 2_665 146.8(9)
O10 O14 O14 3_565 2_665 62.4(5)
O10 O14 O14 3_565 3_565 90.0(8)
O10 O14 O15 3_565 . 148.5(9)
O10 O14 O15 3_565 2_665 111.2(5)
O14 O14 O14 2_665 3_565 60.0(4)
O14 O14 O15 2_665 . 90.8(5)
O14 O14 O15 2_665 2_665 58.7(4)
O14 O14 O15 3_565 . 60.8(4)
O14 O14 O15 3_565 2_665 89.6(5)
O15 O14 O15 . 2_665 61.0(3)
W7 O15 W7a . . 15.92(10)
W7 O15 W7b . . 47.2(3)
W7 O15 W9a . . 38.3(2)
W7 O15 La2 . 3_565 107.8(4)
W7 O15 La5 . 1_455 97.9(5)
W7 O15 La5 . 2_655 95.0(4)
W7 O15 O2 . 3_565 124.7(5)
W7 O15 O6 . 2_665 140.8(5)
W7 O15 O9 . 1_455 121.7(5)
W7 O15 O11 . . 87.9(4)
W7 O15 O11 . 3_565 102.9(5)
W7 O15 O14 . . 55.4(3)
W7 O15 O14 . 3_565 53.9(4)
W7 O15 O15 . 2_665 36.6(3)
W7 O15 O15 . 3_565 36.6(3)
W7a O15 W7b . . 63.1(4)
W7a O15 W9a . . 22.38(13)
W7a O15 La2 . 3_565 91.8(3)
W7a O15 La5 . 1_455 101.8(5)
W7a O15 La5 . 2_655 99.2(4)
W7a O15 O2 . 3_565 116.2(4)
W7a O15 O6 . 2_665 146.9(5)
W7a O15 O9 . 1_455 111.9(4)
W7a O15 O11 . . 102.0(3)
W7a O15 O11 . 3_565 117.6(5)
W7a O15 O14 . . 43.5(3)
W7a O15 O14 . 3_565 42.4(3)
W7a O15 O15 . 2_665 47.0(3)
W7a O15 O15 . 3_565 47.0(3)
W7b O15 W9a . . 85.5(4)
W7b O15 La2 . 3_565 154.9(5)
W7b O15 La5 . 1_455 84.2(4)
W7b O15 La5 . 2_655 81.7(4)
W7b O15 O2 . 3_565 132.2(6)
W7b O15 O6 . 2_665 106.2(5)
W7b O15 O9 . 1_455 135.5(6)
W7b O15 O11 . . 47.5(4)
W7b O15 O11 . 3_565 59.2(4)
W7b O15 O14 . . 95.4(4)
W7b O15 O14 . 3_565 93.4(5)
W7b O15 O15 . 2_665 38.3(4)
W7b O15 O15 . 3_565 38.3(4)
W9a O15 La2 . 3_565 69.5(2)
W9a O15 La5 . 1_455 105.8(3)
W9a O15 La5 . 2_655 103.9(3)
W9a O15 O2 . 3_565 101.9(3)
W9a O15 O6 . 2_665 144.8(5)
W9a O15 O9 . 1_455 96.4(3)
W9a O15 O11 . . 121.4(3)
W9a O15 O11 . 3_565 137.5(4)
W9a O15 O14 . . 31.6(3)
W9a O15 O14 . 3_565 31.6(3)
W9a O15 O15 . 2_665 64.7(3)
W9a O15 O15 . 3_565 64.7(3)
La2 O15 La5 3_565 1_455 103.4(3)
La2 O15 La5 3_565 2_655 102.5(4)
La2 O15 O2 3_565 3_565 56.0(2)
La2 O15 O6 3_565 2_665 94.2(3)
La2 O15 O9 3_565 1_455 52.6(2)
La2 O15 O11 3_565 . 147.8(5)
La2 O15 O11 3_565 3_565 143.3(4)
La2 O15 O14 3_565 . 62.5(3)
La2 O15 O14 3_565 3_565 66.0(3)
La2 O15 O15 3_565 2_665 122.9(4)
La2 O15 O15 3_565 3_565 124.4(4)
La5 O15 La5 1_455 2_655 145.8(3)
La5 O15 O2 1_455 3_565 135.7(3)
La5 O15 O6 1_455 2_665 108.3(3)
La5 O15 O9 1_455 1_455 52.4(3)
La5 O15 O11 1_455 . 102.1(4)
La5 O15 O11 1_455 3_565 52.0(5)
La5 O15 O14 1_455 . 136.7(5)
La5 O15 O14 1_455 3_565 76.3(5)
La5 O15 O15 1_455 2_665 120.1(5)
La5 O15 O15 1_455 3_565 63.1(4)
La5 O15 O2 2_655 3_565 50.6(3)
La5 O15 O6 2_655 2_665 47.7(2)
La5 O15 O9 2_655 1_455 139.2(4)
La5 O15 O11 2_655 . 46.9(3)
La5 O15 O11 2_655 3_565 94.3(5)
La5 O15 O14 2_655 . 75.8(4)
La5 O15 O14 2_655 3_565 135.4(5)
La5 O15 O15 2_655 2_665 60.0(4)
La5 O15 O15 2_655 3_565 117.2(4)
O2 O15 O6 3_565 2_665 45.8(3)
O2 O15 O9 3_565 1_455 91.0(3)
O2 O15 O11 3_565 . 91.8(4)
O2 O15 O11 3_565 3_565 119.1(5)
O2 O15 O14 3_565 . 73.0(4)
O2 O15 O14 3_565 3_565 117.4(4)
O2 O15 O15 3_565 2_665 102.8(5)
O2 O15 O15 3_565 3_565 161.0(5)
O6 O15 O9 2_665 1_455 97.5(3)
O6 O15 O11 2_665 . 58.9(3)
O6 O15 O11 2_665 3_565 73.4(4)
O6 O15 O14 2_665 . 113.2(5)
O6 O15 O14 2_665 3_565 160.1(4)
O6 O15 O15 2_665 2_665 104.1(5)
O6 O15 O15 2_665 3_565 141.2(4)
O9 O15 O11 1_455 . 140.5(4)
O9 O15 O11 1_455 3_565 94.1(5)
O9 O15 O14 1_455 . 109.2(4)
O9 O15 O14 1_455 3_565 69.5(4)
O9 O15 O15 1_455 2_665 158.3(5)
O9 O15 O15 1_455 3_565 103.4(5)
O11 O15 O11 . 3_565 51.0(5)
O11 O15 O14 . . 109.3(5)
O11 O15 O14 . 3_565 140.3(4)
O11 O15 O15 . 2_665 56.7(3)
O11 O15 O15 . 3_565 84.9(4)
O11 O15 O14 3_565 . 154.1(5)
O11 O15 O14 3_565 3_565 121.1(7)
O11 O15 O15 3_565 2_665 93.7(4)
O11 O15 O15 3_565 3_565 72.8(4)
O14 O15 O14 . 3_565 60.5(5)
O14 O15 O15 . 2_665 60.5(3)
O14 O15 O15 . 3_565 90.4(4)
O14 O15 O15 3_565 2_665 89.2(4)
O14 O15 O15 3_565 3_565 58.5(3)
O15 O15 O15 2_665 3_565 60.0(5)
W8 O16 W8a . . 13.39(16)
W8 O16 W8b . . 11.36(13)
W8 O16 W10a . . 20.7(4)
W8 O16 La4 . 3_565 102.2(5)
W8 O16 La6 . 1_554 101.5(6)
W8 O16 La6 . 3_564 96.8(7)
W8 O16 La6 . 4_556 100.4(6)
W8 O16 La6 . 5_566 102.2(7)
W8 O16 O4 . 3_565 123.7(8)
W8 O16 O4 . 6_655 147.6(7)
W8 O16 O12 . 3_565 116.3(7)
W8 O16 O12 . 5_565 120.4(6)
W8 O16 O13 . . 48.1(4)
W8 O16 O13 . 3_565 47.8(5)
W8 O16 O16 . 2_665 43.6(5)
W8 O16 O16 . 3_565 43.6(5)
W8a O16 W8b . . 24.7(2)
W8a O16 W10a . . 34.1(4)
W8a O16 La4 . 3_565 115.5(6)
W8a O16 La6 . 1_554 95.4(6)
W8a O16 La6 . 3_564 90.5(7)
W8a O16 La6 . 4_556 96.1(6)
W8a O16 La6 . 5_566 97.9(8)
W8a O16 O4 . 3_565 129.8(9)
W8a O16 O4 . 6_655 140.0(7)
W8a O16 O12 . 3_565 123.4(9)
W8a O16 O12 . 5_565 107.1(6)
W8a O16 O13 . . 58.1(5)
W8a O16 O13 . 3_565 57.7(5)
W8a O16 O16 . 2_665 35.5(5)
W8a O16 O16 . 3_565 35.5(6)
W8b O16 W10a . . 9.4(3)
W8b O16 La4 . 3_565 90.8(4)
W8b O16 La6 . 1_554 106.3(6)
W8b O16 La6 . 3_564 101.9(7)
W8b O16 La6 . 4_556 103.7(6)
W8b O16 La6 . 5_566 105.3(7)
W8b O16 O4 . 3_565 117.2(6)
W8b O16 O4 . 6_655 151.0(7)
W8b O16 O12 . 3_565 109.5(6)
W8b O16 O12 . 5_565 131.6(6)
W8b O16 O13 . . 40.8(4)
W8b O16 O13 . 3_565 40.6(4)
W8b O16 O16 . 2_665 51.9(4)
W8b O16 O16 . 3_565 51.9(4)
W10a O16 La4 . 3_565 81.4(5)
W10a O16 La6 . 1_554 109.9(5)
W10a O16 La6 . 3_564 105.8(6)
W10a O16 La6 . 4_556 106.1(5)
W10a O16 La6 . 5_566 107.5(6)
W10a O16 O4 . 3_565 111.4(6)
W10a O16 O4 . 6_655 151.0(7)
W10a O16 O12 . 3_565 103.5(6)
W10a O16 O12 . 5_565 140.9(6)
W10a O16 O13 . . 36.1(4)
W10a O16 O13 . 3_565 36.0(4)
W10a O16 O16 . 2_665 59.4(5)
W10a O16 O16 . 3_565 59.4(5)
La4 O16 La6 3_565 1_554 113.0(7)
La4 O16 La6 3_565 3_564 114.4(6)
La4 O16 La6 3_565 4_556 105.5(6)
La4 O16 La6 3_565 5_566 103.3(5)
La4 O16 O4 3_565 3_565 57.6(4)
La4 O16 O4 3_565 6_655 93.5(4)
La4 O16 O12 3_565 3_565 53.1(3)
La4 O16 O12 3_565 5_565 136.8(5)
La4 O16 O13 3_565 . 68.7(4)
La4 O16 O13 3_565 3_565 68.5(4)
La4 O16 O16 3_565 2_665 128.5(7)
La4 O16 O16 3_565 3_565 127.7(7)
La6 O16 La6 1_554 3_564 123.5(5)
La6 O16 La6 1_554 4_556 8.27(10)
La6 O16 La6 1_554 5_566 130.7(5)
La6 O16 O4 1_554 3_565 57.0(4)
La6 O16 O4 1_554 6_655 46.1(3)
La6 O16 O12 1_554 3_565 141.3(6)
La6 O16 O12 1_554 5_565 67.8(5)
La6 O16 O13 1_554 . 83.8(6)
La6 O16 O13 1_554 3_565 145.7(7)
La6 O16 O16 1_554 2_665 59.9(6)
La6 O16 O16 1_554 3_565 112.2(6)
La6 O16 La6 3_564 4_556 131.6(5)
La6 O16 La6 3_564 5_566 11.35(9)
La6 O16 O4 3_564 3_565 139.3(5)
La6 O16 O4 3_564 6_655 102.3(4)
La6 O16 O12 3_564 3_565 62.1(4)
La6 O16 O12 3_564 5_565 56.8(5)
La6 O16 O13 3_564 . 141.9(7)
La6 O16 O13 3_564 3_565 81.0(7)
La6 O16 O16 3_564 2_665 108.0(7)
La6 O16 O16 3_564 3_565 55.1(5)
La6 O16 La6 4_556 5_566 138.3(5)
La6 O16 O4 4_556 3_565 50.8(4)
La6 O16 O4 4_556 6_655 47.6(3)
La6 O16 O12 4_556 3_565 139.8(5)
La6 O16 O12 4_556 5_565 75.6(5)
La6 O16 O13 4_556 . 77.3(6)
La6 O16 O13 4_556 3_565 141.0(7)
La6 O16 O16 4_556 2_665 61.3(6)
La6 O16 O16 4_556 3_565 117.1(6)
La6 O16 O4 5_566 3_565 132.2(4)
La6 O16 O4 5_566 6_655 101.5(4)
La6 O16 O12 5_566 3_565 50.8(4)
La6 O16 O12 5_566 5_565 62.8(5)
La6 O16 O13 5_566 . 142.1(7)
La6 O16 O13 5_566 3_565 78.0(6)
La6 O16 O16 5_566 2_665 118.8(7)
La6 O16 O16 5_566 3_565 63.1(6)
O4 O16 O4 3_565 6_655 45.3(3)
O4 O16 O12 3_565 3_565 93.1(5)
O4 O16 O12 3_565 5_565 99.8(6)
O4 O16 O13 3_565 . 76.4(6)
O4 O16 O13 3_565 3_565 121.8(6)
O4 O16 O16 3_565 2_665 104.7(8)
O4 O16 O16 3_565 3_565 164.4(8)
O4 O16 O12 6_655 3_565 95.8(4)
O4 O16 O12 6_655 5_565 54.6(4)
O4 O16 O13 6_655 . 115.6(7)
O4 O16 O13 6_655 3_565 161.1(5)
O4 O16 O16 6_655 2_665 104.9(7)
O4 O16 O16 6_655 3_565 137.5(5)
O12 O16 O12 3_565 5_565 97.7(6)
O12 O16 O13 3_565 . 114.9(5)
O12 O16 O13 3_565 3_565 69.0(5)
O12 O16 O16 3_565 2_665 158.8(8)
O12 O16 O16 3_565 3_565 101.3(8)
O12 O16 O13 5_565 . 147.2(7)
O12 O16 O13 5_565 3_565 136.1(9)
O12 O16 O16 5_565 2_665 90.8(5)
O12 O16 O16 5_565 3_565 84.6(6)
O13 O16 O13 . 3_565 64.5(6)
O13 O16 O16 . 2_665 59.9(5)
O13 O16 O16 . 3_565 91.7(6)
O13 O16 O16 3_565 2_665 91.4(6)
O13 O16 O16 3_565 3_565 59.4(5)
O16 O16 O16 2_665 3_565 60.0(7)

loop_
_geom_bond_atom_site_label_1
_geom_bond_atom_site_label_2
_geom_bond_site_symmetry_2
_geom_bond_distance
W1 O4 1_445 1.935(9)
W1 O4 2_655 1.935(11)
W1 O4 3_565 1.935(8)
W1 O4 4_445 1.935(9)
W1 O4 5_565 1.935(11)
W1 O4 6_655 1.935(8)
W2 O2 1_445 1.921(7)
W2 O2 2_655 1.921(8)
W2 O2 3_565 1.921(6)
W2 O6 1_545 1.919(11)
W2 O6 2_665 1.919(9)
W2 O6 3_455 1.919(13)
W3 O3 1_445 1.938(6)
W3 O3 2_655 1.938(5)
W3 O3 3_565 1.938(8)
W3 O8 1_445 1.898(8)
W3 O8 2_655 1.898(10)
W3 O8 3_565 1.898(7)
W4 W7b . 2.902(9)
W4 La1 . 3.4112(6)
W4 La1 2_665 3.4112(9)
W4 La1 3_565 3.4112(6)
W4 O7 . 2.037(7)
W4 O7 2_665 2.037(9)
W4 O7 3_565 2.037(10)
W4 O11 . 1.827(17)
W4 O11 2_665 1.827(17)
W4 O11 3_565 1.827(17)
W5 O5 . 1.976(8)
W5 O5 2_655 1.976(9)
W5 O5 3_665 1.976(7)
W5 O12 . 1.827(12)
W5 O12 2_655 1.827(10)
W5 O12 3_665 1.827(16)
W6 O1 . 1.911(7)
W6 O1 2_655 1.911(8)
W6 O1 3_665 1.911(6)
W6 O9 . 1.883(9)
W6 O9 2_655 1.883(11)
W6 O9 3_665 1.883(7)
W7 W7a . 0.583(2)
W7 W7b . 1.356(9)
W7 W9 . 2.910(2)
W7 W9a . 2.100(5)
W7 La2 . 3.4376(8)
W7 La2 2_665 3.4376(10)
W7 La2 3_565 3.4376(8)
W7 La5 1_455 3.4375(11)
W7 La5 2_655 3.4375(13)
W7 La5 3_675 3.4375(10)
W7 O14 . 2.165(11)
W7 O14 2_665 2.165(10)
W7 O14 3_565 2.165(13)
W7 O15 . 1.675(8)
W7 O15 2_665 1.675(10)
W7 O15 3_565 1.675(13)
W7a W7b . 1.939(9)
W7a W9 . 2.327(2)
W7a W9a . 1.517(5)
W7a La2 . 3.2592(7)
W7a La2 2_665 3.2592(9)
W7a La2 3_565 3.2592(6)
W7a O14 . 1.804(12)
W7a O14 2_665 1.804(10)
W7a O14 3_565 1.804(14)
W7a O15 . 1.969(8)
W7a O15 2_665 1.969(10)
W7a O15 3_565 1.969(12)
W7b W9a . 3.456(10)
W7b La5 1_455 3.1147(9)
W7b La5 2_655 3.1147(12)
W7b La5 3_675 3.1147(8)
W7b O11 . 2.511(16)
W7b O11 2_665 2.511(16)
W7b O11 3_565 2.511(16)
W7b O14 . 3.264(13)
W7b O14 2_665 3.264(12)
W7b O14 3_565 3.264(13)
W7b O15 . 1.713(8)
W7b O15 2_665 1.713(11)
W7b O15 3_565 1.713(13)
W8 W8a . 0.444(4)
W8 W8b . 0.499(3)
W8 W10 . 2.487(3)
W8 W10a . 1.08(2)
W8 La4 . 3.3322(10)
W8 La4 2_665 3.3322(13)
W8 La4 3_565 3.3322(9)
W8 La6 1_554 3.248(2)
W8 La6 2_664 3.248(2)
W8 La6 3_564 3.248(3)
W8 O13 . 1.920(14)
W8 O13 2_665 1.920(13)
W8 O13 3_565 1.920(17)
W8 O16 . 1.804(12)
W8 O16 2_665 1.804(15)
W8 O16 3_565 1.804(19)
W8a W8b . 0.943(3)
W8a W10 . 2.932(3)
W8a W10a . 1.53(2)
W8a La4 . 3.4566(12)
W8a La4 2_665 3.4566(14)
W8a La4 3_565 3.4566(11)
W8a La6 1_554 2.979(2)
W8a La6 2_664 2.9786(19)
W8a La6 3_564 2.979(2)
W8a La6 4_556 3.391(2)
W8a La6 5_566 3.391(2)
W8a La6 6_666 3.3915(18)
W8a O13 . 2.200(14)
W8a O13 2_665 2.200(12)
W8a O13 3_565 2.200(16)
W8a O16 . 1.604(11)
W8a O16 2_665 1.604(16)
W8a O16 3_565 1.60(2)
W8b W10 . 1.988(2)
W8b W10a . 0.59(2)
W8b La4 . 3.2597(8)
W8b La4 2_665 3.2597(11)
W8b La4 3_565 3.2597(7)
W8b O10 . 3.35(2)
W8b O10 2_665 3.35(2)
W8b O10 3_565 3.35(2)
W8b O13 . 1.692(15)
W8b O13 2_665 1.692(13)
W8b O13 3_565 1.692(18)
W8b O16 . 2.119(12)
W8b O16 2_665 2.119(14)
W8b O16 3_565 2.119(17)
W9 W9a . 0.810(5)
W9 W10 . 2.050(2)
W9 W10a . 3.45(2)
W9 La3 1_455 3.3797(8)
W9 La3 2_655 3.3798(10)
W9 La3 3_675 3.3798(8)
W9 O10 . 1.88(2)
W9 O10 2_665 1.88(2)
W9 O10 3_565 1.88(3)
W9 O14 . 2.075(11)
W9 O14 2_665 2.075(10)
W9 O14 3_565 2.075(13)
W9a W10 . 2.860(5)
W9a La2 . 3.2711(13)
W9a La2 2_665 3.2710(14)
W9a La2 3_565 3.2711(12)
W9a O10 . 2.43(2)
W9a O10 2_665 2.43(2)
W9a O10 3_565 2.43(3)
W9a O14 . 1.646(13)
W9a O14 2_665 1.646(11)
W9a O14 3_565 1.646(15)
W9a O15 . 3.140(9)
W9a O15 2_665 3.140(10)
W9a O15 3_565 3.140(11)
W10 W10a . 1.40(2)
W10 La3 1_455 3.3076(8)
W10 La3 2_655 3.3076(10)
W10 La3 3_675 3.3076(7)
W10 O10 . 1.83(2)
W10 O10 2_665 1.83(2)
W10 O10 3_565 1.83(3)
W10 O13 . 2.127(14)
W10 O13 2_665 2.127(12)
W10 O13 3_565 2.127(16)
W10a La4 . 3.271(3)
W10a La4 2_665 3.271(3)
W10a La4 3_565 3.271(3)
W10a O10 . 2.84(3)
W10a O10 2_665 2.84(3)
W10a O10 3_565 2.84(3)
W10a O13 . 1.591(16)
W10a O13 2_665 1.591(13)
W10a O13 3_565 1.591(19)
W10a O16 . 2.56(2)
W10a O16 2_665 2.56(2)
W10a O16 3_565 2.56(2)
La1 O6 2_665 2.443(13)
La1 O6 3_455 2.709(8)
La1 O6 4_456 2.443(8)
La1 O6 5_666 2.709(14)
La1 O7 . 2.419(7)
La1 O7 6_556 2.419(11)
La1 O11 3_565 2.577(14)
La1 O11 5_566 2.58(2)
La2 O1 2_655 2.464(9)
La2 O2 . 2.637(5)
La2 O2 2_765 2.490(6)
La2 O3 . 2.521(6)
La2 O3 3_675 2.515(6)
La2 O9 2_655 2.464(11)
La2 O10 3_565 3.12(2)
La2 O14 . 2.840(9)
La2 O14 2_665 2.677(16)
La2 O15 2_665 2.534(9)
La3 O1 . 2.529(6)
La3 O1 2_655 2.593(6)
La3 O3 . 2.533(7)
La3 O5 . 2.505(7)
La3 O5 2_655 2.442(8)
La3 O8 2_765 2.503(11)
La3 O10 1_655 2.843(17)
La3 O10 2_765 2.67(3)
La3 O13 3_665 2.813(14)
La3 O14 3_665 3.019(11)
La4 O4 . 2.649(8)
La4 O4 2_765 2.486(8)
La4 O5 2_655 2.438(10)
La4 O8 . 2.467(7)
La4 O8 2_765 2.602(8)
La4 O10 3_565 3.23(2)
La4 O12 . 2.458(12)
La4 O13 . 2.838(10)
La4 O13 2_665 2.837(19)
La4 O16 2_665 2.448(14)
La5 O2 2_765 2.513(9)
La5 O6 1_655 2.507(10)
La5 O7 5_666 2.341(12)
La5 O7 6_656 2.541(10)
La5 O9 . 2.542(7)
La5 O9 2_655 2.699(8)
La5 O11 3_665 2.500(17)
La5 O14 3_665 3.371(11)
La5 O15 1_655 2.780(12)
La5 O15 3_665 2.861(10)
La6 La6 4_557 0.591(2)
La6 O4 3_566 2.599(7)
La6 O4 6_656 2.488(8)
La6 O12 1_556 2.843(12)
La6 O12 2_656 3.371(17)
La6 O12 4_556 2.466(11)
La6 O12 5_566 2.825(17)
La6 O13 1_556 3.302(11)
La6 O13 4_556 3.379(12)
La6 O16 1_556 2.364(17)
La6 O16 2_666 2.495(18)
La6 O16 4_556 2.823(18)
La6 O16 5_666 2.78(2)
O1 O1 2_655 2.546(13)
O1 O1 3_665 2.546(11)
O1 O3 3_665 2.787(11)
O1 O5 . 2.913(8)
O1 O9 . 2.402(8)
O1 O9 3_665 3.486(11)
O1 O10 2_765 3.21(2)
O1 O14 3_665 3.094(11)
O2 O2 2_765 2.597(13)
O2 O2 3_675 2.597(11)
O2 O3 3_675 2.940(7)
O2 O6 2_775 3.358(10)
O2 O6 3_565 2.453(10)
O2 O9 1_565 2.740(12)
O2 O14 2_665 3.365(11)
O2 O15 2_665 3.011(10)
O3 O3 2_765 2.561(9)
O3 O3 3_675 2.561(13)
O3 O8 . 3.495(11)
O3 O8 2_765 2.483(8)
O3 O10 1_655 3.19(3)
O3 O14 3_665 3.109(17)
O4 O4 2_765 2.579(18)
O4 O4 3_675 2.579(15)
O4 O4 5_675 2.513(10)
O4 O4 6_765 3.389(10)
O4 O8 . 3.037(9)
O4 O12 3_675 2.895(19)
O4 O13 2_665 3.443(14)
O4 O16 2_665 2.967(14)
O4 O16 6_665 3.46(2)
O5 O5 2_655 2.573(15)
O5 O5 3_665 2.573(12)
O5 O8 1_545 2.842(13)
O5 O10 2_765 3.23(2)
O5 O12 2_655 3.438(12)
O5 O12 3_665 2.471(11)
O5 O13 3_665 3.066(13)
O6 O6 2_675 2.578(17)
O6 O6 3_465 2.58(2)
O6 O6 6_556 3.168(11)
O6 O7 5_566 2.914(11)
O6 O11 3_565 3.24(2)
O6 O15 3_565 3.267(17)
O7 O7 2_665 2.584(10)
O7 O7 3_565 2.584(13)
O7 O9 6_666 2.836(10)
O7 O11 . 3.007(15)
O7 O11 3_565 2.584(16)
O7 O11 5_566 2.82(2)
O8 O8 2_765 2.509(16)
O8 O8 3_675 2.509(12)
O8 O10 3_565 3.09(2)
O8 O13 2_665 3.044(14)
O9 O9 2_655 2.542(17)
O9 O9 3_665 2.542(14)
O9 O14 3_665 3.221(11)
O9 O15 1_655 2.962(12)
O10 O10 2_665 2.67(4)
O10 O10 3_565 2.67(4)
O10 O13 2_665 2.84(2)
O10 O13 3_565 2.88(2)
O10 O14 2_665 2.91(2)
O10 O14 3_565 2.90(2)
O11 O11 2_665 2.71(3)
O11 O11 3_565 2.71(3)
O11 O11 4_556 2.70(2)
O11 O15 . 3.328(15)
O11 O15 2_665 2.912(14)
O12 O12 2_655 2.448(18)
O12 O12 3_665 2.45(2)
O12 O13 . 3.157(19)
O12 O16 2_665 2.96(3)
O12 O16 5_665 2.677(16)
O13 O13 2_665 2.76(2)
O13 O13 3_565 2.76(3)
O13 O16 . 2.576(18)
O13 O16 2_665 2.589(17)
O14 O14 2_665 2.669(18)
O14 O14 3_565 2.67(2)
O14 O15 . 2.621(13)
O14 O15 2_665 2.677(12)
O15 O15 2_665 2.688(11)
O15 O15 3_565 2.688(14)
O16 O16 2_665 2.612(17)
O16 O16 3_565 2.61(2)

loop_
_twin_individual_id
_twin_individual_mass_fraction_refined
_twin_individual_twin_matrix_11
_twin_individual_twin_matrix_12
_twin_individual_twin_matrix_13
_twin_individual_twin_matrix_21
_twin_individual_twin_matrix_22
_twin_individual_twin_matrix_23
_twin_individual_twin_matrix_31
_twin_individual_twin_matrix_32
_twin_individual_twin_matrix_33
1 0.881(9) 1 0 0 0 1 0 0 0 1
2 0.119(9) -1 0 0 0 -1 0 0 0 -1

_cod_database_fobs_code 2021639
